data_4319538
loop_
_publ_author_name
'Shigeki Kuwata'
'Shin-ichiro Kabashima'
'Nobuyuki Sugiyama'
'Youichi Ishii'
'Masanobu Hidai'

_publ_contact_author_address
;
    Department of Chemistry and Biotechnology, Graduate School of Engineering,
The University of Tokyo, Hongo, Bunkyo-ku, Tokyo 113-8656, Japan
;
_publ_contact_author_email ' ishii@chembio.t.u-tokyo.ac.jp '
_publ_contact_author_fax ' +81-3-5841-7265 '
_publ_contact_author_name ' Youichi ISHII'
_publ_contact_author_phone ' +81-3-5841-7264 '
_publ_section_title
;
 Synthesis of TiRu2 Heterobimetallic and TiRuM (M = Rh, Ir, Pd, Pt)
 Heterotrimetallic Sulfido Clusters from a Hydrosulfido-Bridged
 Titanium-Ruthenium Complex
;
_journal_name_full 'Inorganic Chemistry'
_journal_page_first 2034
_journal_page_last 2040
_journal_paper_doi 10.1021/ic0009324
_journal_volume 40
_journal_year 2001
_chemical_formula_moiety 'C51 H51 Cl P2 Pt S2 Ru Ti '
_chemical_formula_sum 'C51 H51 Cl P2 Pt Ru S2 Ti'
_chemical_formula_weight 1169.54
_space_group_IT_number 14
_symmetry_cell_setting monoclinic
_symmetry_Int_Tables_number 14
_symmetry_space_group_name_Hall '-P 2yn'
_symmetry_space_group_name_H-M 'P 1 21/n 1'
_audit_creation_date 'Fri Jun  9 19:44:30 2000'
_audit_creation_method 'from TEXRAY.INF file'
_cell_angle_alpha 90
_cell_angle_beta 102.29(1)
_cell_angle_gamma 90
_cell_formula_units_Z 4
_cell_length_a 11.369(2)
_cell_length_b 16.207(3)
_cell_length_c 26.116(2)
_cell_measurement_reflns_used 21
_cell_measurement_temperature 296.2
_cell_measurement_theta_max 20.0
_cell_measurement_theta_min 19.6
_cell_volume 4701.8(13)
_computing_cell_refinement 'Rigaku/AFC Diffractometer Control'
_computing_data_collection 'Rigaku/AFC Diffractometer Control'
_computing_data_reduction teXsan
_computing_publication_material teXsan
_computing_structure_refinement teXsan
_diffrn_ambient_temperature 296.2
_diffrn_measurement_device_type 'Rigaku AFC7R'
_diffrn_measurement_method \w
_diffrn_orient_matrix_UB_11 0.07593
_diffrn_orient_matrix_UB_12 0.00002
_diffrn_orient_matrix_UB_13 -0.01353
_diffrn_orient_matrix_UB_21 0.04808
_diffrn_orient_matrix_UB_22 -0.00654
_diffrn_orient_matrix_UB_23 0.03657
_diffrn_orient_matrix_UB_31 -0.00509
_diffrn_orient_matrix_UB_32 -0.06135
_diffrn_orient_matrix_UB_33 -0.00390
_diffrn_radiation_detector 'scintillation counter'
_diffrn_radiation_monochromator graphite
_diffrn_radiation_source 'Rigaku rotating anode'
_diffrn_radiation_type 'Mo K\a'
_diffrn_radiation_wavelength 0.7107
_diffrn_reflns_av_R_equivalents 0.094
_diffrn_reflns_av_sigmaI/netI 0.083
_diffrn_reflns_limit_h_max 14
_diffrn_reflns_limit_h_min 0
_diffrn_reflns_limit_k_max 21
_diffrn_reflns_limit_k_min 0
_diffrn_reflns_limit_l_max 33
_diffrn_reflns_limit_l_min -33
_diffrn_reflns_number 11298
_diffrn_reflns_reduction_process 'Lp corrections applied'
_diffrn_reflns_theta_max 27.50
_diffrn_reflns_theta_min 2.51
_diffrn_standards_decay_% -0.06
_diffrn_standards_interval_count 150
_diffrn_standards_number 3
_exptl_absorpt_coefficient_mu 3.687
_exptl_absorpt_correction_T_max 1.000
_exptl_absorpt_correction_T_min 0.224
_exptl_absorpt_correction_type psi-scan
_exptl_absorpt_process_details '(North, Phillips & Mathews, 1968)'
_exptl_crystal_colour darkbrown
_exptl_crystal_density_diffrn 1.652
_exptl_crystal_density_method 'not measured'
_exptl_crystal_description prismatic
_exptl_crystal_F_000 2320.00
_exptl_crystal_size_max 0.700
_exptl_crystal_size_mid 0.300
_exptl_crystal_size_min 0.200
_refine_diff_density_max 4.11
_refine_diff_density_min -1.51
_refine_ls_extinction_coef 0.0005(1)
_refine_ls_extinction_method 'Zachariasen(1967) type 2 Gaussian isotropic'
_refine_ls_goodness_of_fit_ref 1.929
_refine_ls_hydrogen_treatment noref
_refine_ls_matrix_type full
_refine_ls_number_constraints 0
_refine_ls_number_parameters 475
_refine_ls_number_reflns 7360
_refine_ls_number_restraints 0
_refine_ls_R_factor_all 0.0504
_refine_ls_R_factor_gt 0.0504
_refine_ls_shift/su_max 0.0090
_refine_ls_shift/su_mean 0.0010
_refine_ls_structure_factor_coef F
_refine_ls_weighting_details 'w = 1/[\s^2^(Fo) + 0.00010|Fo|^2^]'
_refine_ls_weighting_scheme calc
_refine_ls_wR_factor_gt 0.0537
_refine_ls_wR_factor_ref 0.0537
_reflns_number_gt 7360
_reflns_number_total 10763
_reflns_threshold_expression >2.0sigma(I)
_cod_data_source_file ic0009324_5.cif
_cod_data_source_block '[(CpTiCl)(Cp*Ru){Pt(PPh3)2}S2H](5b)'
_cod_depositor_comments
;
The following automatic conversions were performed:
'_reflns_observed_expression' tag replaced with
'_reflns_threshold_expression' tag as specified in the replacement
file
'cod-tools/trunk/perl-scripts/inputs/replacement_tags.lst'.

'_atom_site_calc_flags'
tag replaced with '_atom_site_calc_flag' tag as specified in the
replacement file
'cod-tools/trunk/perl-scripts/inputs/replacement_tags.lst'.

'_atom_type_scat_imag'
tag replaced with '_atom_type_scat_dispersion_imag' tag as specified
in the replacement file
'cod-tools/trunk/perl-scripts/inputs/replacement_tags.lst'.

Automatic conversion script
Id: cif_correct_tags 3137 2015-03-23 15:08:43Z antanas 
;
_cod_original_cell_volume 4701(1)
_cod_original_sg_symbol_H-M 'P 21/n '
_cod_original_formula_sum 'C51 H51 Cl P2 Pt S2 Ru Ti '
_cod_database_code 4319538

loop_
_symmetry_equiv_pos_as_xyz
x,y,z
1/2-x,1/2+y,1/2-z
-x,-y,-z
1/2+x,1/2-y,1/2+z

loop_
_atom_site_label
_atom_site_type_symbol
_atom_site_fract_x
_atom_site_fract_y
_atom_site_fract_z
_atom_site_U_iso_or_equiv
_atom_site_adp_type
_atom_site_occupancy
_atom_site_calc_flag
_atom_site_refinement_flags
_atom_site_disorder_assembly
_atom_site_disorder_group
Pt Pt -0.39805(3) 0.22880(2) -0.14712(1) 0.02738(8) Uani 1.00 d . . .
Ru Ru -0.31459(6) 0.34442(4) -0.06220(3) 0.0335(2) Uani 1.00 d . . .
Ti Ti -0.1133(1) 0.2622(1) -0.08664(7) 0.0371(4) Uani 1.00 d . . .
Cl Cl -0.1221(2) 0.2385(2) -0.1756(1) 0.0486(7) Uani 1.00 d . . .
S(1) S -0.2832(2) 0.2028(1) -0.06305(9) 0.0349(6) Uani 1.00 d . . .
S(2) S -0.1410(2) 0.3971(2) -0.0868(1) 0.0440(7) Uani 1.00 d . . .
P(1) P -0.4395(2) 0.0886(1) -0.15727(9) 0.0309(6) Uani 1.00 d . . .
P(2) P -0.4842(2) 0.2853(1) -0.22630(9) 0.0303(6) Uani 1.00 d . . .
C(1) C -0.0047(10) 0.1534(7) -0.0368(5) 0.068(4) Uani 1.00 d . . .
C(2) C -0.0085(10) 0.2203(9) -0.0033(5) 0.068(4) Uani 1.00 d . . .
C(3) C 0.060(1) 0.2835(8) -0.0200(6) 0.081(5) Uani 1.00 d . . .
C(4) C 0.0992(9) 0.256(1) -0.0631(6) 0.080(5) Uani 1.00 d . . .
C(5) C 0.0608(10) 0.1753(9) -0.0729(6) 0.073(5) Uani 1.00 d . . .
C(6A) C -0.3597(8) 0.3589(5) 0.0134(4) 0.0618 Uiso 0.55 d P . .
C(6B) C -0.4334(8) 0.3424(6) -0.0039(4) 0.0361 Uiso 0.45 d P . .
C(7A) C -0.4666(7) 0.3619(5) -0.0249(4) 0.0565 Uiso 0.55 d P . .
C(7B) C -0.4861(8) 0.3936(7) -0.0457(4) 0.0436 Uiso 0.45 d P . .
C(8A) C -0.4619(7) 0.4315(5) -0.0562(3) 0.0413 Uiso 0.55 d P . .
C(8B) C -0.4065(9) 0.4587(6) -0.0481(4) 0.0402 Uiso 0.45 d P . .
C(9A) C -0.3521(7) 0.4715(5) -0.0373(4) 0.0358 Uiso 0.55 d P . .
C(9B) C -0.3047(8) 0.4478(6) -0.0078(5) 0.0598 Uiso 0.45 d P . .
C(10A) C -0.2889(7) 0.4266(6) 0.0057(4) 0.0474 Uiso 0.55 d P . .
C(10B) C -0.3213(8) 0.3758(7) 0.0195(4) 0.0390 Uiso 0.45 d P . .
C(11A) C -0.326(1) 0.2927(8) 0.0563(5) 0.1169 Uiso 0.55 d P . .
C(11B) C -0.489(1) 0.2631(8) 0.0133(7) 0.0867 Uiso 0.45 d P . .
C(12A) C -0.5711(10) 0.2997(7) -0.0314(6) 0.0948 Uiso 0.55 d P . .
C(12B) C -0.6098(10) 0.381(1) -0.0825(6) 0.0823 Uiso 0.45 d P . .
C(13A) C -0.5603(9) 0.4592(9) -0.1031(5) 0.0920 Uiso 0.55 d P . .
C(13B) C -0.427(1) 0.5300(9) -0.0880(6) 0.0991 Uiso 0.45 d P . .
C(14A) C -0.308(1) 0.5509(6) -0.0598(6) 0.0801 Uiso 0.55 d P . .
C(14B) C -0.194(1) 0.5048(9) 0.0044(7) 0.1007 Uiso 0.45 d P . .
C(15A) C -0.1636(8) 0.4480(9) 0.0387(5) 0.0926 Uiso 0.55 d P . .
C(15B) C -0.232(1) 0.340(1) 0.0670(5) 0.0857 Uiso 0.45 d P . .
C(16) C -0.5479(7) 0.0552(5) -0.1188(4) 0.035(2) Uani 1.00 d . . .
C(17) C -0.5719(9) 0.1026(6) -0.0787(5) 0.056(3) Uani 1.00 d . . .
C(18) C -0.650(1) 0.0762(7) -0.0485(5) 0.070(4) Uani 1.00 d . . .
C(19) C -0.705(1) 0.0021(8) -0.0572(5) 0.070(4) Uani 1.00 d . . .
C(20) C -0.682(1) -0.0467(8) -0.0955(6) 0.079(5) Uani 1.00 d . . .
C(21) C -0.608(1) -0.0202(7) -0.1282(5) 0.066(4) Uani 1.00 d . . .
C(22) C -0.3076(7) 0.0265(5) -0.1322(4) 0.035(2) Uani 1.00 d . . .
C(23) C -0.2057(8) 0.0368(6) -0.1526(4) 0.044(3) Uani 1.00 d . . .
C(24) C -0.1030(8) -0.0100(7) -0.1347(5) 0.054(3) Uani 1.00 d . . .
C(25) C -0.0982(9) -0.0635(7) -0.0939(5) 0.060(4) Uani 1.00 d . . .
C(26) C -0.196(1) -0.0734(7) -0.0718(5) 0.066(4) Uani 1.00 d . . .
C(27) C -0.3004(9) -0.0291(7) -0.0911(4) 0.052(3) Uani 1.00 d . . .
C(28) C -0.5023(7) 0.0414(5) -0.2202(4) 0.034(2) Uani 1.00 d . . .
C(29) C -0.6244(8) 0.0573(6) -0.2446(4) 0.043(3) Uani 1.00 d . . .
C(30) C -0.6751(9) 0.0227(7) -0.2916(4) 0.054(3) Uani 1.00 d . . .
C(31) C -0.609(1) -0.0289(7) -0.3167(4) 0.061(4) Uani 1.00 d . . .
C(32) C -0.4906(9) -0.0457(7) -0.2949(4) 0.053(3) Uani 1.00 d . . .
C(33) C -0.4381(8) -0.0108(6) -0.2470(4) 0.047(3) Uani 1.00 d . . .
C(34) C -0.6464(7) 0.2713(5) -0.2460(4) 0.035(2) Uani 1.00 d . . .
C(35) C -0.7096(8) 0.2612(6) -0.2060(4) 0.044(3) Uani 1.00 d . . .
C(36) C -0.8332(9) 0.2577(7) -0.2182(5) 0.059(4) Uani 1.00 d . . .
C(37) C -0.8962(9) 0.2629(7) -0.2675(6) 0.069(4) Uani 1.00 d . . .
C(38) C -0.8372(9) 0.2717(7) -0.3072(5) 0.062(4) Uani 1.00 d . . .
C(39) C -0.7102(8) 0.2769(7) -0.2960(4) 0.050(3) Uani 1.00 d . . .
C(40) C -0.4209(7) 0.2527(5) -0.2821(3) 0.035(2) Uani 1.00 d . . .
C(41) C -0.4654(9) 0.1857(6) -0.3131(4) 0.048(3) Uani 1.00 d . . .
C(42) C -0.4127(10) 0.1604(7) -0.3543(4) 0.056(3) Uani 1.00 d . . .
C(43) C -0.316(1) 0.2022(8) -0.3637(5) 0.064(4) Uani 1.00 d . . .
C(44) C -0.2694(9) 0.2676(8) -0.3342(5) 0.061(4) Uani 1.00 d . . .
C(45) C -0.3210(8) 0.2929(6) -0.2926(4) 0.049(3) Uani 1.00 d . . .
C(46) C -0.4678(7) 0.3974(5) -0.2279(4) 0.034(2) Uani 1.00 d . . .
C(47) C -0.5609(8) 0.4496(6) -0.2527(4) 0.043(3) Uani 1.00 d . . .
C(48) C -0.5417(10) 0.5339(6) -0.2547(5) 0.057(4) Uani 1.00 d . . .
C(49) C -0.431(1) 0.5672(6) -0.2332(5) 0.059(4) Uani 1.00 d . . .
C(50) C -0.3395(9) 0.5162(6) -0.2087(4) 0.050(3) Uani 1.00 d . . .
C(51) C -0.3574(7) 0.4325(6) -0.2057(4) 0.039(3) Uani 1.00 d . . .
H(1) H -0.0417 0.1013 -0.0348 0.0815 Uiso 1.00 calc . . .
H(2) H -0.0489 0.2226 0.0250 0.0811 Uiso 1.00 calc . . .
H(3) H 0.0762 0.3362 -0.0042 0.0972 Uiso 1.00 calc . . .
H(4) H 0.1451 0.2864 -0.0829 0.0964 Uiso 1.00 calc . . .
H(5) H 0.0772 0.1410 -0.1000 0.0877 Uiso 1.00 calc . . .
H(6) H -0.5340 0.1549 -0.0718 0.0672 Uiso 1.00 calc . . .
H(7) H -0.6648 0.1104 -0.0211 0.0845 Uiso 1.00 calc . . .
H(8) H -0.7593 -0.0153 -0.0364 0.0834 Uiso 1.00 calc . . .
H(9) H -0.7179 -0.1000 -0.1004 0.0950 Uiso 1.00 calc . . .
H(10) H -0.5975 -0.0535 -0.1569 0.0796 Uiso 1.00 calc . . .
H(11) H -0.2061 0.0767 -0.1793 0.0533 Uiso 1.00 calc . . .
H(12) H -0.0359 -0.0048 -0.1509 0.0649 Uiso 1.00 calc . . .
H(13) H -0.0267 -0.0940 -0.0808 0.0715 Uiso 1.00 calc . . .
H(14) H -0.1919 -0.1103 -0.0432 0.0792 Uiso 1.00 calc . . .
H(15) H -0.3684 -0.0370 -0.0759 0.0628 Uiso 1.00 calc . . .
H(16) H -0.6713 0.0926 -0.2278 0.0515 Uiso 1.00 calc . . .
H(17) H -0.7567 0.0341 -0.3072 0.0642 Uiso 1.00 calc . . .
H(18) H -0.6459 -0.0529 -0.3494 0.0729 Uiso 1.00 calc . . .
H(19) H -0.4451 -0.0808 -0.3124 0.0632 Uiso 1.00 calc . . .
H(20) H -0.3562 -0.0227 -0.2319 0.0568 Uiso 1.00 calc . . .
H(21) H -0.6673 0.2568 -0.1706 0.0527 Uiso 1.00 calc . . .
H(22) H -0.8752 0.2514 -0.1907 0.0712 Uiso 1.00 calc . . .
H(23) H -0.9816 0.2604 -0.2747 0.0833 Uiso 1.00 calc . . .
H(24) H -0.8812 0.2743 -0.3424 0.0742 Uiso 1.00 calc . . .
H(25) H -0.6692 0.2843 -0.3238 0.0597 Uiso 1.00 calc . . .
H(26) H -0.5329 0.1565 -0.3063 0.0578 Uiso 1.00 calc . . .
H(27) H -0.4443 0.1145 -0.3755 0.0678 Uiso 1.00 calc . . .
H(28) H -0.2803 0.1852 -0.3917 0.0769 Uiso 1.00 calc . . .
H(29) H -0.2020 0.2962 -0.3415 0.0736 Uiso 1.00 calc . . .
H(30) H -0.2872 0.3381 -0.2713 0.0592 Uiso 1.00 calc . . .
H(31) H -0.6374 0.4271 -0.2682 0.0521 Uiso 1.00 calc . . .
H(32) H -0.6057 0.5690 -0.2710 0.0687 Uiso 1.00 calc . . .
H(33) H -0.4174 0.6249 -0.2352 0.0712 Uiso 1.00 calc . . .
H(34) H -0.2629 0.5390 -0.1937 0.0601 Uiso 1.00 calc . . .
H(35) H -0.2934 0.3984 -0.1883 0.0469 Uiso 1.00 calc . . .
H(36) H -0.3667 0.3335 -0.1273 0.0505 Uiso 1.00 calc . . .

loop_
_atom_site_aniso_label
_atom_site_aniso_U_11
_atom_site_aniso_U_22
_atom_site_aniso_U_33
_atom_site_aniso_U_12
_atom_site_aniso_U_13
_atom_site_aniso_U_23
Pt 0.0309(2) 0.0263(2) 0.0241(2) 0.0005(1) 0.0039(1) 0.0003(2)
Ru 0.0403(4) 0.0318(4) 0.0271(4) 0.0010(3) 0.0047(3) -0.0038(3)
Ti 0.0323(7) 0.0410(10) 0.0357(9) 0.0017(7) 0.0017(7) -0.0023(8)
Cl 0.051(1) 0.051(2) 0.047(1) -0.002(1) 0.018(1) -0.007(1)
S(1) 0.039(1) 0.034(1) 0.030(1) 0.0012(9) 0.0028(9) 0.003(1)
S(2) 0.047(1) 0.038(1) 0.047(2) -0.006(1) 0.010(1) -0.004(1)
P(1) 0.038(1) 0.027(1) 0.028(1) 0.0011(9) 0.0077(9) 0.000(1)
P(2) 0.032(1) 0.029(1) 0.029(1) 0.0015(9) 0.0037(9) 0.003(1)
C(1) 0.059(7) 0.053(7) 0.073(9) 0.014(6) -0.028(6) 0.011(7)
C(2) 0.058(6) 0.079(9) 0.053(7) 0.019(6) -0.018(5) 0.005(8)
C(3) 0.061(7) 0.072(9) 0.08(1) -0.010(7) -0.042(7) 0.008(9)
C(4) 0.040(6) 0.12(1) 0.08(1) -0.005(7) 0.002(6) -0.004(10)
C(5) 0.044(6) 0.09(1) 0.075(10) 0.029(6) -0.001(6) 0.006(8)
C(16) 0.042(5) 0.027(5) 0.038(6) 0.002(4) 0.013(4) 0.007(4)
C(17) 0.062(6) 0.048(7) 0.064(8) -0.015(5) 0.029(6) -0.015(6)
C(18) 0.099(9) 0.064(8) 0.064(9) -0.016(7) 0.055(7) -0.017(7)
C(19) 0.085(8) 0.071(9) 0.065(9) -0.022(7) 0.044(7) -0.006(7)
C(20) 0.101(10) 0.063(9) 0.09(1) -0.038(7) 0.047(8) -0.007(8)
C(21) 0.090(8) 0.053(7) 0.063(8) -0.023(6) 0.030(7) -0.012(7)
C(22) 0.042(5) 0.033(5) 0.028(5) 0.004(4) 0.003(4) -0.002(4)
C(23) 0.049(5) 0.041(6) 0.042(6) 0.006(4) 0.007(5) 0.004(5)
C(24) 0.049(6) 0.058(7) 0.056(8) 0.010(5) 0.013(5) 0.000(6)
C(25) 0.060(7) 0.063(8) 0.054(8) 0.025(6) 0.008(6) 0.003(6)
C(26) 0.085(8) 0.058(8) 0.056(8) 0.029(6) 0.016(6) 0.028(6)
C(27) 0.061(6) 0.054(7) 0.044(7) 0.015(5) 0.017(5) 0.013(6)
C(28) 0.040(5) 0.028(5) 0.035(5) 0.000(4) 0.012(4) 0.002(4)
C(29) 0.044(5) 0.040(6) 0.043(6) -0.001(4) 0.006(4) -0.003(5)
C(30) 0.054(6) 0.057(7) 0.043(7) -0.013(5) -0.004(5) -0.009(6)
C(31) 0.089(8) 0.050(7) 0.041(7) -0.024(6) 0.009(6) -0.015(6)
C(32) 0.066(7) 0.051(7) 0.044(7) -0.003(5) 0.019(5) -0.011(6)
C(33) 0.049(5) 0.047(6) 0.045(7) 0.002(4) 0.008(5) -0.008(5)
C(34) 0.033(4) 0.026(4) 0.045(6) 0.004(4) 0.007(4) 0.012(5)
C(35) 0.038(5) 0.048(6) 0.046(6) -0.001(4) 0.009(4) -0.005(5)
C(36) 0.042(5) 0.056(7) 0.084(9) -0.001(5) 0.021(6) 0.009(7)
C(37) 0.037(5) 0.051(7) 0.12(1) -0.001(5) 0.005(6) -0.009(8)
C(38) 0.044(6) 0.066(8) 0.065(8) -0.005(5) -0.013(5) -0.005(7)
C(39) 0.050(5) 0.049(6) 0.048(6) 0.002(5) 0.005(5) 0.003(6)
C(40) 0.039(4) 0.039(6) 0.026(5) 0.008(4) 0.006(4) 0.010(4)
C(41) 0.058(6) 0.047(6) 0.038(6) 0.001(5) 0.007(5) 0.002(5)
C(42) 0.076(7) 0.056(7) 0.035(6) 0.009(6) 0.007(5) -0.014(6)
C(43) 0.071(8) 0.083(9) 0.045(7) 0.021(6) 0.028(6) 0.001(7)
C(44) 0.059(6) 0.082(9) 0.049(7) 0.002(6) 0.024(5) 0.006(7)
C(45) 0.050(5) 0.050(7) 0.048(7) -0.003(5) 0.013(5) -0.005(5)
C(46) 0.038(4) 0.032(5) 0.034(5) 0.003(4) 0.014(4) 0.001(4)
C(47) 0.046(5) 0.041(6) 0.044(6) 0.002(4) 0.009(4) 0.003(5)
C(48) 0.077(7) 0.031(6) 0.065(8) 0.017(5) 0.019(6) 0.017(6)
C(49) 0.083(8) 0.030(6) 0.077(9) 0.001(5) 0.043(7) -0.001(6)
C(50) 0.062(6) 0.044(6) 0.049(7) -0.011(5) 0.022(5) -0.003(5)
C(51) 0.044(5) 0.038(5) 0.036(6) -0.006(4) 0.012(4) -0.002(5)

loop_
_atom_type_symbol
_atom_type_description
_atom_type_scat_dispersion_real
_atom_type_scat_dispersion_imag
_atom_type_scat_source
C C 0.003 0.002
;International Tables for Crystallography
(1992, Vol. C, Tables 4.2.6.8 and 6.1.1.1)
;
H H 0.000 0.000
;International Tables for Crystallography
(1992, Vol. C, Table 6.1.1.2)
;
Cl Cl 0.148 0.159
;International Tables for Crystallography
(1992, Vol. C, Tables 4.2.6.8 and 6.1.1.1)
;
P P 0.102 0.094
;International Tables for Crystallography
(1992, Vol. C, Tables 4.2.6.8 and 6.1.1.1)
;
Pt Pt -1.703 8.390
;International Tables for Crystallography
(1992, Vol. C, Tables 4.2.6.8 and 6.1.1.1)
;
Ru Ru -1.259 0.836
;International Tables for Crystallography
(1992, Vol. C, Tables 4.2.6.8 and 6.1.1.1)
;
S S 0.125 0.123
;International Tables for Crystallography
(1992, Vol. C, Tables 4.2.6.8 and 6.1.1.1)
;
Ti Ti 0.278 0.446
;International Tables for Crystallography
(1992, Vol. C, Tables 4.2.6.8 and 6.1.1.1)
;

loop_
_geom_angle_atom_site_label_1
_geom_angle_atom_site_label_2
_geom_angle_atom_site_label_3
_geom_angle
_geom_angle_site_symmetry_1
_geom_angle_site_symmetry_2
_geom_angle_site_symmetry_3
_geom_angle_publ_flag
Ru Pt S(1) 51.22(6) 1_555 1_555 1_555 yes
Ru Pt P(1) 138.01(6) 1_555 1_555 1_555 yes
Ru Pt P(2) 116.13(6) 1_555 1_555 1_555 yes
Ru Pt H(36) 32.17(2) 1_555 1_555 1_555 no
S(1) Pt P(1) 89.43(8) 1_555 1_555 1_555 yes
S(1) Pt P(2) 165.39(8) 1_555 1_555 1_555 yes
S(1) Pt H(36) 82.06(6) 1_555 1_555 1_555 no
P(1) Pt P(2) 104.55(8) 1_555 1_555 1_555 yes
P(1) Pt H(36) 169.73(6) 1_555 1_555 1_555 no
P(2) Pt H(36) 84.42(6) 1_555 1_555 1_555 no
Pt Ru Ti 70.93(4) 1_555 1_555 1_555 yes
Pt Ru S(1) 51.77(6) 1_555 1_555 1_555 yes
Pt Ru S(2) 100.46(7) 1_555 1_555 1_555 yes
Pt Ru H(36) 34.40(2) 1_555 1_555 1_555 no
Pt Ru C(6A) 131.8(2) 1_555 1_555 1_555 yes
Pt Ru C(7A) 105.3(2) 1_555 1_555 1_555 yes
Pt Ru C(8A) 109.6(2) 1_555 1_555 1_555 yes
Pt Ru C(9A) 140.2(2) 1_555 1_555 1_555 yes
Pt Ru C(10A) 167.8(2) 1_555 1_555 1_555 yes
Pt Ru C(6B) 111.3(2) 1_555 1_555 1_555 yes
Pt Ru C(7B) 102.8(2) 1_555 1_555 1_555 yes
Pt Ru C(8B) 125.6(3) 1_555 1_555 1_555 yes
Pt Ru C(9B) 162.7(2) 1_555 1_555 1_555 yes
Pt Ru C(10B) 144.4(3) 1_555 1_555 1_555 yes
Ti Ru S(1) 53.21(7) 1_555 1_555 1_555 yes
Ti Ru S(2) 49.24(7) 1_555 1_555 1_555 yes
Ti Ru H(36) 81.43(4) 1_555 1_555 1_555 no
Ti Ru C(6A) 128.2(2) 1_555 1_555 1_555 yes
Ti Ru C(7A) 156.7(2) 1_555 1_555 1_555 yes
Ti Ru C(8A) 166.2(2) 1_555 1_555 1_555 yes
Ti Ru C(9A) 135.5(2) 1_555 1_555 1_555 yes
Ti Ru C(10A) 119.6(2) 1_555 1_555 1_555 yes
Ti Ru C(6B) 141.1(2) 1_555 1_555 1_555 yes
Ti Ru C(7B) 172.5(3) 1_555 1_555 1_555 yes
Ti Ru C(8B) 150.4(3) 1_555 1_555 1_555 yes
Ti Ru C(9B) 125.1(2) 1_555 1_555 1_555 yes
Ti Ru C(10B) 121.4(2) 1_555 1_555 1_555 yes
S(1) Ru S(2) 102.45(9) 1_555 1_555 1_555 yes
S(1) Ru H(36) 84.75(6) 1_555 1_555 1_555 no
S(1) Ru C(6A) 100.6(2) 1_555 1_555 1_555 yes
S(1) Ru C(7A) 105.7(2) 1_555 1_555 1_555 yes
S(1) Ru C(8A) 138.4(2) 1_555 1_555 1_555 yes
S(1) Ru C(9A) 162.7(3) 1_555 1_555 1_555 yes
S(1) Ru C(10A) 128.0(2) 1_555 1_555 1_555 yes
S(1) Ru C(6B) 96.2(3) 1_555 1_555 1_555 yes
S(1) Ru C(7B) 119.8(3) 1_555 1_555 1_555 yes
S(1) Ru C(8B) 156.1(3) 1_555 1_555 1_555 yes
S(1) Ru C(9B) 141.0(3) 1_555 1_555 1_555 yes
S(1) Ru C(10B) 105.9(3) 1_555 1_555 1_555 yes
S(2) Ru H(36) 84.16(7) 1_555 1_555 1_555 no
S(2) Ru C(6A) 125.8(2) 1_555 1_555 1_555 yes
S(2) Ru C(7A) 149.8(2) 1_555 1_555 1_555 yes
S(2) Ru C(8A) 118.4(2) 1_555 1_555 1_555 yes
S(2) Ru C(9A) 88.2(2) 1_555 1_555 1_555 yes
S(2) Ru C(10A) 91.5(2) 1_555 1_555 1_555 yes
S(2) Ru C(6B) 148.2(2) 1_555 1_555 1_555 yes
S(2) Ru C(7B) 137.6(3) 1_555 1_555 1_555 yes
S(2) Ru C(8B) 101.3(3) 1_555 1_555 1_555 yes
S(2) Ru C(9B) 88.3(3) 1_555 1_555 1_555 yes
S(2) Ru C(10B) 112.5(3) 1_555 1_555 1_555 yes
H(36) Ru C(6A) 146.5(2) 1_555 1_555 1_555 no
H(36) Ru C(7A) 108.9(2) 1_555 1_555 1_555 no
H(36) Ru C(8A) 91.7(2) 1_555 1_555 1_555 no
H(36) Ru C(9A) 110.1(2) 1_555 1_555 1_555 no
H(36) Ru C(10A) 147.0(2) 1_555 1_555 1_555 no
H(36) Ru C(6B) 123.4(2) 1_555 1_555 1_555 no
H(36) Ru C(7B) 95.7(3) 1_555 1_555 1_555 no
H(36) Ru C(8B) 100.4(3) 1_555 1_555 1_555 no
H(36) Ru C(9B) 134.0(3) 1_555 1_555 1_555 no
H(36) Ru C(10B) 157.0(2) 1_555 1_555 1_555 no
C(6A) Ru C(7A) 37.7(3) 1_555 1_555 1_555 yes
C(6A) Ru C(8A) 62.3(3) 1_555 1_555 1_555 yes
C(6A) Ru C(9A) 62.2(3) 1_555 1_555 1_555 yes
C(6A) Ru C(10A) 37.6(3) 1_555 1_555 1_555 yes
C(6A) Ru C(6B) 23.6(3) 1_555 1_555 1_555 yes
C(6A) Ru C(7B) 52.8(3) 1_555 1_555 1_555 yes
C(6A) Ru C(8B) 62.6(4) 1_555 1_555 1_555 yes
C(6A) Ru C(9B) 46.4(4) 1_555 1_555 1_555 yes
C(6A) Ru C(10B) 13.4(3) 1_555 1_555 1_555 yes
C(7A) Ru C(8A) 37.1(3) 1_555 1_555 1_555 yes
C(7A) Ru C(9A) 61.9(3) 1_555 1_555 1_555 yes
C(7A) Ru C(10A) 62.5(3) 1_555 1_555 1_555 yes
C(7A) Ru C(6B) 17.5(3) 1_555 1_555 1_555 yes
C(7A) Ru C(7B) 19.4(4) 1_555 1_555 1_555 yes
C(7A) Ru C(8B) 50.4(4) 1_555 1_555 1_555 yes
C(7A) Ru C(9B) 62.9(4) 1_555 1_555 1_555 yes
C(7A) Ru C(10B) 49.0(3) 1_555 1_555 1_555 yes
C(8A) Ru C(9A) 36.7(3) 1_555 1_555 1_555 yes
C(8A) Ru C(10A) 61.8(3) 1_555 1_555 1_555 yes
C(8A) Ru C(6B) 52.3(3) 1_555 1_555 1_555 yes
C(8A) Ru C(7B) 19.3(4) 1_555 1_555 1_555 yes
C(8A) Ru C(8B) 19.8(3) 1_555 1_555 1_555 yes
C(8A) Ru C(9B) 53.2(3) 1_555 1_555 1_555 yes
C(8A) Ru C(10B) 66.6(3) 1_555 1_555 1_555 yes
C(9A) Ru C(10A) 37.0(3) 1_555 1_555 1_555 yes
C(9A) Ru C(6B) 68.6(3) 1_555 1_555 1_555 yes
C(9A) Ru C(7B) 52.0(3) 1_555 1_555 1_555 yes
C(9A) Ru C(8B) 17.0(3) 1_555 1_555 1_555 yes
C(9A) Ru C(9B) 24.1(3) 1_555 1_555 1_555 yes
C(9A) Ru C(10B) 57.1(4) 1_555 1_555 1_555 yes
C(10A) Ru C(6B) 56.9(3) 1_555 1_555 1_555 yes
C(10A) Ru C(7B) 66.2(3) 1_555 1_555 1_555 yes
C(10A) Ru C(8B) 48.4(3) 1_555 1_555 1_555 yes
C(10A) Ru C(9B) 13.1(4) 1_555 1_555 1_555 yes
C(10A) Ru C(10B) 26.3(4) 1_555 1_555 1_555 yes
C(6B) Ru C(7B) 36.5(4) 1_555 1_555 1_555 yes
C(6B) Ru C(8B) 61.4(4) 1_555 1_555 1_555 yes
C(6B) Ru C(9B) 61.6(4) 1_555 1_555 1_555 yes
C(6B) Ru C(10B) 36.7(3) 1_555 1_555 1_555 yes
C(7B) Ru C(8B) 36.8(4) 1_555 1_555 1_555 yes
C(7B) Ru C(9B) 61.7(4) 1_555 1_555 1_555 yes
C(7B) Ru C(10B) 61.3(3) 1_555 1_555 1_555 yes
C(8B) Ru C(9B) 37.3(4) 1_555 1_555 1_555 yes
C(8B) Ru C(10B) 61.8(4) 1_555 1_555 1_555 yes
C(9B) Ru C(10B) 37.1(4) 1_555 1_555 1_555 yes
Ru Ti Cl 115.79(8) 1_555 1_555 1_555 yes
Ru Ti S(1) 52.18(7) 1_555 1_555 1_555 yes
Ru Ti S(2) 54.10(8) 1_555 1_555 1_555 yes
Ru Ti C(1) 125.1(3) 1_555 1_555 1_555 yes
Ru Ti C(2) 101.6(3) 1_555 1_555 1_555 yes
Ru Ti C(3) 110.6(4) 1_555 1_555 1_555 yes
Ru Ti C(4) 142.3(4) 1_555 1_555 1_555 yes
Ru Ti C(5) 157.5(4) 1_555 1_555 1_555 yes
Cl Ti S(1) 109.21(10) 1_555 1_555 1_555 yes
Cl Ti S(2) 100.7(1) 1_555 1_555 1_555 yes
Cl Ti C(1) 109.3(4) 1_555 1_555 1_555 yes
Cl Ti C(2) 141.3(3) 1_555 1_555 1_555 yes
Cl Ti C(3) 127.6(4) 1_555 1_555 1_555 yes
Cl Ti C(4) 94.4(4) 1_555 1_555 1_555 yes
Cl Ti C(5) 84.9(4) 1_555 1_555 1_555 yes
S(1) Ti S(2) 106.3(1) 1_555 1_555 1_555 yes
S(1) Ti C(1) 85.0(3) 1_555 1_555 1_555 yes
S(1) Ti C(2) 85.5(3) 1_555 1_555 1_555 yes
S(1) Ti C(3) 118.0(4) 1_555 1_555 1_555 yes
S(1) Ti C(4) 139.7(4) 1_555 1_555 1_555 yes
S(1) Ti C(5) 114.7(4) 1_555 1_555 1_555 yes
S(2) Ti C(1) 142.5(3) 1_555 1_555 1_555 yes
S(2) Ti C(2) 109.4(3) 1_555 1_555 1_555 yes
S(2) Ti C(3) 87.3(3) 1_555 1_555 1_555 yes
S(2) Ti C(4) 100.5(4) 1_555 1_555 1_555 yes
S(2) Ti C(5) 134.1(3) 1_555 1_555 1_555 yes
C(1) Ti C(2) 34.5(5) 1_555 1_555 1_555 yes
C(1) Ti C(3) 56.6(4) 1_555 1_555 1_555 yes
C(1) Ti C(4) 56.0(5) 1_555 1_555 1_555 yes
C(1) Ti C(5) 33.3(5) 1_555 1_555 1_555 yes
C(2) Ti C(3) 34.9(5) 1_555 1_555 1_555 yes
C(2) Ti C(4) 57.2(5) 1_555 1_555 1_555 yes
C(2) Ti C(5) 56.7(5) 1_555 1_555 1_555 yes
C(3) Ti C(4) 33.8(5) 1_555 1_555 1_555 yes
C(3) Ti C(5) 56.0(5) 1_555 1_555 1_555 yes
C(4) Ti C(5) 33.7(5) 1_555 1_555 1_555 yes
Pt S(1) Ru 77.01(7) 1_555 1_555 1_555 yes
Pt S(1) Ti 90.34(9) 1_555 1_555 1_555 yes
Ru S(1) Ti 74.62(8) 1_555 1_555 1_555 yes
Ru S(2) Ti 76.65(9) 1_555 1_555 1_555 yes
Pt P(1) C(16) 111.8(3) 1_555 1_555 1_555 yes
Pt P(1) C(22) 111.8(3) 1_555 1_555 1_555 yes
Pt P(1) C(28) 123.2(3) 1_555 1_555 1_555 yes
C(16) P(1) C(22) 103.8(4) 1_555 1_555 1_555 yes
C(16) P(1) C(28) 101.0(4) 1_555 1_555 1_555 yes
C(22) P(1) C(28) 103.2(4) 1_555 1_555 1_555 yes
Pt P(2) C(34) 114.8(3) 1_555 1_555 1_555 yes
Pt P(2) C(40) 116.0(3) 1_555 1_555 1_555 yes
Pt P(2) C(46) 113.1(3) 1_555 1_555 1_555 yes
C(34) P(2) C(40) 106.5(4) 1_555 1_555 1_555 yes
C(34) P(2) C(46) 102.7(4) 1_555 1_555 1_555 yes
C(40) P(2) C(46) 102.1(4) 1_555 1_555 1_555 yes
Ti C(1) C(2) 71.7(7) 1_555 1_555 1_555 yes
Ti C(1) C(5) 74.1(8) 1_555 1_555 1_555 yes
Ti C(1) H(1) 120.4(8) 1_555 1_555 1_555 no
C(2) C(1) C(5) 108(1) 1_555 1_555 1_555 yes
C(2) C(1) H(1) 125(1) 1_555 1_555 1_555 no
C(5) C(1) H(1) 125(1) 1_555 1_555 1_555 no
Ti C(2) C(1) 73.8(7) 1_555 1_555 1_555 yes
Ti C(2) C(3) 73.0(7) 1_555 1_555 1_555 yes
Ti C(2) H(2) 118.4(8) 1_555 1_555 1_555 no
C(1) C(2) C(3) 105(1) 1_555 1_555 1_555 yes
C(1) C(2) H(2) 126(1) 1_555 1_555 1_555 no
C(3) C(2) H(2) 127(1) 1_555 1_555 1_555 no
Ti C(3) C(2) 72.1(7) 1_555 1_555 1_555 yes
Ti C(3) C(4) 73.3(7) 1_555 1_555 1_555 yes
Ti C(3) H(3) 120.4(9) 1_555 1_555 1_555 no
C(2) C(3) C(4) 108(1) 1_555 1_555 1_555 yes
C(2) C(3) H(3) 125(1) 1_555 1_555 1_555 no
C(4) C(3) H(3) 125(1) 1_555 1_555 1_555 no
Ti C(4) C(3) 72.9(7) 1_555 1_555 1_555 yes
Ti C(4) C(5) 74.3(7) 1_555 1_555 1_555 yes
Ti C(4) H(4) 118.9(10) 1_555 1_555 1_555 no
C(3) C(4) C(5) 108(1) 1_555 1_555 1_555 yes
C(3) C(4) H(4) 125(1) 1_555 1_555 1_555 no
C(5) C(4) H(4) 125(1) 1_555 1_555 1_555 no
Ti C(5) C(1) 72.6(7) 1_555 1_555 1_555 yes
Ti C(5) C(4) 72.0(7) 1_555 1_555 1_555 yes
Ti C(5) H(5) 121.2(9) 1_555 1_555 1_555 no
C(1) C(5) C(4) 108(1) 1_555 1_555 1_555 yes
C(1) C(5) H(5) 125(1) 1_555 1_555 1_555 no
C(4) C(5) H(5) 125(1) 1_555 1_555 1_555 no
P(1) C(16) C(17) 121.3(7) 1_555 1_555 1_555 yes
P(1) C(16) C(21) 121.5(8) 1_555 1_555 1_555 yes
C(17) C(16) C(21) 117.2(10) 1_555 1_555 1_555 yes
C(16) C(17) C(18) 121.4(10) 1_555 1_555 1_555 yes
C(16) C(17) H(6) 119(1) 1_555 1_555 1_555 no
C(18) C(17) H(6) 119(1) 1_555 1_555 1_555 no
C(17) C(18) C(19) 120(1) 1_555 1_555 1_555 yes
C(17) C(18) H(7) 119(1) 1_555 1_555 1_555 no
C(19) C(18) H(7) 119(1) 1_555 1_555 1_555 no
C(18) C(19) C(20) 119(1) 1_555 1_555 1_555 yes
C(18) C(19) H(8) 120(1) 1_555 1_555 1_555 no
C(20) C(19) H(8) 120(1) 1_555 1_555 1_555 no
C(19) C(20) C(21) 120(1) 1_555 1_555 1_555 yes
C(19) C(20) H(9) 119(1) 1_555 1_555 1_555 no
C(21) C(20) H(9) 119(1) 1_555 1_555 1_555 no
C(16) C(21) C(20) 119(1) 1_555 1_555 1_555 yes
C(16) C(21) H(10) 120(1) 1_555 1_555 1_555 no
C(20) C(21) H(10) 120(1) 1_555 1_555 1_555 no
P(1) C(22) C(23) 119.3(7) 1_555 1_555 1_555 yes
P(1) C(22) C(27) 123.3(7) 1_555 1_555 1_555 yes
C(23) C(22) C(27) 117.3(8) 1_555 1_555 1_555 yes
C(22) C(23) C(24) 121.2(9) 1_555 1_555 1_555 yes
C(22) C(23) H(11) 119.4(9) 1_555 1_555 1_555 no
C(24) C(23) H(11) 119(1) 1_555 1_555 1_555 no
C(23) C(24) C(25) 119(1) 1_555 1_555 1_555 yes
C(23) C(24) H(12) 120(1) 1_555 1_555 1_555 no
C(25) C(24) H(12) 120.0(10) 1_555 1_555 1_555 no
C(24) C(25) C(26) 120.3(10) 1_555 1_555 1_555 yes
C(24) C(25) H(13) 119(1) 1_555 1_555 1_555 no
C(26) C(25) H(13) 119(1) 1_555 1_555 1_555 no
C(25) C(26) C(27) 119(1) 1_555 1_555 1_555 yes
C(25) C(26) H(14) 120(1) 1_555 1_555 1_555 no
C(27) C(26) H(14) 120(1) 1_555 1_555 1_555 no
C(22) C(27) C(26) 121(1) 1_555 1_555 1_555 yes
C(22) C(27) H(15) 119.3(9) 1_555 1_555 1_555 no
C(26) C(27) H(15) 119(1) 1_555 1_555 1_555 no
P(1) C(28) C(29) 119.2(7) 1_555 1_555 1_555 yes
P(1) C(28) C(33) 124.1(6) 1_555 1_555 1_555 yes
C(29) C(28) C(33) 116.7(8) 1_555 1_555 1_555 yes
C(28) C(29) C(30) 121.0(9) 1_555 1_555 1_555 yes
C(28) C(29) H(16) 119.5(9) 1_555 1_555 1_555 no
C(30) C(29) H(16) 119.5(9) 1_555 1_555 1_555 no
C(29) C(30) C(31) 120.7(9) 1_555 1_555 1_555 yes
C(29) C(30) H(17) 119(1) 1_555 1_555 1_555 no
C(31) C(30) H(17) 119(1) 1_555 1_555 1_555 no
C(30) C(31) C(32) 120.5(10) 1_555 1_555 1_555 yes
C(30) C(31) H(18) 119(1) 1_555 1_555 1_555 no
C(32) C(31) H(18) 119(1) 1_555 1_555 1_555 no
C(31) C(32) C(33) 119(1) 1_555 1_555 1_555 yes
C(31) C(32) H(19) 120(1) 1_555 1_555 1_555 no
C(33) C(32) H(19) 120.4(10) 1_555 1_555 1_555 no
C(28) C(33) C(32) 121.8(8) 1_555 1_555 1_555 yes
C(28) C(33) H(20) 119.1(9) 1_555 1_555 1_555 no
C(32) C(33) H(20) 119(1) 1_555 1_555 1_555 no
P(2) C(34) C(35) 117.0(6) 1_555 1_555 1_555 yes
P(2) C(34) C(39) 124.6(8) 1_555 1_555 1_555 yes
C(35) C(34) C(39) 118.2(8) 1_555 1_555 1_555 yes
C(34) C(35) C(36) 119.6(9) 1_555 1_555 1_555 yes
C(34) C(35) H(21) 120.2(8) 1_555 1_555 1_555 no
C(36) C(35) H(21) 120(1) 1_555 1_555 1_555 no
C(35) C(36) C(37) 122(1) 1_555 1_555 1_555 yes
C(35) C(36) H(22) 118(1) 1_555 1_555 1_555 no
C(37) C(36) H(22) 118(1) 1_555 1_555 1_555 no
C(36) C(37) C(38) 119.5(10) 1_555 1_555 1_555 yes
C(36) C(37) H(23) 120(1) 1_555 1_555 1_555 no
C(38) C(37) H(23) 120(1) 1_555 1_555 1_555 no
C(37) C(38) C(39) 119(1) 1_555 1_555 1_555 yes
C(37) C(38) H(24) 120(1) 1_555 1_555 1_555 no
C(39) C(38) H(24) 120(1) 1_555 1_555 1_555 no
C(34) C(39) C(38) 120(1) 1_555 1_555 1_555 yes
C(34) C(39) H(25) 119.7(9) 1_555 1_555 1_555 no
C(38) C(39) H(25) 119.7(10) 1_555 1_555 1_555 no
P(2) C(40) C(41) 122.3(7) 1_555 1_555 1_555 yes
P(2) C(40) C(45) 119.8(7) 1_555 1_555 1_555 yes
C(41) C(40) C(45) 117.8(9) 1_555 1_555 1_555 yes
C(40) C(41) C(42) 121.1(9) 1_555 1_555 1_555 yes
C(40) C(41) H(26) 119(1) 1_555 1_555 1_555 no
C(42) C(41) H(26) 119.4(10) 1_555 1_555 1_555 no
C(41) C(42) C(43) 119(1) 1_555 1_555 1_555 yes
C(41) C(42) H(27) 120(1) 1_555 1_555 1_555 no
C(43) C(42) H(27) 120(1) 1_555 1_555 1_555 no
C(42) C(43) C(44) 121(1) 1_555 1_555 1_555 yes
C(42) C(43) H(28) 119(1) 1_555 1_555 1_555 no
C(44) C(43) H(28) 119(1) 1_555 1_555 1_555 no
C(43) C(44) C(45) 119(1) 1_555 1_555 1_555 yes
C(43) C(44) H(29) 120(1) 1_555 1_555 1_555 no
C(45) C(44) H(29) 120(1) 1_555 1_555 1_555 no
C(40) C(45) C(44) 120.7(9) 1_555 1_555 1_555 yes
C(40) C(45) H(30) 119(1) 1_555 1_555 1_555 no
C(44) C(45) H(30) 119(1) 1_555 1_555 1_555 no
P(2) C(46) C(47) 122.6(6) 1_555 1_555 1_555 yes
P(2) C(46) C(51) 119.1(6) 1_555 1_555 1_555 yes
C(47) C(46) C(51) 118.2(8) 1_555 1_555 1_555 yes
C(46) C(47) C(48) 120.2(8) 1_555 1_555 1_555 yes
C(46) C(47) H(31) 119.9(9) 1_555 1_555 1_555 no
C(48) C(47) H(31) 119.9(9) 1_555 1_555 1_555 no
C(47) C(48) C(49) 120.5(9) 1_555 1_555 1_555 yes
C(47) C(48) H(32) 119.7(10) 1_555 1_555 1_555 no
C(49) C(48) H(32) 119.7(10) 1_555 1_555 1_555 no
C(48) C(49) C(50) 119.3(9) 1_555 1_555 1_555 yes
C(48) C(49) H(33) 120(1) 1_555 1_555 1_555 no
C(50) C(49) H(33) 120(1) 1_555 1_555 1_555 no
C(49) C(50) C(51) 120.9(9) 1_555 1_555 1_555 yes
C(49) C(50) H(34) 119(1) 1_555 1_555 1_555 no
C(51) C(50) H(34) 119.5(9) 1_555 1_555 1_555 no
C(46) C(51) C(50) 120.8(8) 1_555 1_555 1_555 yes
C(46) C(51) H(35) 119.6(9) 1_555 1_555 1_555 no
C(50) C(51) H(35) 119.6(8) 1_555 1_555 1_555 no
Ru C(6A) C(7A) 72.0(6) 1_555 1_555 1_555 yes
Ru C(6A) C(10A) 72.5(6) 1_555 1_555 1_555 yes
Ru C(6A) C(11A) 121.3(8) 1_555 1_555 1_555 yes
Ru C(6A) C(6B) 83.5(10) 1_555 1_555 1_555 yes
Ru C(6A) C(9B) 67.7(5) 1_555 1_555 1_555 yes
Ru C(6A) C(10B) 89(1) 1_555 1_555 1_555 yes
Ru C(6A) C(15B) 112.3(7) 1_555 1_555 1_555 yes
C(7A) C(6A) C(10A) 108.0(8) 1_555 1_555 1_555 yes
C(7A) C(6A) C(11A) 126.0(9) 1_555 1_555 1_555 yes
C(7A) C(6A) C(6B) 23.4(8) 1_555 1_555 1_555 yes
C(7A) C(6A) C(9B) 93.6(7) 1_555 1_555 1_555 yes
C(7A) C(6A) C(10B) 139(1) 1_555 1_555 1_555 yes
C(7A) C(6A) C(15B) 170.4(9) 1_555 1_555 1_555 yes
C(10A) C(6A) C(11A) 126.0(8) 1_555 1_555 1_555 yes
C(10A) C(6A) C(6B) 131(1) 1_555 1_555 1_555 yes
C(10A) C(6A) C(9B) 14.5(5) 1_555 1_555 1_555 yes
C(10A) C(6A) C(10B) 31(1) 1_555 1_555 1_555 yes
C(10A) C(6A) C(15B) 81.6(7) 1_555 1_555 1_555 yes
C(11A) C(6A) C(6B) 102(1) 1_555 1_555 1_555 yes
C(11A) C(6A) C(9B) 140.4(8) 1_555 1_555 1_555 yes
C(11A) C(6A) C(10B) 94(1) 1_555 1_555 1_555 yes
C(11A) C(6A) C(15B) 44.4(7) 1_555 1_555 1_555 yes
C(6B) C(6A) C(9B) 116(1) 1_555 1_555 1_555 yes
C(6B) C(6A) C(10B) 162(2) 1_555 1_555 1_555 yes
C(6B) C(6A) C(15B) 146(1) 1_555 1_555 1_555 yes
C(9B) C(6A) C(10B) 45(1) 1_555 1_555 1_555 yes
C(9B) C(6A) C(15B) 96.0(7) 1_555 1_555 1_555 yes
C(10B) C(6A) C(15B) 50(1) 1_555 1_555 1_555 yes
Ru C(7A) C(6A) 70.3(6) 1_555 1_555 1_555 yes
Ru C(7A) C(8A) 73.2(5) 1_555 1_555 1_555 yes
Ru C(7A) C(12A) 122.2(8) 1_555 1_555 1_555 yes
Ru C(7A) C(6B) 86(1) 1_555 1_555 1_555 yes
Ru C(7A) C(7B) 84(1) 1_555 1_555 1_555 yes
Ru C(7A) C(10B) 66.5(4) 1_555 1_555 1_555 yes
C(6A) C(7A) C(8A) 108.0(7) 1_555 1_555 1_555 yes
C(6A) C(7A) C(12A) 126.0(9) 1_555 1_555 1_555 yes
C(6A) C(7A) C(6B) 32.1(10) 1_555 1_555 1_555 yes
C(6A) C(7A) C(7B) 128(1) 1_555 1_555 1_555 yes
C(6A) C(7A) C(10B) 10.6(5) 1_555 1_555 1_555 yes
C(8A) C(7A) C(12A) 126.0(8) 1_555 1_555 1_555 yes
C(8A) C(7A) C(6B) 140(1) 1_555 1_555 1_555 yes
C(8A) C(7A) C(7B) 20.4(8) 1_555 1_555 1_555 yes
C(8A) C(7A) C(10B) 97.4(6) 1_555 1_555 1_555 yes
C(12A) C(7A) C(6B) 93(1) 1_555 1_555 1_555 yes
C(12A) C(7A) C(7B) 105(1) 1_555 1_555 1_555 yes
C(12A) C(7A) C(10B) 136.5(8) 1_555 1_555 1_555 yes
C(6B) C(7A) C(7B) 160(1) 1_555 1_555 1_555 yes
C(6B) C(7A) C(10B) 42(1) 1_555 1_555 1_555 yes
C(7B) C(7A) C(10B) 117(1) 1_555 1_555 1_555 yes
Ru C(8A) C(7A) 69.7(5) 1_555 1_555 1_555 yes
Ru C(8A) C(9A) 71.9(5) 1_555 1_555 1_555 yes
Ru C(8A) C(13A) 124.0(7) 1_555 1_555 1_555 yes
Ru C(8A) C(7B) 81.1(10) 1_555 1_555 1_555 yes
Ru C(8A) C(8B) 78.3(10) 1_555 1_555 1_555 yes
C(7A) C(8A) C(9A) 108.0(7) 1_555 1_555 1_555 yes
C(7A) C(8A) C(13A) 126.0(8) 1_555 1_555 1_555 yes
C(7A) C(8A) C(7B) 20.4(8) 1_555 1_555 1_555 yes
C(7A) C(8A) C(8B) 115(1) 1_555 1_555 1_555 yes
C(9A) C(8A) C(13A) 126.0(9) 1_555 1_555 1_555 yes
C(9A) C(8A) C(7B) 128(1) 1_555 1_555 1_555 yes
C(9A) C(8A) C(8B) 8.4(9) 1_555 1_555 1_555 yes
C(13A) C(8A) C(7B) 105(1) 1_555 1_555 1_555 yes
C(13A) C(8A) C(8B) 117(1) 1_555 1_555 1_555 yes
C(7B) C(8A) C(8B) 136(1) 1_555 1_555 1_555 yes
Ru C(9A) C(8A) 71.4(5) 1_555 1_555 1_555 yes
Ru C(9A) C(10A) 69.9(5) 1_555 1_555 1_555 yes
Ru C(9A) C(14A) 124.3(7) 1_555 1_555 1_555 yes
Ru C(9A) C(8B) 78(1) 1_555 1_555 1_555 yes
Ru C(9A) C(9B) 75.2(8) 1_555 1_555 1_555 yes
Ru C(9A) C(13B) 112.5(7) 1_555 1_555 1_555 yes
C(8A) C(9A) C(10A) 108.0(7) 1_555 1_555 1_555 yes
C(8A) C(9A) C(14A) 126.0(8) 1_555 1_555 1_555 yes
C(8A) C(9A) C(8B) 9(1) 1_555 1_555 1_555 yes
C(8A) C(9A) C(9B) 114(1) 1_555 1_555 1_555 yes
C(8A) C(9A) C(13B) 73.8(7) 1_555 1_555 1_555 yes
C(10A) C(9A) C(14A) 126.0(8) 1_555 1_555 1_555 yes
C(10A) C(9A) C(8B) 117(1) 1_555 1_555 1_555 yes
C(10A) C(9A) C(9B) 7.2(7) 1_555 1_555 1_555 yes
C(10A) C(9A) C(13B) 177.5(9) 1_555 1_555 1_555 yes
C(14A) C(9A) C(8B) 116(1) 1_555 1_555 1_555 yes
C(14A) C(9A) C(9B) 119(1) 1_555 1_555 1_555 yes
C(14A) C(9A) C(13B) 52.3(7) 1_555 1_555 1_555 yes
C(8B) C(9A) C(9B) 123(1) 1_555 1_555 1_555 yes
C(8B) C(9A) C(13B) 64(1) 1_555 1_555 1_555 yes
C(9B) C(9A) C(13B) 170(1) 1_555 1_555 1_555 yes
Ru C(10A) C(6A) 69.9(5) 1_555 1_555 1_555 yes
Ru C(10A) C(9A) 73.1(5) 1_555 1_555 1_555 yes
Ru C(10A) C(15A) 122.6(7) 1_555 1_555 1_555 yes
Ru C(10A) C(8B) 66.1(4) 1_555 1_555 1_555 yes
Ru C(10A) C(9B) 83(1) 1_555 1_555 1_555 yes
Ru C(10A) C(10B) 78.2(8) 1_555 1_555 1_555 yes
Ru C(10A) C(14B) 114.8(8) 1_555 1_555 1_555 yes
C(6A) C(10A) C(9A) 108.0(7) 1_555 1_555 1_555 yes
C(6A) C(10A) C(15A) 126.0(9) 1_555 1_555 1_555 yes
C(6A) C(10A) C(8B) 89.1(6) 1_555 1_555 1_555 yes
C(6A) C(10A) C(9B) 120(1) 1_555 1_555 1_555 yes
C(6A) C(10A) C(10B) 15.5(6) 1_555 1_555 1_555 yes
C(6A) C(10A) C(14B) 172.6(9) 1_555 1_555 1_555 yes
C(9A) C(10A) C(15A) 126.0(9) 1_555 1_555 1_555 yes
C(9A) C(10A) C(8B) 19.0(5) 1_555 1_555 1_555 yes
C(9A) C(10A) C(9B) 13(1) 1_555 1_555 1_555 yes
C(9A) C(10A) C(10B) 123.5(9) 1_555 1_555 1_555 yes
C(9A) C(10A) C(14B) 79.2(8) 1_555 1_555 1_555 yes
C(15A) C(10A) C(8B) 144.9(9) 1_555 1_555 1_555 yes
C(15A) C(10A) C(9B) 113(1) 1_555 1_555 1_555 yes
C(15A) C(10A) C(10B) 110.5(10) 1_555 1_555 1_555 yes
C(15A) C(10A) C(14B) 46.8(8) 1_555 1_555 1_555 yes
C(8B) C(10A) C(9B) 31(1) 1_555 1_555 1_555 yes
C(8B) C(10A) C(10B) 104.5(8) 1_555 1_555 1_555 yes
C(8B) C(10A) C(14B) 98.1(8) 1_555 1_555 1_555 yes
C(9B) C(10A) C(10B) 135(1) 1_555 1_555 1_555 yes
C(9B) C(10A) C(14B) 66(1) 1_555 1_555 1_555 yes
C(10B) C(10A) C(14B) 157(1) 1_555 1_555 1_555 yes
C(6A) C(11A) C(10B) 17.9(5) 1_555 1_555 1_555 yes
C(6A) C(11A) C(15B) 79(1) 1_555 1_555 1_555 yes
C(10B) C(11A) C(15B) 61.3(9) 1_555 1_555 1_555 yes
C(8A) C(13A) C(12B) 74.8(8) 1_555 1_555 1_555 yes
C(7A) C(12A) C(6B) 23.0(5) 1_555 1_555 1_555 yes
C(7A) C(12A) C(11B) 80.2(8) 1_555 1_555 1_555 yes
C(6B) C(12A) C(11B) 57.2(8) 1_555 1_555 1_555 yes
C(9A) C(14A) C(13B) 69.8(8) 1_555 1_555 1_555 yes
C(10A) C(15A) C(9B) 14.7(5) 1_555 1_555 1_555 yes
C(10A) C(15A) C(14B) 71.9(8) 1_555 1_555 1_555 yes
C(9B) C(15A) C(14B) 57.2(8) 1_555 1_555 1_555 yes
Ru C(6B) C(6A) 72.9(9) 1_555 1_555 1_555 yes
Ru C(6B) C(7A) 75(1) 1_555 1_555 1_555 yes
Ru C(6B) C(12A) 110.4(8) 1_555 1_555 1_555 yes
Ru C(6B) C(7B) 71.4(6) 1_555 1_555 1_555 yes
Ru C(6B) C(10B) 70.5(6) 1_555 1_555 1_555 yes
Ru C(6B) C(11B) 123.7(8) 1_555 1_555 1_555 yes
C(6A) C(6B) C(7A) 124(1) 1_555 1_555 1_555 yes
C(6A) C(6B) C(12A) 172(1) 1_555 1_555 1_555 yes
C(6A) C(6B) C(7B) 114(1) 1_555 1_555 1_555 yes
C(6A) C(6B) C(10B) 6.3(7) 1_555 1_555 1_555 yes
C(6A) C(6B) C(11B) 119(1) 1_555 1_555 1_555 yes
C(7A) C(6B) C(12A) 63(1) 1_555 1_555 1_555 yes
C(7A) C(6B) C(7B) 10.3(9) 1_555 1_555 1_555 yes
C(7A) C(6B) C(10B) 118(1) 1_555 1_555 1_555 yes
C(7A) C(6B) C(11B) 115(1) 1_555 1_555 1_555 yes
C(12A) C(6B) C(7B) 73.3(7) 1_555 1_555 1_555 yes
C(12A) C(6B) C(10B) 178(1) 1_555 1_555 1_555 yes
C(12A) C(6B) C(11B) 52.7(8) 1_555 1_555 1_555 yes
C(7B) C(6B) C(10B) 108.0(9) 1_555 1_555 1_555 yes
C(7B) C(6B) C(11B) 126.0(9) 1_555 1_555 1_555 yes
C(10B) C(6B) C(11B) 126.0(10) 1_555 1_555 1_555 yes
Ru C(7B) C(7A) 76(1) 1_555 1_555 1_555 yes
Ru C(7B) C(8A) 79.6(10) 1_555 1_555 1_555 yes
Ru C(7B) C(6B) 72.1(6) 1_555 1_555 1_555 yes
Ru C(7B) C(8B) 70.2(6) 1_555 1_555 1_555 yes
Ru C(7B) C(12B) 123.3(8) 1_555 1_555 1_555 yes
C(7A) C(7B) C(8A) 139(1) 1_555 1_555 1_555 yes
C(7A) C(7B) C(6B) 9.3(8) 1_555 1_555 1_555 yes
C(7A) C(7B) C(8B) 117(1) 1_555 1_555 1_555 yes
C(7A) C(7B) C(12B) 116(1) 1_555 1_555 1_555 yes
C(8A) C(7B) C(6B) 130(1) 1_555 1_555 1_555 yes
C(8A) C(7B) C(8B) 22.1(8) 1_555 1_555 1_555 yes
C(8A) C(7B) C(12B) 103(1) 1_555 1_555 1_555 yes
C(6B) C(7B) C(8B) 108.0(8) 1_555 1_555 1_555 yes
C(6B) C(7B) C(12B) 125(1) 1_555 1_555 1_555 yes
C(8B) C(7B) C(12B) 126(1) 1_555 1_555 1_555 yes
Ru C(8B) C(8A) 81(1) 1_555 1_555 1_555 yes
Ru C(8B) C(9A) 84(1) 1_555 1_555 1_555 yes
Ru C(8B) C(10A) 65.5(4) 1_555 1_555 1_555 yes
Ru C(8B) C(7B) 72.9(6) 1_555 1_555 1_555 yes
Ru C(8B) C(9B) 70.9(6) 1_555 1_555 1_555 yes
Ru C(8B) C(13B) 121.9(9) 1_555 1_555 1_555 yes
C(8A) C(8B) C(9A) 161(1) 1_555 1_555 1_555 yes
C(8A) C(8B) C(10A) 118(1) 1_555 1_555 1_555 yes
C(8A) C(8B) C(7B) 21.7(9) 1_555 1_555 1_555 yes
C(8A) C(8B) C(9B) 129(1) 1_555 1_555 1_555 yes
C(8A) C(8B) C(13B) 104(1) 1_555 1_555 1_555 yes
C(9A) C(8B) C(10A) 43(1) 1_555 1_555 1_555 yes
C(9A) C(8B) C(7B) 140(1) 1_555 1_555 1_555 yes
C(9A) C(8B) C(9B) 33(1) 1_555 1_555 1_555 yes
C(9A) C(8B) C(13B) 92(1) 1_555 1_555 1_555 yes
C(10A) C(8B) C(7B) 97.3(7) 1_555 1_555 1_555 yes
C(10A) C(8B) C(9B) 10.8(5) 1_555 1_555 1_555 yes
C(10A) C(8B) C(13B) 136.7(9) 1_555 1_555 1_555 yes
C(7B) C(8B) C(9B) 108.0(9) 1_555 1_555 1_555 yes
C(7B) C(8B) C(13B) 126.0(10) 1_555 1_555 1_555 yes
C(9B) C(8B) C(13B) 125(1) 1_555 1_555 1_555 yes
Ru C(9B) C(6A) 65.9(5) 1_555 1_555 1_555 yes
Ru C(9B) C(9A) 80.6(9) 1_555 1_555 1_555 yes
Ru C(9B) C(10A) 83(1) 1_555 1_555 1_555 yes
Ru C(9B) C(15A) 110.9(7) 1_555 1_555 1_555 yes
Ru C(9B) C(8B) 71.9(6) 1_555 1_555 1_555 yes
Ru C(9B) C(10B) 72.5(6) 1_555 1_555 1_555 yes
Ru C(9B) C(14B) 121.4(9) 1_555 1_555 1_555 yes
C(6A) C(9B) C(9A) 115.5(10) 1_555 1_555 1_555 yes
C(6A) C(9B) C(10A) 44(1) 1_555 1_555 1_555 yes
C(6A) C(9B) C(15A) 96.8(7) 1_555 1_555 1_555 yes
C(6A) C(9B) C(8B) 92.8(7) 1_555 1_555 1_555 yes
C(6A) C(9B) C(10B) 15.2(5) 1_555 1_555 1_555 yes
C(6A) C(9B) C(14B) 141.2(9) 1_555 1_555 1_555 yes
C(9A) C(9B) C(10A) 159(1) 1_555 1_555 1_555 yes
C(9A) C(9B) C(15A) 147(1) 1_555 1_555 1_555 yes
C(9A) C(9B) C(8B) 22.9(7) 1_555 1_555 1_555 yes
C(9A) C(9B) C(10B) 130(1) 1_555 1_555 1_555 yes
C(9A) C(9B) C(14B) 103(1) 1_555 1_555 1_555 yes
C(10A) C(9B) C(15A) 52(1) 1_555 1_555 1_555 yes
C(10A) C(9B) C(8B) 137(1) 1_555 1_555 1_555 yes
C(10A) C(9B) C(10B) 29(1) 1_555 1_555 1_555 yes
C(10A) C(9B) C(14B) 96(1) 1_555 1_555 1_555 yes
C(15A) C(9B) C(8B) 170(1) 1_555 1_555 1_555 yes
C(15A) C(9B) C(10B) 81.6(8) 1_555 1_555 1_555 yes
C(15A) C(9B) C(14B) 44.4(8) 1_555 1_555 1_555 yes
C(8B) C(9B) C(10B) 108.0(8) 1_555 1_555 1_555 yes
C(8B) C(9B) C(14B) 126(1) 1_555 1_555 1_555 yes
C(10B) C(9B) C(14B) 126.0(10) 1_555 1_555 1_555 yes
Ru C(10B) C(6A) 77(1) 1_555 1_555 1_555 yes
Ru C(10B) C(7A) 64.5(4) 1_555 1_555 1_555 yes
Ru C(10B) C(10A) 75.5(8) 1_555 1_555 1_555 yes
Ru C(10B) C(11A) 112.5(7) 1_555 1_555 1_555 yes
Ru C(10B) C(6B) 72.8(6) 1_555 1_555 1_555 yes
Ru C(10B) C(9B) 70.4(6) 1_555 1_555 1_555 yes
Ru C(10B) C(15B) 122.5(8) 1_555 1_555 1_555 yes
C(6A) C(10B) C(7A) 30(1) 1_555 1_555 1_555 yes
C(6A) C(10B) C(10A) 133(1) 1_555 1_555 1_555 yes
C(6A) C(10B) C(11A) 67(1) 1_555 1_555 1_555 yes
C(6A) C(10B) C(6B) 11(1) 1_555 1_555 1_555 yes
C(6A) C(10B) C(9B) 118(1) 1_555 1_555 1_555 yes
C(6A) C(10B) C(15B) 114(1) 1_555 1_555 1_555 yes
C(7A) C(10B) C(10A) 103.1(8) 1_555 1_555 1_555 yes
C(7A) C(10B) C(11A) 97.6(7) 1_555 1_555 1_555 yes
C(7A) C(10B) C(6B) 19.1(5) 1_555 1_555 1_555 yes
C(7A) C(10B) C(9B) 88.9(7) 1_555 1_555 1_555 yes
C(7A) C(10B) C(15B) 145.1(9) 1_555 1_555 1_555 yes
C(10A) C(10B) C(11A) 159.3(10) 1_555 1_555 1_555 yes
C(10A) C(10B) C(6B) 122.2(10) 1_555 1_555 1_555 yes
C(10A) C(10B) C(9B) 14.3(6) 1_555 1_555 1_555 yes
C(10A) C(10B) C(15B) 111.8(10) 1_555 1_555 1_555 yes
C(11A) C(10B) C(6B) 78.5(8) 1_555 1_555 1_555 yes
C(11A) C(10B) C(9B) 173.5(9) 1_555 1_555 1_555 yes
C(11A) C(10B) C(15B) 47.5(8) 1_555 1_555 1_555 yes
C(6B) C(10B) C(9B) 108.0(8) 1_555 1_555 1_555 yes
C(6B) C(10B) C(15B) 125(1) 1_555 1_555 1_555 yes
C(9B) C(10B) C(15B) 126.0(9) 1_555 1_555 1_555 yes
C(12A) C(11B) C(6B) 70.1(9) 1_555 1_555 1_555 yes
C(9A) C(13B) C(14A) 58.0(8) 1_555 1_555 1_555 yes
C(9A) C(13B) C(8B) 22.6(5) 1_555 1_555 1_555 yes
C(14A) C(13B) C(8B) 80.6(9) 1_555 1_555 1_555 yes
C(13A) C(12B) C(7B) 75.6(8) 1_555 1_555 1_555 yes
C(10A) C(14B) C(15A) 61.2(8) 1_555 1_555 1_555 yes
C(10A) C(14B) C(9B) 17.2(5) 1_555 1_555 1_555 yes
C(15A) C(14B) C(9B) 78(1) 1_555 1_555 1_555 yes
C(6A) C(15B) C(11A) 56.4(8) 1_555 1_555 1_555 yes
C(6A) C(15B) C(10B) 14.8(5) 1_555 1_555 1_555 yes
C(11A) C(15B) C(10B) 71.2(9) 1_555 1_555 1_555 yes

loop_
_geom_bond_atom_site_label_1
_geom_bond_atom_site_label_2
_geom_bond_distance
_geom_bond_site_symmetry_1
_geom_bond_site_symmetry_2
_geom_bond_publ_flag
Pt Ru 2.9043(8) 1_555 1_555 yes
Pt S(1) 2.341(2) 1_555 1_555 yes
Pt P(1) 2.324(2) 1_555 1_555 yes
Pt P(2) 2.283(2) 1_555 1_555 yes
Ru Ti 2.836(2) 1_555 1_555 yes
Ru S(1) 2.324(2) 1_555 1_555 yes
Ru S(2) 2.361(3) 1_555 1_555 yes
Ru C(6A) 2.15(1) 1_555 1_555 yes
Ru C(7A) 2.176(10) 1_555 1_555 yes
Ru C(8A) 2.221(8) 1_555 1_555 yes
Ru C(9A) 2.228(8) 1_555 1_555 yes
Ru C(10A) 2.187(9) 1_555 1_555 yes
Ru C(6B) 2.24(1) 1_555 1_555 yes
Ru C(7B) 2.232(10) 1_555 1_555 yes
Ru C(8B) 2.20(1) 1_555 1_555 yes
Ru C(9B) 2.18(1) 1_555 1_555 yes
Ru C(10B) 2.21(1) 1_555 1_555 yes
Ti Cl 2.336(3) 1_555 1_555 yes
Ti S(1) 2.355(3) 1_555 1_555 yes
Ti S(2) 2.208(3) 1_555 1_555 yes
Ti C(1) 2.38(1) 1_555 1_555 yes
Ti C(2) 2.35(1) 1_555 1_555 yes
Ti C(3) 2.36(1) 1_555 1_555 yes
Ti C(4) 2.37(1) 1_555 1_555 yes
Ti C(5) 2.39(1) 1_555 1_555 yes
P(1) C(16) 1.83(1) 1_555 1_555 yes
P(1) C(22) 1.810(8) 1_555 1_555 yes
P(1) C(28) 1.815(9) 1_555 1_555 yes
P(2) C(34) 1.820(8) 1_555 1_555 yes
P(2) C(40) 1.835(10) 1_555 1_555 yes
P(2) C(46) 1.829(9) 1_555 1_555 yes
C(1) C(2) 1.40(2) 1_555 1_555 yes
C(1) C(5) 1.37(2) 1_555 1_555 yes
C(2) C(3) 1.41(2) 1_555 1_555 yes
C(3) C(4) 1.37(2) 1_555 1_555 yes
C(4) C(5) 1.38(2) 1_555 1_555 yes
C(16) C(17) 1.37(2) 1_555 1_555 yes
C(16) C(21) 1.39(1) 1_555 1_555 yes
C(17) C(18) 1.37(2) 1_555 1_555 yes
C(18) C(19) 1.35(2) 1_555 1_555 yes
C(19) C(20) 1.34(2) 1_555 1_555 yes
C(20) C(21) 1.39(2) 1_555 1_555 yes
C(22) C(23) 1.39(1) 1_555 1_555 yes
C(22) C(27) 1.39(1) 1_555 1_555 yes
C(23) C(24) 1.39(1) 1_555 1_555 yes
C(24) C(25) 1.37(2) 1_555 1_555 yes
C(25) C(26) 1.36(2) 1_555 1_555 yes
C(26) C(27) 1.39(1) 1_555 1_555 yes
C(28) C(29) 1.42(1) 1_555 1_555 yes
C(28) C(33) 1.40(1) 1_555 1_555 yes
C(29) C(30) 1.36(1) 1_555 1_555 yes
C(30) C(31) 1.38(2) 1_555 1_555 yes
C(31) C(32) 1.37(2) 1_555 1_555 yes
C(32) C(33) 1.39(1) 1_555 1_555 yes
C(34) C(35) 1.40(1) 1_555 1_555 yes
C(34) C(39) 1.35(1) 1_555 1_555 yes
C(35) C(36) 1.37(1) 1_555 1_555 yes
C(36) C(37) 1.34(2) 1_555 1_555 yes
C(37) C(38) 1.36(2) 1_555 1_555 yes
C(38) C(39) 1.41(1) 1_555 1_555 yes
C(40) C(41) 1.38(1) 1_555 1_555 yes
C(40) C(45) 1.39(1) 1_555 1_555 yes
C(41) C(42) 1.40(2) 1_555 1_555 yes
C(42) C(43) 1.36(2) 1_555 1_555 yes
C(43) C(44) 1.35(2) 1_555 1_555 yes
C(44) C(45) 1.40(2) 1_555 1_555 yes
C(46) C(47) 1.40(1) 1_555 1_555 yes
C(46) C(51) 1.39(1) 1_555 1_555 yes
C(47) C(48) 1.39(1) 1_555 1_555 yes
C(48) C(49) 1.38(2) 1_555 1_555 yes
C(49) C(50) 1.37(1) 1_555 1_555 yes
C(50) C(51) 1.38(1) 1_555 1_555 yes
C(6A) C(7A) 1.40(1) 1_555 1_555 yes
C(6A) C(10A) 1.40(1) 1_555 1_555 yes
C(6A) C(11A) 1.54(2) 1_555 1_555 yes
C(6A) C(6B) 0.90(1) 1_555 1_555 yes
C(6A) C(9B) 1.71(1) 1_555 1_555 yes
C(6A) C(10B) 0.51(1) 1_555 1_555 yes
C(6A) C(15B) 1.82(1) 1_555 1_555 yes
C(7A) C(8A) 1.40(1) 1_555 1_555 yes
C(7A) C(12A) 1.54(1) 1_555 1_555 yes
C(7A) C(6B) 0.68(1) 1_555 1_555 yes
C(7A) C(7B) 0.75(1) 1_555 1_555 yes
C(7A) C(10B) 1.82(1) 1_555 1_555 yes
C(8A) C(9A) 1.40(1) 1_555 1_555 yes
C(8A) C(13A) 1.54(1) 1_555 1_555 yes
C(8A) C(7B) 0.75(1) 1_555 1_555 yes
C(8A) C(8B) 0.76(1) 1_555 1_555 yes
C(9A) C(10A) 1.40(1) 1_555 1_555 yes
C(9A) C(14A) 1.54(1) 1_555 1_555 yes
C(9A) C(8B) 0.66(1) 1_555 1_555 yes
C(9A) C(9B) 0.92(1) 1_555 1_555 yes
C(9A) C(13B) 1.70(2) 1_555 1_555 yes
C(10A) C(15A) 1.54(1) 1_555 1_555 yes
C(10A) C(8B) 1.80(1) 1_555 1_555 yes
C(10A) C(9B) 0.50(1) 1_555 1_555 yes
C(10A) C(10B) 1.00(1) 1_555 1_555 yes
C(10A) C(14B) 1.67(2) 1_555 1_555 yes
C(11A) C(10B) 1.66(2) 1_555 1_555 yes
C(11A) C(15B) 1.29(2) 1_555 1_555 yes
C(13A) C(12B) 1.54(2) 1_555 1_555 yes
C(12A) C(6B) 1.72(1) 1_555 1_555 yes
C(12A) C(11B) 1.46(2) 1_555 1_555 yes
C(14A) C(13B) 1.44(2) 1_555 1_555 yes
C(15A) C(9B) 1.79(1) 1_555 1_555 yes
C(15A) C(14B) 1.28(2) 1_555 1_555 yes
C(6B) C(7B) 1.40(1) 1_555 1_555 yes
C(6B) C(10B) 1.40(1) 1_555 1_555 yes
C(6B) C(11B) 1.54(2) 1_555 1_555 yes
C(7B) C(8B) 1.40(1) 1_555 1_555 yes
C(7B) C(12B) 1.54(1) 1_555 1_555 yes
C(8B) C(9B) 1.40(1) 1_555 1_555 yes
C(8B) C(13B) 1.54(2) 1_555 1_555 yes
C(9B) C(10B) 1.40(2) 1_555 1_555 yes
C(9B) C(14B) 1.54(2) 1_555 1_555 yes
C(10B) C(15B) 1.54(2) 1_555 1_555 yes

loop_
_geom_contact_atom_site_label_1
_geom_contact_atom_site_label_2
_geom_contact_distance
_geom_contact_site_symmetry_1
_geom_contact_site_symmetry_2
_geom_contact_publ_flag
Pt Ru 2.9043(8) 1_555 1_555 ?
Ru Ti 2.836(2) 1_555 1_555 ?
Ru C(11A) 3.23(1) 1_555 1_555 ?
Ru C(14B) 3.26(2) 1_555 1_555 ?
Ru C(12A) 3.27(1) 1_555 1_555 ?
Ru C(13B) 3.28(1) 1_555 1_555 ?
Ru C(15A) 3.28(1) 1_555 1_555 ?
Ru C(15B) 3.30(1) 1_555 1_555 ?
Ru C(12B) 3.34(1) 1_555 1_555 ?
Ru C(13A) 3.34(1) 1_555 1_555 ?
Ru C(14A) 3.35(1) 1_555 1_555 ?
Ru C(11B) 3.35(2) 1_555 1_555 ?
S(1) C(6B) 3.40(1) 1_555 1_555 ?
S(1) C(6A) 3.446(10) 1_555 1_555 ?
S(1) C(11B) 3.52(2) 1_555 1_555 ?
S(1) C(11A) 3.57(1) 1_555 1_555 ?
S(1) C(7A) 3.589(9) 1_555 1_555 ?
S(2) C(14B) 3.11(2) 1_555 1_555 ?
S(2) C(9B) 3.17(1) 1_555 1_555 ?
S(2) C(9A) 3.195(9) 1_555 1_555 ?
S(2) C(10A) 3.260(10) 1_555 1_555 ?
S(2) C(14A) 3.30(1) 1_555 1_555 ?
S(2) C(15A) 3.44(1) 1_555 1_555 ?
S(2) C(8B) 3.53(1) 1_555 1_555 ?
C(1) C(26) 3.49(2) 1_555 3_555 ?
C(2) C(26) 3.60(2) 1_555 3_555 ?
C(5) C(18) 3.60(2) 1_555 1_655 ?
C(17) C(12A) 3.42(2) 1_555 1_555 ?
C(17) C(11B) 3.53(2) 1_555 1_555 ?
C(25) C(44) 3.48(2) 1_555 2_444 ?
C(26) C(44) 3.53(2) 1_555 2_444 ?
C(50) C(13B) 3.51(2) 1_555 1_555 ?

loop_
_geom_torsion_atom_site_label_1
_geom_torsion_atom_site_label_2
_geom_torsion_atom_site_label_3
_geom_torsion_atom_site_label_4
_geom_torsion
_geom_torsion_site_symmetry_1
_geom_torsion_site_symmetry_2
_geom_torsion_site_symmetry_3
_geom_torsion_site_symmetry_4
_geom_torsion_publ_flag
Pt Ru Ti Cl 39.01(9) 1_555 1_555 1_555 1_555 yes
Pt Ru Ti S(1) -56.01(7) 1_555 1_555 1_555 1_555 yes
Pt Ru Ti S(2) 123.47(9) 1_555 1_555 1_555 1_555 yes
Pt Ru Ti C(1) -103.1(3) 1_555 1_555 1_555 1_555 yes
Pt Ru Ti C(2) -130.9(3) 1_555 1_555 1_555 1_555 yes
Pt Ru Ti C(3) -166.1(4) 1_555 1_555 1_555 1_555 yes
Pt Ru Ti C(4) 178.9(6) 1_555 1_555 1_555 1_555 yes
Pt Ru Ti C(5) -116.6(9) 1_555 1_555 1_555 1_555 yes
Pt Ru S(1) Ti 94.00(8) 1_555 1_555 1_555 1_555 yes
Pt Ru S(2) Ti -53.29(7) 1_555 1_555 1_555 1_555 yes
Pt Ru C(6A) C(7A) -54.8(6) 1_555 1_555 1_555 1_555 yes
Pt Ru C(6A) C(10A) -171.1(3) 1_555 1_555 1_555 1_555 yes
Pt Ru C(6A) C(11A) 66.9(9) 1_555 1_555 1_555 1_555 yes
Pt Ru C(6A) C(6B) -33.9(9) 1_555 1_555 1_555 1_555 yes
Pt Ru C(6A) C(9B) -156.5(3) 1_555 1_555 1_555 1_555 yes
Pt Ru C(6A) C(10B) 162(1) 1_555 1_555 1_555 1_555 yes
Pt Ru C(6A) C(15B) 116.1(7) 1_555 1_555 1_555 1_555 yes
Pt Ru C(7A) C(6A) 140.9(5) 1_555 1_555 1_555 1_555 yes
Pt Ru C(7A) C(8A) -102.3(4) 1_555 1_555 1_555 1_555 yes
Pt Ru C(7A) C(12A) 20.0(8) 1_555 1_555 1_555 1_555 yes
Pt Ru C(7A) C(6B) 112(1) 1_555 1_555 1_555 1_555 yes
Pt Ru C(7A) C(7B) -85.0(10) 1_555 1_555 1_555 1_555 yes
Pt Ru C(7A) C(10B) 151.5(4) 1_555 1_555 1_555 1_555 yes
Pt Ru C(8A) C(7A) 89.7(5) 1_555 1_555 1_555 1_555 yes
Pt Ru C(8A) C(9A) -152.4(5) 1_555 1_555 1_555 1_555 yes
Pt Ru C(8A) C(13A) -30.7(8) 1_555 1_555 1_555 1_555 yes
Pt Ru C(8A) C(7B) 72.3(10) 1_555 1_555 1_555 1_555 yes
Pt Ru C(8A) C(8B) -146(1) 1_555 1_555 1_555 1_555 yes
Pt Ru C(9A) C(8A) 42.9(7) 1_555 1_555 1_555 1_555 yes
Pt Ru C(9A) C(10A) 160.9(4) 1_555 1_555 1_555 1_555 yes
Pt Ru C(9A) C(14A) -78.5(8) 1_555 1_555 1_555 1_555 yes
Pt Ru C(9A) C(8B) 36(1) 1_555 1_555 1_555 1_555 yes
Pt Ru C(9A) C(9B) 166.0(7) 1_555 1_555 1_555 1_555 yes
Pt Ru C(9A) C(13B) -19.8(9) 1_555 1_555 1_555 1_555 yes
Pt Ru C(10A) C(6A) 33(1) 1_555 1_555 1_555 1_555 yes
Pt Ru C(10A) C(9A) -83(1) 1_555 1_555 1_555 1_555 yes
Pt Ru C(10A) C(15A) 153.7(9) 1_555 1_555 1_555 1_555 yes
Pt Ru C(10A) C(8B) -65(1) 1_555 1_555 1_555 1_555 yes
Pt Ru C(10A) C(9B) -93(1) 1_555 1_555 1_555 1_555 yes
Pt Ru C(10A) C(10B) 46(1) 1_555 1_555 1_555 1_555 yes
Pt Ru C(10A) C(14B) -153.1(9) 1_555 1_555 1_555 1_555 yes
Pt Ru C(6B) C(6A) 153.5(7) 1_555 1_555 1_555 1_555 yes
Pt Ru C(6B) C(7A) -73(1) 1_555 1_555 1_555 1_555 yes
Pt Ru C(6B) C(12A) -19.3(7) 1_555 1_555 1_555 1_555 yes
Pt Ru C(6B) C(7B) -82.7(6) 1_555 1_555 1_555 1_555 yes
Pt Ru C(6B) C(10B) 159.6(5) 1_555 1_555 1_555 1_555 yes
Pt Ru C(6B) C(11B) 38.7(9) 1_555 1_555 1_555 1_555 yes
Pt Ru C(7B) C(7A) 99.9(10) 1_555 1_555 1_555 1_555 yes
Pt Ru C(7B) C(8A) -113.1(9) 1_555 1_555 1_555 1_555 yes
Pt Ru C(7B) C(6B) 108.6(5) 1_555 1_555 1_555 1_555 yes
Pt Ru C(7B) C(8B) -133.9(5) 1_555 1_555 1_555 1_555 yes
Pt Ru C(7B) C(12B) -13(1) 1_555 1_555 1_555 1_555 yes
Pt Ru C(8B) C(8A) 39(1) 1_555 1_555 1_555 1_555 yes
Pt Ru C(8B) C(9A) -152(1) 1_555 1_555 1_555 1_555 yes
Pt Ru C(8B) C(10A) 166.4(3) 1_555 1_555 1_555 1_555 yes
Pt Ru C(8B) C(7B) 59.8(7) 1_555 1_555 1_555 1_555 yes
Pt Ru C(8B) C(9B) 176.5(5) 1_555 1_555 1_555 1_555 yes
Pt Ru C(8B) C(13B) -62.4(10) 1_555 1_555 1_555 1_555 yes
Pt Ru C(9B) C(6A) 92(1) 1_555 1_555 1_555 1_555 yes
Pt Ru C(9B) C(9A) -31(1) 1_555 1_555 1_555 1_555 yes
Pt Ru C(9B) C(10A) 134(1) 1_555 1_555 1_555 1_555 yes
Pt Ru C(9B) C(15A) -179.7(7) 1_555 1_555 1_555 1_555 yes
Pt Ru C(9B) C(8B) -9(1) 1_555 1_555 1_555 1_555 yes
Pt Ru C(9B) C(10B) 106(1) 1_555 1_555 1_555 1_555 yes
Pt Ru C(9B) C(14B) -131.3(10) 1_555 1_555 1_555 1_555 yes
Pt Ru C(10B) C(6A) -23(1) 1_555 1_555 1_555 1_555 yes
Pt Ru C(10B) C(7A) -52.3(6) 1_555 1_555 1_555 1_555 yes
Pt Ru C(10B) C(10A) -164.7(5) 1_555 1_555 1_555 1_555 yes
Pt Ru C(10B) C(11A) 35.4(9) 1_555 1_555 1_555 1_555 yes
Pt Ru C(10B) C(6B) -33.8(8) 1_555 1_555 1_555 1_555 yes
Pt Ru C(10B) C(9B) -150.8(4) 1_555 1_555 1_555 1_555 yes
Pt Ru C(10B) C(15B) 88.4(10) 1_555 1_555 1_555 1_555 yes
Pt S(1) Ru Ti -94.00(8) 1_555 1_555 1_555 1_555 yes
Pt S(1) Ru S(2) -93.60(8) 1_555 1_555 1_555 1_555 yes
Pt S(1) Ru C(6A) 135.8(2) 1_555 1_555 1_555 1_555 yes
Pt S(1) Ru C(7A) 97.4(2) 1_555 1_555 1_555 1_555 yes
Pt S(1) Ru C(8A) 75.9(3) 1_555 1_555 1_555 1_555 yes
Pt S(1) Ru C(9A) 139.4(7) 1_555 1_555 1_555 1_555 yes
Pt S(1) Ru C(10A) 164.5(3) 1_555 1_555 1_555 1_555 yes
Pt S(1) Ru C(6B) 112.3(2) 1_555 1_555 1_555 1_555 yes
Pt S(1) Ru C(7B) 82.8(3) 1_555 1_555 1_555 1_555 yes
Pt S(1) Ru C(8B) 93.1(7) 1_555 1_555 1_555 1_555 yes
Pt S(1) Ru C(9B) 163.5(4) 1_555 1_555 1_555 1_555 yes
Pt S(1) Ru C(10B) 148.4(3) 1_555 1_555 1_555 1_555 yes
Pt S(1) Ti Ru 76.42(6) 1_555 1_555 1_555 1_555 yes
Pt S(1) Ti Cl -31.8(1) 1_555 1_555 1_555 1_555 yes
Pt S(1) Ti S(2) 76.0(1) 1_555 1_555 1_555 1_555 yes
Pt S(1) Ti C(1) -140.5(3) 1_555 1_555 1_555 1_555 yes
Pt S(1) Ti C(2) -175.1(3) 1_555 1_555 1_555 1_555 yes
Pt S(1) Ti C(3) 171.7(4) 1_555 1_555 1_555 1_555 yes
Pt S(1) Ti C(4) -154.3(6) 1_555 1_555 1_555 1_555 yes
Pt S(1) Ti C(5) -125.1(4) 1_555 1_555 1_555 1_555 yes
Pt P(1) C(16) C(17) -16.9(8) 1_555 1_555 1_555 1_555 yes
Pt P(1) C(16) C(21) 164.3(7) 1_555 1_555 1_555 1_555 yes
Pt P(1) C(22) C(23) -58.6(8) 1_555 1_555 1_555 1_555 yes
Pt P(1) C(22) C(27) 118.1(8) 1_555 1_555 1_555 1_555 yes
Pt P(1) C(28) C(29) -71.0(8) 1_555 1_555 1_555 1_555 yes
Pt P(1) C(28) C(33) 109.1(8) 1_555 1_555 1_555 1_555 yes
Pt P(2) C(34) C(35) 26.3(8) 1_555 1_555 1_555 1_555 yes
Pt P(2) C(34) C(39) -159.4(8) 1_555 1_555 1_555 1_555 yes
Pt P(2) C(40) C(41) 91.1(7) 1_555 1_555 1_555 1_555 yes
Pt P(2) C(40) C(45) -85.4(7) 1_555 1_555 1_555 1_555 yes
Pt P(2) C(46) C(47) -139.1(8) 1_555 1_555 1_555 1_555 yes
Pt P(2) C(46) C(51) 43.8(9) 1_555 1_555 1_555 1_555 yes
Ru Pt S(1) Ti -74.12(8) 1_555 1_555 1_555 1_555 yes
Ru Pt P(1) C(16) 55.1(3) 1_555 1_555 1_555 1_555 yes
Ru Pt P(1) C(22) -60.7(4) 1_555 1_555 1_555 1_555 yes
Ru Pt P(1) C(28) 175.5(3) 1_555 1_555 1_555 1_555 yes
Ru Pt P(2) C(34) -108.5(3) 1_555 1_555 1_555 1_555 yes
Ru Pt P(2) C(40) 126.5(3) 1_555 1_555 1_555 1_555 yes
Ru Pt P(2) C(46) 9.0(3) 1_555 1_555 1_555 1_555 yes
Ru Ti C(1) C(2) -53.9(8) 1_555 1_555 1_555 1_555 yes
Ru Ti C(1) C(5) -170.6(6) 1_555 1_555 1_555 1_555 yes
Ru Ti C(2) C(1) 137.6(7) 1_555 1_555 1_555 1_555 yes
Ru Ti C(2) C(3) -109.5(8) 1_555 1_555 1_555 1_555 yes
Ru Ti C(3) C(2) 80.6(8) 1_555 1_555 1_555 1_555 yes
Ru Ti C(3) C(4) -163.4(8) 1_555 1_555 1_555 1_555 yes
Ru Ti C(4) C(3) 25(1) 1_555 1_555 1_555 1_555 yes
Ru Ti C(4) C(5) 141.5(7) 1_555 1_555 1_555 1_555 yes
Ru Ti C(5) C(1) 20(1) 1_555 1_555 1_555 1_555 yes
Ru Ti C(5) C(4) -96(1) 1_555 1_555 1_555 1_555 yes
Ru S(1) Pt P(1) -164.03(8) 1_555 1_555 1_555 1_555 yes
Ru S(1) Pt P(2) 32.6(4) 1_555 1_555 1_555 1_555 yes
Ru S(1) Ti Cl -108.23(10) 1_555 1_555 1_555 1_555 yes
Ru S(1) Ti S(2) -0.4(1) 1_555 1_555 1_555 1_555 yes
Ru S(1) Ti C(1) 143.1(3) 1_555 1_555 1_555 1_555 yes
Ru S(1) Ti C(2) 108.5(3) 1_555 1_555 1_555 1_555 yes
Ru S(1) Ti C(3) 95.3(4) 1_555 1_555 1_555 1_555 yes
Ru S(1) Ti C(4) 129.3(6) 1_555 1_555 1_555 1_555 yes
Ru S(1) Ti C(5) 158.5(4) 1_555 1_555 1_555 1_555 yes
Ru S(2) Ti Cl 114.23(9) 1_555 1_555 1_555 1_555 yes
Ru S(2) Ti S(1) 0.42(10) 1_555 1_555 1_555 1_555 yes
Ru S(2) Ti C(1) -102.9(6) 1_555 1_555 1_555 1_555 yes
Ru S(2) Ti C(2) -90.5(3) 1_555 1_555 1_555 1_555 yes
Ru S(2) Ti C(3) -118.0(4) 1_555 1_555 1_555 1_555 yes
Ru S(2) Ti C(4) -149.2(4) 1_555 1_555 1_555 1_555 yes
Ru S(2) Ti C(5) -152.5(5) 1_555 1_555 1_555 1_555 yes
Ru C(6A) C(7A) C(8A) -64.0(7) 1_555 1_555 1_555 1_555 yes
Ru C(6A) C(7A) C(12A) 116(1) 1_555 1_555 1_555 1_555 yes
Ru C(6A) C(7A) C(6B) 116(2) 1_555 1_555 1_555 1_555 yes
Ru C(6A) C(7A) C(7B) -65(1) 1_555 1_555 1_555 1_555 yes
Ru C(6A) C(7A) C(10B) -66(2) 1_555 1_555 1_555 1_555 yes
Ru C(6A) C(10A) C(9A) 63.6(7) 1_555 1_555 1_555 1_555 yes
Ru C(6A) C(10A) C(15A) -116(1) 1_555 1_555 1_555 1_555 yes
Ru C(6A) C(10A) C(8B) 64.8(5) 1_555 1_555 1_555 1_555 yes
Ru C(6A) C(10A) C(9B) 68(2) 1_555 1_555 1_555 1_555 yes
Ru C(6A) C(10A) C(10B) -120(2) 1_555 1_555 1_555 1_555 yes
Ru C(6A) C(10A) C(14B) -130(7) 1_555 1_555 1_555 1_555 yes
Ru C(6A) C(11A) C(10B) 92(1) 1_555 1_555 1_555 1_555 yes
Ru C(6A) C(11A) C(15B) 90(1) 1_555 1_555 1_555 1_555 yes
Ru C(6A) C(6B) C(7A) -58(1) 1_555 1_555 1_555 1_555 yes
Ru C(6A) C(6B) C(12A) 116(10) 1_555 1_555 1_555 1_555 yes
Ru C(6A) C(6B) C(7B) -59.7(10) 1_555 1_555 1_555 1_555 yes
Ru C(6A) C(6B) C(10B) -67(7) 1_555 1_555 1_555 1_555 yes
Ru C(6A) C(6B) C(11B) 119(1) 1_555 1_555 1_555 1_555 yes
Ru C(6A) C(9B) C(9A) 65(1) 1_555 1_555 1_555 1_555 yes
Ru C(6A) C(9B) C(10A) -106(2) 1_555 1_555 1_555 1_555 yes
Ru C(6A) C(9B) C(15A) -109.9(7) 1_555 1_555 1_555 1_555 yes
Ru C(6A) C(9B) C(8B) 68.7(7) 1_555 1_555 1_555 1_555 yes
Ru C(6A) C(9B) C(10B) -112(2) 1_555 1_555 1_555 1_555 yes
Ru C(6A) C(9B) C(14B) -110(1) 1_555 1_555 1_555 1_555 yes
Ru C(6A) C(10B) C(7A) 61(2) 1_555 1_555 1_555 1_555 yes
Ru C(6A) C(10B) C(10A) 55(2) 1_555 1_555 1_555 1_555 yes
Ru C(6A) C(10B) C(11A) -121.4(8) 1_555 1_555 1_555 1_555 yes
Ru C(6A) C(10B) C(6B) 66(7) 1_555 1_555 1_555 1_555 yes
Ru C(6A) C(10B) C(9B) 58(1) 1_555 1_555 1_555 1_555 yes
Ru C(6A) C(10B) C(15B) -120(1) 1_555 1_555 1_555 1_555 yes
Ru C(6A) C(15B) C(11A) -112(1) 1_555 1_555 1_555 1_555 yes
Ru C(6A) C(15B) C(10B) 69(2) 1_555 1_555 1_555 1_555 yes
Ru C(7A) C(6A) C(10A) 64.0(7) 1_555 1_555 1_555 1_555 yes
Ru C(7A) C(6A) C(11A) -116(1) 1_555 1_555 1_555 1_555 yes
Ru C(7A) C(6A) C(6B) -116(2) 1_555 1_555 1_555 1_555 yes
Ru C(7A) C(6A) C(9B) 65.2(5) 1_555 1_555 1_555 1_555 yes
Ru C(7A) C(6A) C(10B) 66(2) 1_555 1_555 1_555 1_555 yes
Ru C(7A) C(6A) C(15B) -118(5) 1_555 1_555 1_555 1_555 yes
Ru C(7A) C(8A) C(9A) -62.1(7) 1_555 1_555 1_555 1_555 yes
Ru C(7A) C(8A) C(13A) 117.9(10) 1_555 1_555 1_555 1_555 yes
Ru C(7A) C(8A) C(7B) 121(2) 1_555 1_555 1_555 1_555 yes
Ru C(7A) C(8A) C(8B) -65(1) 1_555 1_555 1_555 1_555 yes
Ru C(7A) C(12A) C(6B) 88(1) 1_555 1_555 1_555 1_555 yes
Ru C(7A) C(12A) C(11B) 87(1) 1_555 1_555 1_555 1_555 yes
Ru C(7A) C(6B) C(6A) 57(1) 1_555 1_555 1_555 1_555 yes
Ru C(7A) C(6B) C(12A) -122.0(8) 1_555 1_555 1_555 1_555 yes
Ru C(7A) C(6B) C(7B) 63(5) 1_555 1_555 1_555 1_555 yes
Ru C(7A) C(6B) C(10B) 58(1) 1_555 1_555 1_555 1_555 yes
Ru C(7A) C(6B) C(11B) -120(1) 1_555 1_555 1_555 1_555 yes
Ru C(7A) C(7B) C(8A) -55(2) 1_555 1_555 1_555 1_555 yes
Ru C(7A) C(7B) C(6B) -63(5) 1_555 1_555 1_555 1_555 yes
Ru C(7A) C(7B) C(8B) -58(1) 1_555 1_555 1_555 1_555 yes
Ru C(7A) C(7B) C(12B) 120(1) 1_555 1_555 1_555 1_555 yes
Ru C(7A) C(10B) C(6A) -109(2) 1_555 1_555 1_555 1_555 yes
Ru C(7A) C(10B) C(10A) 66.8(9) 1_555 1_555 1_555 1_555 yes
Ru C(7A) C(10B) C(11A) -111.4(7) 1_555 1_555 1_555 1_555 yes
Ru C(7A) C(10B) C(6B) -112(1) 1_555 1_555 1_555 1_555 yes
Ru C(7A) C(10B) C(9B) 68.7(6) 1_555 1_555 1_555 1_555 yes
Ru C(7A) C(10B) C(15B) -110(1) 1_555 1_555 1_555 1_555 yes
Ru C(8A) C(7A) C(6A) 62.1(7) 1_555 1_555 1_555 1_555 yes
Ru C(8A) C(7A) C(12A) -117(1) 1_555 1_555 1_555 1_555 yes
Ru C(8A) C(7A) C(6B) 62(2) 1_555 1_555 1_555 1_555 yes
Ru C(8A) C(7A) C(7B) -121(2) 1_555 1_555 1_555 1_555 yes
Ru C(8A) C(7A) C(10B) 62.6(5) 1_555 1_555 1_555 1_555 yes
Ru C(8A) C(9A) C(10A) -60.7(6) 1_555 1_555 1_555 1_555 yes
Ru C(8A) C(9A) C(14A) 119(1) 1_555 1_555 1_555 1_555 yes
Ru C(8A) C(9A) C(8B) 138(7) 1_555 1_555 1_555 1_555 yes
Ru C(8A) C(9A) C(9B) -63(1) 1_555 1_555 1_555 1_555 yes
Ru C(8A) C(9A) C(13B) 121.2(7) 1_555 1_555 1_555 1_555 yes
Ru C(8A) C(13A) C(12B) 88.8(9) 1_555 1_555 1_555 1_555 yes
Ru C(8A) C(7B) C(7A) 53(2) 1_555 1_555 1_555 1_555 yes
Ru C(8A) C(7B) C(6B) 55(1) 1_555 1_555 1_555 1_555 yes
Ru C(8A) C(7B) C(8B) 62(2) 1_555 1_555 1_555 1_555 yes
Ru C(8A) C(7B) C(12B) -122.0(9) 1_555 1_555 1_555 1_555 yes
Ru C(8A) C(8B) C(9A) -40(6) 1_555 1_555 1_555 1_555 yes
Ru C(8A) C(8B) C(10A) -56.2(10) 1_555 1_555 1_555 1_555 yes
Ru C(8A) C(8B) C(7B) -63(2) 1_555 1_555 1_555 1_555 yes
Ru C(8A) C(8B) C(9B) -56(1) 1_555 1_555 1_555 1_555 yes
Ru C(8A) C(8B) C(13B) 120(1) 1_555 1_555 1_555 1_555 yes
Ru C(9A) C(8A) C(7A) 60.7(7) 1_555 1_555 1_555 1_555 yes
Ru C(9A) C(8A) C(13A) -119.3(10) 1_555 1_555 1_555 1_555 yes
Ru C(9A) C(8A) C(7B) 62(1) 1_555 1_555 1_555 1_555 yes
Ru C(9A) C(8A) C(8B) -138(7) 1_555 1_555 1_555 1_555 yes
Ru C(9A) C(10A) C(6A) -61.6(7) 1_555 1_555 1_555 1_555 yes
Ru C(9A) C(10A) C(15A) 118(1) 1_555 1_555 1_555 1_555 yes
Ru C(9A) C(10A) C(8B) -65(1) 1_555 1_555 1_555 1_555 yes
Ru C(9A) C(10A) C(9B) 136(6) 1_555 1_555 1_555 1_555 yes
Ru C(9A) C(10A) C(10B) -62(1) 1_555 1_555 1_555 1_555 yes
Ru C(9A) C(10A) C(14B) 120.3(7) 1_555 1_555 1_555 1_555 yes
Ru C(9A) C(14A) C(13B) 93.3(10) 1_555 1_555 1_555 1_555 yes
Ru C(9A) C(8B) C(8A) 40(6) 1_555 1_555 1_555 1_555 yes
Ru C(9A) C(8B) C(10A) 60(1) 1_555 1_555 1_555 1_555 yes
Ru C(9A) C(8B) C(7B) 53(2) 1_555 1_555 1_555 1_555 yes
Ru C(9A) C(8B) C(9B) 63(1) 1_555 1_555 1_555 1_555 yes
Ru C(9A) C(8B) C(13B) -121.8(9) 1_555 1_555 1_555 1_555 yes
Ru C(9A) C(9B) C(6A) -57.5(8) 1_555 1_555 1_555 1_555 yes
Ru C(9A) C(9B) C(10A) -41(6) 1_555 1_555 1_555 1_555 yes
Ru C(9A) C(9B) C(15A) 114(2) 1_555 1_555 1_555 1_555 yes
Ru C(9A) C(9B) C(8B) -65(1) 1_555 1_555 1_555 1_555 yes
Ru C(9A) C(9B) C(10B) -56(1) 1_555 1_555 1_555 1_555 yes
Ru C(9A) C(9B) C(14B) 120.2(10) 1_555 1_555 1_555 1_555 yes
Ru C(9A) C(13B) C(14A) -116.8(9) 1_555 1_555 1_555 1_555 yes
Ru C(9A) C(13B) C(8B) 64(1) 1_555 1_555 1_555 1_555 yes
Ru C(10A) C(6A) C(7A) -63.6(7) 1_555 1_555 1_555 1_555 yes
Ru C(10A) C(6A) C(11A) 116(1) 1_555 1_555 1_555 1_555 yes
Ru C(10A) C(6A) C(6B) -64(1) 1_555 1_555 1_555 1_555 yes
Ru C(10A) C(6A) C(9B) -68(2) 1_555 1_555 1_555 1_555 yes
Ru C(10A) C(6A) C(10B) 120(2) 1_555 1_555 1_555 1_555 yes
Ru C(10A) C(6A) C(15B) 116.7(6) 1_555 1_555 1_555 1_555 yes
Ru C(10A) C(9A) C(8A) 61.6(6) 1_555 1_555 1_555 1_555 yes
Ru C(10A) C(9A) C(14A) -118(1) 1_555 1_555 1_555 1_555 yes
Ru C(10A) C(9A) C(8B) 65(1) 1_555 1_555 1_555 1_555 yes
Ru C(10A) C(9A) C(9B) -136(6) 1_555 1_555 1_555 1_555 yes
Ru C(10A) C(9A) C(13B) -163(22) 1_555 1_555 1_555 1_555 yes
Ru C(10A) C(15A) C(9B) 96(2) 1_555 1_555 1_555 1_555 yes
Ru C(10A) C(15A) C(14B) 94(1) 1_555 1_555 1_555 1_555 yes
Ru C(10A) C(8B) C(8A) 64(1) 1_555 1_555 1_555 1_555 yes
Ru C(10A) C(8B) C(9A) -108(1) 1_555 1_555 1_555 1_555 yes
Ru C(10A) C(8B) C(7B) 67.5(7) 1_555 1_555 1_555 1_555 yes
Ru C(10A) C(8B) C(9B) -117(3) 1_555 1_555 1_555 1_555 yes
Ru C(10A) C(8B) C(13B) -111(1) 1_555 1_555 1_555 1_555 yes
Ru C(10A) C(9B) C(6A) 61(1) 1_555 1_555 1_555 1_555 yes
Ru C(10A) C(9B) C(9A) 41(6) 1_555 1_555 1_555 1_555 yes
Ru C(10A) C(9B) C(15A) -122(1) 1_555 1_555 1_555 1_555 yes
Ru C(10A) C(9B) C(8B) 54(2) 1_555 1_555 1_555 1_555 yes
Ru C(10A) C(9B) C(10B) 65(2) 1_555 1_555 1_555 1_555 yes
Ru C(10A) C(9B) C(14B) -121.0(10) 1_555 1_555 1_555 1_555 yes
Ru C(10A) C(10B) C(6A) -56(2) 1_555 1_555 1_555 1_555 yes
Ru C(10A) C(10B) C(7A) -58.9(6) 1_555 1_555 1_555 1_555 yes
Ru C(10A) C(10B) C(11A) 115(3) 1_555 1_555 1_555 1_555 yes
Ru C(10A) C(10B) C(6B) -58(1) 1_555 1_555 1_555 1_555 yes
Ru C(10A) C(10B) C(9B) -66(2) 1_555 1_555 1_555 1_555 yes
Ru C(10A) C(10B) C(15B) 119.6(10) 1_555 1_555 1_555 1_555 yes
Ru C(10A) C(14B) C(15A) -112(1) 1_555 1_555 1_555 1_555 yes
Ru C(10A) C(14B) C(9B) 69(1) 1_555 1_555 1_555 1_555 yes
Ru C(6B) C(6A) C(7A) 58(1) 1_555 1_555 1_555 1_555 yes
Ru C(6B) C(6A) C(10A) 59(1) 1_555 1_555 1_555 1_555 yes
Ru C(6B) C(6A) C(11A) -120.7(8) 1_555 1_555 1_555 1_555 yes
Ru C(6B) C(6A) C(9B) 60.9(9) 1_555 1_555 1_555 1_555 yes
Ru C(6B) C(6A) C(10B) 67(7) 1_555 1_555 1_555 1_555 yes
Ru C(6B) C(6A) C(15B) -121(2) 1_555 1_555 1_555 1_555 yes
Ru C(6B) C(7A) C(6A) -57(1) 1_555 1_555 1_555 1_555 yes
Ru C(6B) C(7A) C(8A) -58(2) 1_555 1_555 1_555 1_555 yes
Ru C(6B) C(7A) C(12A) 122.0(8) 1_555 1_555 1_555 1_555 yes
Ru C(6B) C(7A) C(7B) -63(5) 1_555 1_555 1_555 1_555 yes
Ru C(6B) C(7A) C(10B) -58(1) 1_555 1_555 1_555 1_555 yes
Ru C(6B) C(12A) C(7A) -61(1) 1_555 1_555 1_555 1_555 yes
Ru C(6B) C(12A) C(11B) 117.4(10) 1_555 1_555 1_555 1_555 yes
Ru C(6B) C(7B) C(7A) 114(6) 1_555 1_555 1_555 1_555 yes
Ru C(6B) C(7B) C(8A) -58(1) 1_555 1_555 1_555 1_555 yes
Ru C(6B) C(7B) C(8B) -61.4(8) 1_555 1_555 1_555 1_555 yes
Ru C(6B) C(7B) C(12B) 118(1) 1_555 1_555 1_555 1_555 yes
Ru C(6B) C(10B) C(6A) -110(7) 1_555 1_555 1_555 1_555 yes
Ru C(6B) C(10B) C(7A) 61(1) 1_555 1_555 1_555 1_555 yes
Ru C(6B) C(10B) C(10A) 59(1) 1_555 1_555 1_555 1_555 yes
Ru C(6B) C(10B) C(11A) -118.2(7) 1_555 1_555 1_555 1_555 yes
Ru C(6B) C(10B) C(9B) 62.0(8) 1_555 1_555 1_555 1_555 yes
Ru C(6B) C(10B) C(15B) -118(1) 1_555 1_555 1_555 1_555 yes
Ru C(6B) C(11B) C(12A) -91.0(10) 1_555 1_555 1_555 1_555 yes
Ru C(7B) C(7A) C(6A) 59(1) 1_555 1_555 1_555 1_555 yes
Ru C(7B) C(7A) C(8A) 55(2) 1_555 1_555 1_555 1_555 yes
Ru C(7B) C(7A) C(12A) -121.9(9) 1_555 1_555 1_555 1_555 yes
Ru C(7B) C(7A) C(6B) 63(5) 1_555 1_555 1_555 1_555 yes
Ru C(7B) C(7A) C(10B) 59.8(9) 1_555 1_555 1_555 1_555 yes
Ru C(7B) C(8A) C(7A) -53(2) 1_555 1_555 1_555 1_555 yes
Ru C(7B) C(8A) C(9A) -58(1) 1_555 1_555 1_555 1_555 yes
Ru C(7B) C(8A) C(13A) 123.0(8) 1_555 1_555 1_555 1_555 yes
Ru C(7B) C(8A) C(8B) -62(2) 1_555 1_555 1_555 1_555 yes
Ru C(7B) C(6B) C(6A) 60(1) 1_555 1_555 1_555 1_555 yes
Ru C(7B) C(6B) C(7A) -114(6) 1_555 1_555 1_555 1_555 yes
Ru C(7B) C(6B) C(12A) -119.0(7) 1_555 1_555 1_555 1_555 yes
Ru C(7B) C(6B) C(10B) 61.4(8) 1_555 1_555 1_555 1_555 yes
Ru C(7B) C(6B) C(11B) -118(1) 1_555 1_555 1_555 1_555 yes
Ru C(7B) C(8B) C(8A) 111(2) 1_555 1_555 1_555 1_555 yes
Ru C(7B) C(8B) C(9A) -56(2) 1_555 1_555 1_555 1_555 yes
Ru C(7B) C(8B) C(10A) -61.6(5) 1_555 1_555 1_555 1_555 yes
Ru C(7B) C(8B) C(9B) -62.6(8) 1_555 1_555 1_555 1_555 yes
Ru C(7B) C(8B) C(13B) 117(1) 1_555 1_555 1_555 1_555 yes
Ru C(7B) C(12B) C(13A) -87(1) 1_555 1_555 1_555 1_555 yes
Ru C(8B) C(8A) C(7A) 60.3(10) 1_555 1_555 1_555 1_555 yes
Ru C(8B) C(8A) C(9A) 40(6) 1_555 1_555 1_555 1_555 yes
Ru C(8B) C(8A) C(13A) -122(1) 1_555 1_555 1_555 1_555 yes
Ru C(8B) C(8A) C(7B) 63(2) 1_555 1_555 1_555 1_555 yes
Ru C(8B) C(9A) C(8A) -40(6) 1_555 1_555 1_555 1_555 yes
Ru C(8B) C(9A) C(10A) -60(1) 1_555 1_555 1_555 1_555 yes
Ru C(8B) C(9A) C(14A) 122(1) 1_555 1_555 1_555 1_555 yes
Ru C(8B) C(9A) C(9B) -63(1) 1_555 1_555 1_555 1_555 yes
Ru C(8B) C(9A) C(13B) 121.8(9) 1_555 1_555 1_555 1_555 yes
Ru C(8B) C(10A) C(6A) -68.4(6) 1_555 1_555 1_555 1_555 yes
Ru C(8B) C(10A) C(9A) 108(1) 1_555 1_555 1_555 1_555 yes
Ru C(8B) C(10A) C(15A) 113(1) 1_555 1_555 1_555 1_555 yes
Ru C(8B) C(10A) C(9B) 117(3) 1_555 1_555 1_555 1_555 yes
Ru C(8B) C(10A) C(10B) -69.7(9) 1_555 1_555 1_555 1_555 yes
Ru C(8B) C(10A) C(14B) 113.6(8) 1_555 1_555 1_555 1_555 yes
Ru C(8B) C(7B) C(7A) 61(1) 1_555 1_555 1_555 1_555 yes
Ru C(8B) C(7B) C(8A) -111(2) 1_555 1_555 1_555 1_555 yes
Ru C(8B) C(7B) C(6B) 62.6(8) 1_555 1_555 1_555 1_555 yes
Ru C(8B) C(7B) C(12B) -117(1) 1_555 1_555 1_555 1_555 yes
Ru C(8B) C(9B) C(6A) -63.5(5) 1_555 1_555 1_555 1_555 yes
Ru C(8B) C(9B) C(9A) 109(2) 1_555 1_555 1_555 1_555 yes
Ru C(8B) C(9B) C(10A) -58(2) 1_555 1_555 1_555 1_555 yes
Ru C(8B) C(9B) C(15A) 108(6) 1_555 1_555 1_555 1_555 yes
Ru C(8B) C(9B) C(10B) -63.9(8) 1_555 1_555 1_555 1_555 yes
Ru C(8B) C(9B) C(14B) 116(1) 1_555 1_555 1_555 1_555 yes
Ru C(8B) C(13B) C(9A) -84(1) 1_555 1_555 1_555 1_555 yes
Ru C(8B) C(13B) C(14A) -86(1) 1_555 1_555 1_555 1_555 yes
Ru C(9B) C(6A) C(7A) -68.9(6) 1_555 1_555 1_555 1_555 yes
Ru C(9B) C(6A) C(10A) 106(2) 1_555 1_555 1_555 1_555 yes
Ru C(9B) C(6A) C(11A) 112(1) 1_555 1_555 1_555 1_555 yes
Ru C(9B) C(6A) C(6B) -69(1) 1_555 1_555 1_555 1_555 yes
Ru C(9B) C(6A) C(10B) 112(2) 1_555 1_555 1_555 1_555 yes
Ru C(9B) C(6A) C(15B) 111.7(7) 1_555 1_555 1_555 1_555 yes
Ru C(9B) C(9A) C(8A) 61.0(9) 1_555 1_555 1_555 1_555 yes
Ru C(9B) C(9A) C(10A) 41(6) 1_555 1_555 1_555 1_555 yes
Ru C(9B) C(9A) C(14A) -121(1) 1_555 1_555 1_555 1_555 yes
Ru C(9B) C(9A) C(8B) 65(1) 1_555 1_555 1_555 1_555 yes
Ru C(9B) C(9A) C(13B) -145(7) 1_555 1_555 1_555 1_555 yes
Ru C(9B) C(10A) C(6A) -61(1) 1_555 1_555 1_555 1_555 yes
Ru C(9B) C(10A) C(9A) -41(6) 1_555 1_555 1_555 1_555 yes
Ru C(9B) C(10A) C(15A) 122(1) 1_555 1_555 1_555 1_555 yes
Ru C(9B) C(10A) C(8B) -54(2) 1_555 1_555 1_555 1_555 yes
Ru C(9B) C(10A) C(10B) -65(2) 1_555 1_555 1_555 1_555 yes
Ru C(9B) C(10A) C(14B) 121.0(10) 1_555 1_555 1_555 1_555 yes
Ru C(9B) C(15A) C(10A) -63(1) 1_555 1_555 1_555 1_555 yes
Ru C(9B) C(15A) C(14B) 113(1) 1_555 1_555 1_555 1_555 yes
Ru C(9B) C(8B) C(8A) 61(1) 1_555 1_555 1_555 1_555 yes
Ru C(9B) C(8B) C(9A) -109(2) 1_555 1_555 1_555 1_555 yes
Ru C(9B) C(8B) C(10A) 58(2) 1_555 1_555 1_555 1_555 yes
Ru C(9B) C(8B) C(7B) 63.9(8) 1_555 1_555 1_555 1_555 yes
Ru C(9B) C(8B) C(13B) -116(1) 1_555 1_555 1_555 1_555 yes
Ru C(9B) C(10B) C(6A) -61(2) 1_555 1_555 1_555 1_555 yes
Ru C(9B) C(10B) C(7A) -63.2(4) 1_555 1_555 1_555 1_555 yes
Ru C(9B) C(10B) C(10A) 109(3) 1_555 1_555 1_555 1_555 yes
Ru C(9B) C(10B) C(11A) 117(9) 1_555 1_555 1_555 1_555 yes
Ru C(9B) C(10B) C(6B) -63.5(8) 1_555 1_555 1_555 1_555 yes
Ru C(9B) C(10B) C(15B) 116(1) 1_555 1_555 1_555 1_555 yes
Ru C(9B) C(14B) C(10A) -86(1) 1_555 1_555 1_555 1_555 yes
Ru C(9B) C(14B) C(15A) -88(1) 1_555 1_555 1_555 1_555 yes
Ru C(10B) C(6A) C(7A) -61(2) 1_555 1_555 1_555 1_555 yes
Ru C(10B) C(6A) C(10A) -55(2) 1_555 1_555 1_555 1_555 yes
Ru C(10B) C(6A) C(11A) 121.4(8) 1_555 1_555 1_555 1_555 yes
Ru C(10B) C(6A) C(6B) -66(7) 1_555 1_555 1_555 1_555 yes
Ru C(10B) C(6A) C(9B) -58(1) 1_555 1_555 1_555 1_555 yes
Ru C(10B) C(6A) C(15B) 120(1) 1_555 1_555 1_555 1_555 yes
Ru C(10B) C(7A) C(6A) 109(2) 1_555 1_555 1_555 1_555 yes
Ru C(10B) C(7A) C(8A) -68.0(6) 1_555 1_555 1_555 1_555 yes
Ru C(10B) C(7A) C(12A) 112(1) 1_555 1_555 1_555 1_555 yes
Ru C(10B) C(7A) C(6B) 112(1) 1_555 1_555 1_555 1_555 yes
Ru C(10B) C(7A) C(7B) -69(1) 1_555 1_555 1_555 1_555 yes
Ru C(10B) C(10A) C(6A) 56(2) 1_555 1_555 1_555 1_555 yes
Ru C(10B) C(10A) C(9A) 60(1) 1_555 1_555 1_555 1_555 yes
Ru C(10B) C(10A) C(15A) -120.6(9) 1_555 1_555 1_555 1_555 yes
Ru C(10B) C(10A) C(8B) 61.2(6) 1_555 1_555 1_555 1_555 yes
Ru C(10B) C(10A) C(9B) 66(2) 1_555 1_555 1_555 1_555 yes
Ru C(10B) C(10A) C(14B) -127(2) 1_555 1_555 1_555 1_555 yes
Ru C(10B) C(11A) C(6A) -64(1) 1_555 1_555 1_555 1_555 yes
Ru C(10B) C(11A) C(15B) 114(1) 1_555 1_555 1_555 1_555 yes
Ru C(10B) C(6B) C(6A) 110(7) 1_555 1_555 1_555 1_555 yes
Ru C(10B) C(6B) C(7A) -61(1) 1_555 1_555 1_555 1_555 yes
Ru C(10B) C(6B) C(12A) 131(41) 1_555 1_555 1_555 1_555 yes
Ru C(10B) C(6B) C(7B) -62.0(8) 1_555 1_555 1_555 1_555 yes
Ru C(10B) C(6B) C(11B) 118(1) 1_555 1_555 1_555 1_555 yes
Ru C(10B) C(9B) C(6A) 61(2) 1_555 1_555 1_555 1_555 yes
Ru C(10B) C(9B) C(9A) 60(1) 1_555 1_555 1_555 1_555 yes
Ru C(10B) C(9B) C(10A) -109(3) 1_555 1_555 1_555 1_555 yes
Ru C(10B) C(9B) C(15A) -115.1(6) 1_555 1_555 1_555 1_555 yes
Ru C(10B) C(9B) C(8B) 63.5(8) 1_555 1_555 1_555 1_555 yes
Ru C(10B) C(9B) C(14B) -116(1) 1_555 1_555 1_555 1_555 yes
Ru C(10B) C(15B) C(6A) -90(2) 1_555 1_555 1_555 1_555 yes
Ru C(10B) C(15B) C(11A) -91(1) 1_555 1_555 1_555 1_555 yes
Ti Ru Pt S(1) 57.70(8) 1_555 1_555 1_555 1_555 yes
Ti Ru Pt P(1) 81.98(9) 1_555 1_555 1_555 1_555 yes
Ti Ru Pt P(2) -113.59(7) 1_555 1_555 1_555 1_555 yes
Ti Ru C(6A) C(7A) -153.2(4) 1_555 1_555 1_555 1_555 yes
Ti Ru C(6A) C(10A) 90.5(5) 1_555 1_555 1_555 1_555 yes
Ti Ru C(6A) C(11A) -31.5(9) 1_555 1_555 1_555 1_555 yes
Ti Ru C(6A) C(6B) -132.3(7) 1_555 1_555 1_555 1_555 yes
Ti Ru C(6A) C(9B) 105.1(4) 1_555 1_555 1_555 1_555 yes
Ti Ru C(6A) C(10B) 63(1) 1_555 1_555 1_555 1_555 yes
Ti Ru C(6A) C(15B) 17.7(8) 1_555 1_555 1_555 1_555 yes
Ti Ru C(7A) C(6A) 63.5(8) 1_555 1_555 1_555 1_555 yes
Ti Ru C(7A) C(8A) -179.7(4) 1_555 1_555 1_555 1_555 yes
Ti Ru C(7A) C(12A) -57(1) 1_555 1_555 1_555 1_555 yes
Ti Ru C(7A) C(6B) 35(1) 1_555 1_555 1_555 1_555 yes
Ti Ru C(7A) C(7B) -162.3(8) 1_555 1_555 1_555 1_555 yes
Ti Ru C(7A) C(10B) 74.1(7) 1_555 1_555 1_555 1_555 yes
Ti Ru C(8A) C(7A) 179.5(7) 1_555 1_555 1_555 1_555 yes
Ti Ru C(8A) C(9A) -62(1) 1_555 1_555 1_555 1_555 yes
Ti Ru C(8A) C(13A) 59(1) 1_555 1_555 1_555 1_555 yes
Ti Ru C(8A) C(7B) 162.0(8) 1_555 1_555 1_555 1_555 yes
Ti Ru C(8A) C(8B) -56(1) 1_555 1_555 1_555 1_555 yes
Ti Ru C(9A) C(8A) 162.4(4) 1_555 1_555 1_555 1_555 yes
Ti Ru C(9A) C(10A) -79.5(6) 1_555 1_555 1_555 1_555 yes
Ti Ru C(9A) C(14A) 41.0(9) 1_555 1_555 1_555 1_555 yes
Ti Ru C(9A) C(8B) 155(1) 1_555 1_555 1_555 1_555 yes
Ti Ru C(9A) C(9B) -74.4(9) 1_555 1_555 1_555 1_555 yes
Ti Ru C(9A) C(13B) 99.7(7) 1_555 1_555 1_555 1_555 yes
Ti Ru C(10A) C(6A) -115.3(4) 1_555 1_555 1_555 1_555 yes
Ti Ru C(10A) C(9A) 127.6(4) 1_555 1_555 1_555 1_555 yes
Ti Ru C(10A) C(15A) 5.3(9) 1_555 1_555 1_555 1_555 yes
Ti Ru C(10A) C(8B) 146.4(4) 1_555 1_555 1_555 1_555 yes
Ti Ru C(10A) C(9B) 118(1) 1_555 1_555 1_555 1_555 yes
Ti Ru C(10A) C(10B) -101.7(7) 1_555 1_555 1_555 1_555 yes
Ti Ru C(10A) C(14B) 58.5(7) 1_555 1_555 1_555 1_555 yes
Ti Ru C(6B) C(6A) 67.8(9) 1_555 1_555 1_555 1_555 yes
Ti Ru C(6B) C(7A) -158.7(9) 1_555 1_555 1_555 1_555 yes
Ti Ru C(6B) C(12A) -104.9(6) 1_555 1_555 1_555 1_555 yes
Ti Ru C(6B) C(7B) -168.4(4) 1_555 1_555 1_555 1_555 yes
Ti Ru C(6B) C(10B) 74.0(7) 1_555 1_555 1_555 1_555 yes
Ti Ru C(6B) C(11B) -46(1) 1_555 1_555 1_555 1_555 yes
Ti Ru C(7B) C(7A) 67(2) 1_555 1_555 1_555 1_555 yes
Ti Ru C(7B) C(8A) -145(1) 1_555 1_555 1_555 1_555 yes
Ti Ru C(7B) C(6B) 75(2) 1_555 1_555 1_555 1_555 yes
Ti Ru C(7B) C(8B) -166(1) 1_555 1_555 1_555 1_555 yes
Ti Ru C(7B) C(12B) -45(2) 1_555 1_555 1_555 1_555 yes
Ti Ru C(8B) C(8A) 156.2(8) 1_555 1_555 1_555 1_555 yes
Ti Ru C(8B) C(9A) -35(1) 1_555 1_555 1_555 1_555 yes
Ti Ru C(8B) C(10A) -76.9(7) 1_555 1_555 1_555 1_555 yes
Ti Ru C(8B) C(7B) 176.5(4) 1_555 1_555 1_555 1_555 yes
Ti Ru C(8B) C(9B) -66.8(9) 1_555 1_555 1_555 1_555 yes
Ti Ru C(8B) C(13B) 54(1) 1_555 1_555 1_555 1_555 yes
Ti Ru C(9B) C(6A) -112.0(4) 1_555 1_555 1_555 1_555 yes
Ti Ru C(9B) C(9A) 124.5(8) 1_555 1_555 1_555 1_555 yes
Ti Ru C(9B) C(10A) -69(1) 1_555 1_555 1_555 1_555 yes
Ti Ru C(9B) C(15A) -23.8(9) 1_555 1_555 1_555 1_555 yes
Ti Ru C(9B) C(8B) 146.3(5) 1_555 1_555 1_555 1_555 yes
Ti Ru C(9B) C(10B) -97.3(5) 1_555 1_555 1_555 1_555 yes
Ti Ru C(9B) C(14B) 24(1) 1_555 1_555 1_555 1_555 yes
Ti Ru C(10B) C(6A) -124(1) 1_555 1_555 1_555 1_555 yes
Ti Ru C(10B) C(7A) -153.5(3) 1_555 1_555 1_555 1_555 yes
Ti Ru C(10B) C(10A) 94.1(7) 1_555 1_555 1_555 1_555 yes
Ti Ru C(10B) C(11A) -65.8(7) 1_555 1_555 1_555 1_555 yes
Ti Ru C(10B) C(6B) -135.0(5) 1_555 1_555 1_555 1_555 yes
Ti Ru C(10B) C(9B) 108.0(5) 1_555 1_555 1_555 1_555 yes
Ti Ru C(10B) C(15B) -12(1) 1_555 1_555 1_555 1_555 yes
Ti S(1) Pt P(1) 121.85(9) 1_555 1_555 1_555 1_555 yes
Ti S(1) Pt P(2) -41.5(4) 1_555 1_555 1_555 1_555 yes
Ti S(1) Ru S(2) 0.40(9) 1_555 1_555 1_555 1_555 yes
Ti S(1) Ru C(6A) -130.2(2) 1_555 1_555 1_555 1_555 yes
Ti S(1) Ru C(7A) -168.6(2) 1_555 1_555 1_555 1_555 yes
Ti S(1) Ru C(8A) 169.9(3) 1_555 1_555 1_555 1_555 yes
Ti S(1) Ru C(9A) -126.6(7) 1_555 1_555 1_555 1_555 yes
Ti S(1) Ru C(10A) -101.5(3) 1_555 1_555 1_555 1_555 yes
Ti S(1) Ru C(6B) -153.7(2) 1_555 1_555 1_555 1_555 yes
Ti S(1) Ru C(7B) 176.8(3) 1_555 1_555 1_555 1_555 yes
Ti S(1) Ru C(8B) -172.9(7) 1_555 1_555 1_555 1_555 yes
Ti S(1) Ru C(9B) -102.5(4) 1_555 1_555 1_555 1_555 yes
Ti S(1) Ru C(10B) -117.6(3) 1_555 1_555 1_555 1_555 yes
Ti S(2) Ru S(1) -0.42(10) 1_555 1_555 1_555 1_555 yes
Ti S(2) Ru C(6A) 112.6(3) 1_555 1_555 1_555 1_555 yes
Ti S(2) Ru C(7A) 158.3(5) 1_555 1_555 1_555 1_555 yes
Ti S(2) Ru C(8A) -172.5(2) 1_555 1_555 1_555 1_555 yes
Ti S(2) Ru C(9A) 165.9(2) 1_555 1_555 1_555 1_555 yes
Ti S(2) Ru C(10A) 129.1(2) 1_555 1_555 1_555 1_555 yes
Ti S(2) Ru C(6B) 124.0(5) 1_555 1_555 1_555 1_555 yes
Ti S(2) Ru C(7B) -175.7(4) 1_555 1_555 1_555 1_555 yes
Ti S(2) Ru C(8B) 176.8(3) 1_555 1_555 1_555 1_555 yes
Ti S(2) Ru C(9B) 141.7(3) 1_555 1_555 1_555 1_555 yes
Ti S(2) Ru C(10B) 112.8(3) 1_555 1_555 1_555 1_555 yes
Ti C(1) C(2) C(3) -66.4(8) 1_555 1_555 1_555 1_555 yes
Ti C(1) C(5) C(4) 63.6(9) 1_555 1_555 1_555 1_555 yes
Ti C(2) C(1) C(5) 65.2(8) 1_555 1_555 1_555 1_555 yes
Ti C(2) C(3) C(4) -65.0(9) 1_555 1_555 1_555 1_555 yes
Ti C(3) C(2) C(1) 67.0(8) 1_555 1_555 1_555 1_555 yes
Ti C(3) C(4) C(5) -66.3(8) 1_555 1_555 1_555 1_555 yes
Ti C(4) C(3) C(2) 64.2(8) 1_555 1_555 1_555 1_555 yes
Ti C(4) C(5) C(1) -64.0(8) 1_555 1_555 1_555 1_555 yes
Ti C(5) C(1) C(2) -63.7(8) 1_555 1_555 1_555 1_555 yes
Ti C(5) C(4) C(3) 65.4(8) 1_555 1_555 1_555 1_555 yes
Cl Ti Ru S(1) 95.0(1) 1_555 1_555 1_555 1_555 yes
Cl Ti Ru S(2) -84.5(1) 1_555 1_555 1_555 1_555 yes
Cl Ti Ru C(6A) 167.7(3) 1_555 1_555 1_555 1_555 yes
Cl Ti Ru C(7A) 123.6(6) 1_555 1_555 1_555 1_555 yes
Cl Ti Ru C(8A) -55.6(9) 1_555 1_555 1_555 1_555 yes
Cl Ti Ru C(9A) -104.9(3) 1_555 1_555 1_555 1_555 yes
Cl Ti Ru C(10A) -147.7(3) 1_555 1_555 1_555 1_555 yes
Cl Ti Ru C(6B) 139.6(4) 1_555 1_555 1_555 1_555 yes
Cl Ti Ru C(7B) 72(2) 1_555 1_555 1_555 1_555 yes
Cl Ti Ru C(8B) -90.8(6) 1_555 1_555 1_555 1_555 yes
Cl Ti Ru C(9B) -133.6(4) 1_555 1_555 1_555 1_555 yes
Cl Ti Ru C(10B) -178.2(3) 1_555 1_555 1_555 1_555 yes
Cl Ti C(1) C(2) 162.0(6) 1_555 1_555 1_555 1_555 yes
Cl Ti C(1) C(5) 45.3(8) 1_555 1_555 1_555 1_555 yes
Cl Ti C(2) C(1) -27.8(10) 1_555 1_555 1_555 1_555 yes
Cl Ti C(2) C(3) 85.1(9) 1_555 1_555 1_555 1_555 yes
Cl Ti C(3) C(2) -128.2(7) 1_555 1_555 1_555 1_555 yes
Cl Ti C(3) C(4) -12(1) 1_555 1_555 1_555 1_555 yes
Cl Ti C(4) C(3) 170.4(8) 1_555 1_555 1_555 1_555 yes
Cl Ti C(4) C(5) -74.1(9) 1_555 1_555 1_555 1_555 yes
Cl Ti C(5) C(1) -137.6(7) 1_555 1_555 1_555 1_555 yes
Cl Ti C(5) C(4) 105.7(9) 1_555 1_555 1_555 1_555 yes
S(1) Pt Ru S(2) 97.68(10) 1_555 1_555 1_555 1_555 yes
S(1) Pt Ru C(6A) -66.9(3) 1_555 1_555 1_555 1_555 yes
S(1) Pt Ru C(7A) -98.2(3) 1_555 1_555 1_555 1_555 yes
S(1) Pt Ru C(8A) -136.9(3) 1_555 1_555 1_555 1_555 yes
S(1) Pt Ru C(9A) -162.4(4) 1_555 1_555 1_555 1_555 yes
S(1) Pt Ru C(10A) -93(1) 1_555 1_555 1_555 1_555 yes
S(1) Pt Ru C(6B) -80.8(3) 1_555 1_555 1_555 1_555 yes
S(1) Pt Ru C(7B) -118.0(3) 1_555 1_555 1_555 1_555 yes
S(1) Pt Ru C(8B) -150.1(4) 1_555 1_555 1_555 1_555 yes
S(1) Pt Ru C(9B) -142(1) 1_555 1_555 1_555 1_555 yes
S(1) Pt Ru C(10B) -59.9(4) 1_555 1_555 1_555 1_555 yes
S(1) Pt P(1) C(16) 73.8(3) 1_555 1_555 1_555 1_555 yes
S(1) Pt P(1) C(22) -42.0(4) 1_555 1_555 1_555 1_555 yes
S(1) Pt P(1) C(28) -165.8(4) 1_555 1_555 1_555 1_555 yes
S(1) Pt P(2) C(34) -136.4(4) 1_555 1_555 1_555 1_555 yes
S(1) Pt P(2) C(40) 98.6(4) 1_555 1_555 1_555 1_555 yes
S(1) Pt P(2) C(46) -18.9(5) 1_555 1_555 1_555 1_555 yes
S(1) Ru Pt P(1) 24.3(1) 1_555 1_555 1_555 1_555 yes
S(1) Ru Pt P(2) -171.29(10) 1_555 1_555 1_555 1_555 yes
S(1) Ru Ti S(2) 179.5(1) 1_555 1_555 1_555 1_555 yes
S(1) Ru Ti C(1) -47.0(3) 1_555 1_555 1_555 1_555 yes
S(1) Ru Ti C(2) -74.9(3) 1_555 1_555 1_555 1_555 yes
S(1) Ru Ti C(3) -110.0(4) 1_555 1_555 1_555 1_555 yes
S(1) Ru Ti C(4) -125.1(7) 1_555 1_555 1_555 1_555 yes
S(1) Ru Ti C(5) -60.6(9) 1_555 1_555 1_555 1_555 yes
S(1) Ru C(6A) C(7A) -102.1(5) 1_555 1_555 1_555 1_555 yes
S(1) Ru C(6A) C(10A) 141.6(4) 1_555 1_555 1_555 1_555 yes
S(1) Ru C(6A) C(11A) 19.6(8) 1_555 1_555 1_555 1_555 yes
S(1) Ru C(6A) C(6B) -81.2(8) 1_555 1_555 1_555 1_555 yes
S(1) Ru C(6A) C(9B) 156.1(4) 1_555 1_555 1_555 1_555 yes
S(1) Ru C(6A) C(10B) 114(1) 1_555 1_555 1_555 1_555 yes
S(1) Ru C(6A) C(15B) 68.8(7) 1_555 1_555 1_555 1_555 yes
S(1) Ru C(7A) C(6A) 87.0(5) 1_555 1_555 1_555 1_555 yes
S(1) Ru C(7A) C(8A) -156.2(4) 1_555 1_555 1_555 1_555 yes
S(1) Ru C(7A) C(12A) -33.9(8) 1_555 1_555 1_555 1_555 yes
S(1) Ru C(7A) C(6B) 58(1) 1_555 1_555 1_555 1_555 yes
S(1) Ru C(7A) C(7B) -138.9(10) 1_555 1_555 1_555 1_555 yes
S(1) Ru C(7A) C(10B) 97.6(4) 1_555 1_555 1_555 1_555 yes
S(1) Ru C(8A) C(7A) 35.7(6) 1_555 1_555 1_555 1_555 yes
S(1) Ru C(8A) C(9A) 153.6(4) 1_555 1_555 1_555 1_555 yes
S(1) Ru C(8A) C(13A) -84.7(9) 1_555 1_555 1_555 1_555 yes
S(1) Ru C(8A) C(7B) 18(1) 1_555 1_555 1_555 1_555 yes
S(1) Ru C(8A) C(8B) 159.3(10) 1_555 1_555 1_555 1_555 yes
S(1) Ru C(9A) C(8A) -84.1(8) 1_555 1_555 1_555 1_555 yes
S(1) Ru C(9A) C(10A) 33.9(10) 1_555 1_555 1_555 1_555 yes
S(1) Ru C(9A) C(14A) 154.5(7) 1_555 1_555 1_555 1_555 yes
S(1) Ru C(9A) C(8B) -90(1) 1_555 1_555 1_555 1_555 yes
S(1) Ru C(9A) C(9B) 39(1) 1_555 1_555 1_555 1_555 yes
S(1) Ru C(9A) C(13B) -146.8(8) 1_555 1_555 1_555 1_555 yes
S(1) Ru C(10A) C(6A) -50.8(5) 1_555 1_555 1_555 1_555 yes
S(1) Ru C(10A) C(9A) -167.9(4) 1_555 1_555 1_555 1_555 yes
S(1) Ru C(10A) C(15A) 69.8(9) 1_555 1_555 1_555 1_555 yes
S(1) Ru C(10A) C(8B) -149.1(4) 1_555 1_555 1_555 1_555 yes
S(1) Ru C(10A) C(9B) -177(1) 1_555 1_555 1_555 1_555 yes
S(1) Ru C(10A) C(10B) -37.2(8) 1_555 1_555 1_555 1_555 yes
S(1) Ru C(10A) C(14B) 123.0(6) 1_555 1_555 1_555 1_555 yes
S(1) Ru C(6B) C(6A) 102.3(8) 1_555 1_555 1_555 1_555 yes
S(1) Ru C(6B) C(7A) -124(1) 1_555 1_555 1_555 1_555 yes
S(1) Ru C(6B) C(12A) -70.5(6) 1_555 1_555 1_555 1_555 yes
S(1) Ru C(6B) C(7B) -133.9(5) 1_555 1_555 1_555 1_555 yes
S(1) Ru C(6B) C(10B) 108.4(6) 1_555 1_555 1_555 1_555 yes
S(1) Ru C(6B) C(11B) -12.5(9) 1_555 1_555 1_555 1_555 yes
S(1) Ru C(7B) C(7A) 46(1) 1_555 1_555 1_555 1_555 yes
S(1) Ru C(7B) C(8A) -166.1(8) 1_555 1_555 1_555 1_555 yes
S(1) Ru C(7B) C(6B) 55.6(6) 1_555 1_555 1_555 1_555 yes
S(1) Ru C(7B) C(8B) 173.1(5) 1_555 1_555 1_555 1_555 yes
S(1) Ru C(7B) C(12B) -66(1) 1_555 1_555 1_555 1_555 yes
S(1) Ru C(8B) C(8A) -35(1) 1_555 1_555 1_555 1_555 yes
S(1) Ru C(8B) C(9A) 132(1) 1_555 1_555 1_555 1_555 yes
S(1) Ru C(8B) C(10A) 91.6(7) 1_555 1_555 1_555 1_555 yes
S(1) Ru C(8B) C(7B) -15(1) 1_555 1_555 1_555 1_555 yes
S(1) Ru C(8B) C(9B) 101.7(8) 1_555 1_555 1_555 1_555 yes
S(1) Ru C(8B) C(13B) -137.2(8) 1_555 1_555 1_555 1_555 yes
S(1) Ru C(9B) C(6A) -39.2(6) 1_555 1_555 1_555 1_555 yes
S(1) Ru C(9B) C(9A) -162.7(7) 1_555 1_555 1_555 1_555 yes
S(1) Ru C(9B) C(10A) 3(1) 1_555 1_555 1_555 1_555 yes
S(1) Ru C(9B) C(15A) 49.0(9) 1_555 1_555 1_555 1_555 yes
S(1) Ru C(9B) C(8B) -140.9(6) 1_555 1_555 1_555 1_555 yes
S(1) Ru C(9B) C(10B) -24.5(7) 1_555 1_555 1_555 1_555 yes
S(1) Ru C(9B) C(14B) 97(1) 1_555 1_555 1_555 1_555 yes
S(1) Ru C(10B) C(6A) -68(1) 1_555 1_555 1_555 1_555 yes
S(1) Ru C(10B) C(7A) -97.3(4) 1_555 1_555 1_555 1_555 yes
S(1) Ru C(10B) C(10A) 150.3(6) 1_555 1_555 1_555 1_555 yes
S(1) Ru C(10B) C(11A) -9.5(7) 1_555 1_555 1_555 1_555 yes
S(1) Ru C(10B) C(6B) -78.8(6) 1_555 1_555 1_555 1_555 yes
S(1) Ru C(10B) C(9B) 164.2(5) 1_555 1_555 1_555 1_555 yes
S(1) Ru C(10B) C(15B) 43.4(10) 1_555 1_555 1_555 1_555 yes
S(1) Ti Ru S(2) -179.5(1) 1_555 1_555 1_555 1_555 yes
S(1) Ti Ru C(6A) 72.7(3) 1_555 1_555 1_555 1_555 yes
S(1) Ti Ru C(7A) 28.6(6) 1_555 1_555 1_555 1_555 yes
S(1) Ti Ru C(8A) -150.6(9) 1_555 1_555 1_555 1_555 yes
S(1) Ti Ru C(9A) 160.1(3) 1_555 1_555 1_555 1_555 yes
S(1) Ti Ru C(10A) 117.3(3) 1_555 1_555 1_555 1_555 yes
S(1) Ti Ru C(6B) 44.6(4) 1_555 1_555 1_555 1_555 yes
S(1) Ti Ru C(7B) -22(2) 1_555 1_555 1_555 1_555 yes
S(1) Ti Ru C(8B) 174.2(6) 1_555 1_555 1_555 1_555 yes
S(1) Ti Ru C(9B) 131.3(4) 1_555 1_555 1_555 1_555 yes
S(1) Ti Ru C(10B) 86.8(3) 1_555 1_555 1_555 1_555 yes
S(1) Ti C(1) C(2) -89.4(7) 1_555 1_555 1_555 1_555 yes
S(1) Ti C(1) C(5) 153.9(7) 1_555 1_555 1_555 1_555 yes
S(1) Ti C(2) C(1) 87.7(7) 1_555 1_555 1_555 1_555 yes
S(1) Ti C(2) C(3) -159.4(8) 1_555 1_555 1_555 1_555 yes
S(1) Ti C(3) C(2) 23.4(9) 1_555 1_555 1_555 1_555 yes
S(1) Ti C(3) C(4) 139.4(8) 1_555 1_555 1_555 1_555 yes
S(1) Ti C(4) C(3) -62(1) 1_555 1_555 1_555 1_555 yes
S(1) Ti C(4) C(5) 52(1) 1_555 1_555 1_555 1_555 yes
S(1) Ti C(5) C(1) -28.8(8) 1_555 1_555 1_555 1_555 yes
S(1) Ti C(5) C(4) -145.5(8) 1_555 1_555 1_555 1_555 yes
S(2) Ru Pt P(1) 122.0(1) 1_555 1_555 1_555 1_555 yes
S(2) Ru Pt P(2) -73.61(9) 1_555 1_555 1_555 1_555 yes
S(2) Ru Ti C(1) 133.5(4) 1_555 1_555 1_555 1_555 yes
S(2) Ru Ti C(2) 105.7(3) 1_555 1_555 1_555 1_555 yes
S(2) Ru Ti C(3) 70.5(4) 1_555 1_555 1_555 1_555 yes
S(2) Ru Ti C(4) 55.4(7) 1_555 1_555 1_555 1_555 yes
S(2) Ru Ti C(5) 119.9(9) 1_555 1_555 1_555 1_555 yes
S(2) Ru C(6A) C(7A) 144.0(4) 1_555 1_555 1_555 1_555 yes
S(2) Ru C(6A) C(10A) 27.7(6) 1_555 1_555 1_555 1_555 yes
S(2) Ru C(6A) C(11A) -94.3(8) 1_555 1_555 1_555 1_555 yes
S(2) Ru C(6A) C(6B) 164.9(7) 1_555 1_555 1_555 1_555 yes
S(2) Ru C(6A) C(9B) 42.2(5) 1_555 1_555 1_555 1_555 yes
S(2) Ru C(6A) C(10B) 0(1) 1_555 1_555 1_555 1_555 yes
S(2) Ru C(6A) C(15B) -45.1(8) 1_555 1_555 1_555 1_555 yes
S(2) Ru C(7A) C(6A) -71.4(7) 1_555 1_555 1_555 1_555 yes
S(2) Ru C(7A) C(8A) 45.4(7) 1_555 1_555 1_555 1_555 yes
S(2) Ru C(7A) C(12A) 167.8(6) 1_555 1_555 1_555 1_555 yes
S(2) Ru C(7A) C(6B) -99(1) 1_555 1_555 1_555 1_555 yes
S(2) Ru C(7A) C(7B) 62(1) 1_555 1_555 1_555 1_555 yes
S(2) Ru C(7A) C(10B) -60.8(7) 1_555 1_555 1_555 1_555 yes
S(2) Ru C(8A) C(7A) -156.0(4) 1_555 1_555 1_555 1_555 yes
S(2) Ru C(8A) C(9A) -38.1(6) 1_555 1_555 1_555 1_555 yes
S(2) Ru C(8A) C(13A) 83.6(8) 1_555 1_555 1_555 1_555 yes
S(2) Ru C(8A) C(7B) -173.4(9) 1_555 1_555 1_555 1_555 yes
S(2) Ru C(8A) C(8B) -32(1) 1_555 1_555 1_555 1_555 yes
S(2) Ru C(9A) C(8A) 147.1(5) 1_555 1_555 1_555 1_555 yes
S(2) Ru C(9A) C(10A) -94.8(5) 1_555 1_555 1_555 1_555 yes
S(2) Ru C(9A) C(14A) 25.7(7) 1_555 1_555 1_555 1_555 yes
S(2) Ru C(9A) C(8B) 140(1) 1_555 1_555 1_555 1_555 yes
S(2) Ru C(9A) C(9B) -89.8(9) 1_555 1_555 1_555 1_555 yes
S(2) Ru C(9A) C(13B) 84.4(8) 1_555 1_555 1_555 1_555 yes
S(2) Ru C(10A) C(6A) -157.9(5) 1_555 1_555 1_555 1_555 yes
S(2) Ru C(10A) C(9A) 85.1(5) 1_555 1_555 1_555 1_555 yes
S(2) Ru C(10A) C(15A) -37.3(8) 1_555 1_555 1_555 1_555 yes
S(2) Ru C(10A) C(8B) 103.9(4) 1_555 1_555 1_555 1_555 yes
S(2) Ru C(10A) C(9B) 75(1) 1_555 1_555 1_555 1_555 yes
S(2) Ru C(10A) C(10B) -144.2(7) 1_555 1_555 1_555 1_555 yes
S(2) Ru C(10A) C(14B) 15.9(7) 1_555 1_555 1_555 1_555 yes
S(2) Ru C(6B) C(6A) -23(1) 1_555 1_555 1_555 1_555 yes
S(2) Ru C(6B) C(7A) 109(1) 1_555 1_555 1_555 1_555 yes
S(2) Ru C(6B) C(12A) 163.6(5) 1_555 1_555 1_555 1_555 yes
S(2) Ru C(6B) C(7B) 100.2(6) 1_555 1_555 1_555 1_555 yes
S(2) Ru C(6B) C(10B) -17.5(8) 1_555 1_555 1_555 1_555 yes
S(2) Ru C(6B) C(11B) -138.4(8) 1_555 1_555 1_555 1_555 yes
S(2) Ru C(7B) C(7A) -138.4(9) 1_555 1_555 1_555 1_555 yes
S(2) Ru C(7B) C(8A) 8(1) 1_555 1_555 1_555 1_555 yes
S(2) Ru C(7B) C(6B) -129.7(5) 1_555 1_555 1_555 1_555 yes
S(2) Ru C(7B) C(8B) -12.2(8) 1_555 1_555 1_555 1_555 yes
S(2) Ru C(7B) C(12B) 108.5(10) 1_555 1_555 1_555 1_555 yes
S(2) Ru C(8B) C(8A) 151(1) 1_555 1_555 1_555 1_555 yes
S(2) Ru C(8B) C(9A) -40(1) 1_555 1_555 1_555 1_555 yes
S(2) Ru C(8B) C(10A) -81.8(4) 1_555 1_555 1_555 1_555 yes
S(2) Ru C(8B) C(7B) 171.6(5) 1_555 1_555 1_555 1_555 yes
S(2) Ru C(8B) C(9B) -71.7(7) 1_555 1_555 1_555 1_555 yes
S(2) Ru C(8B) C(13B) 49.4(9) 1_555 1_555 1_555 1_555 yes
S(2) Ru C(9B) C(6A) -147.0(4) 1_555 1_555 1_555 1_555 yes
S(2) Ru C(9B) C(9A) 89.5(8) 1_555 1_555 1_555 1_555 yes
S(2) Ru C(9B) C(10A) -104(1) 1_555 1_555 1_555 1_555 yes
S(2) Ru C(9B) C(15A) -58.8(7) 1_555 1_555 1_555 1_555 yes
S(2) Ru C(9B) C(8B) 111.3(6) 1_555 1_555 1_555 1_555 yes
S(2) Ru C(9B) C(10B) -132.3(5) 1_555 1_555 1_555 1_555 yes
S(2) Ru C(9B) C(14B) -10.3(9) 1_555 1_555 1_555 1_555 yes
S(2) Ru C(10B) C(6A) -179(1) 1_555 1_555 1_555 1_555 yes
S(2) Ru C(10B) C(7A) 151.6(3) 1_555 1_555 1_555 1_555 yes
S(2) Ru C(10B) C(10A) 39.2(7) 1_555 1_555 1_555 1_555 yes
S(2) Ru C(10B) C(11A) -120.6(7) 1_555 1_555 1_555 1_555 yes
S(2) Ru C(10B) C(6B) 170.1(5) 1_555 1_555 1_555 1_555 yes
S(2) Ru C(10B) C(9B) 53.1(6) 1_555 1_555 1_555 1_555 yes
S(2) Ru C(10B) C(15B) -67.7(10) 1_555 1_555 1_555 1_555 yes
S(2) Ti Ru C(6A) -107.8(3) 1_555 1_555 1_555 1_555 yes
S(2) Ti Ru C(7A) -152.0(6) 1_555 1_555 1_555 1_555 yes
S(2) Ti Ru C(8A) 28.9(9) 1_555 1_555 1_555 1_555 yes
S(2) Ti Ru C(9A) -20.4(3) 1_555 1_555 1_555 1_555 yes
S(2) Ti Ru C(10A) -63.2(3) 1_555 1_555 1_555 1_555 yes
S(2) Ti Ru C(6B) -135.9(4) 1_555 1_555 1_555 1_555 yes
S(2) Ti Ru C(7B) 157(2) 1_555 1_555 1_555 1_555 yes
S(2) Ti Ru C(8B) -6.3(6) 1_555 1_555 1_555 1_555 yes
S(2) Ti Ru C(9B) -49.2(4) 1_555 1_555 1_555 1_555 yes
S(2) Ti Ru C(10B) -93.7(3) 1_555 1_555 1_555 1_555 yes
S(2) Ti C(1) C(2) 20(1) 1_555 1_555 1_555 1_555 yes
S(2) Ti C(1) C(5) -95.7(9) 1_555 1_555 1_555 1_555 yes
S(2) Ti C(2) C(1) -166.6(6) 1_555 1_555 1_555 1_555 yes
S(2) Ti C(2) C(3) -53.7(8) 1_555 1_555 1_555 1_555 yes
S(2) Ti C(3) C(2) 130.4(8) 1_555 1_555 1_555 1_555 yes
S(2) Ti C(3) C(4) -113.5(9) 1_555 1_555 1_555 1_555 yes
S(2) Ti C(4) C(3) 68.7(9) 1_555 1_555 1_555 1_555 yes
S(2) Ti C(4) C(5) -175.8(8) 1_555 1_555 1_555 1_555 yes
S(2) Ti C(5) C(1) 122.4(7) 1_555 1_555 1_555 1_555 yes
S(2) Ti C(5) C(4) 5(1) 1_555 1_555 1_555 1_555 yes
P(1) Pt Ru C(6A) -42.7(3) 1_555 1_555 1_555 1_555 yes
P(1) Pt Ru C(7A) -73.9(3) 1_555 1_555 1_555 1_555 yes
P(1) Pt Ru C(8A) -112.6(3) 1_555 1_555 1_555 1_555 yes
P(1) Pt Ru C(9A) -138.2(4) 1_555 1_555 1_555 1_555 yes
P(1) Pt Ru C(10A) -69(1) 1_555 1_555 1_555 1_555 yes
P(1) Pt Ru C(6B) -56.5(3) 1_555 1_555 1_555 1_555 yes
P(1) Pt Ru C(7B) -93.7(3) 1_555 1_555 1_555 1_555 yes
P(1) Pt Ru C(8B) -125.8(4) 1_555 1_555 1_555 1_555 yes
P(1) Pt Ru C(9B) -118(1) 1_555 1_555 1_555 1_555 yes
P(1) Pt Ru C(10B) -35.6(4) 1_555 1_555 1_555 1_555 yes
P(1) Pt P(2) C(34) 60.8(3) 1_555 1_555 1_555 1_555 yes
P(1) Pt P(2) C(40) -64.2(3) 1_555 1_555 1_555 1_555 yes
P(1) Pt P(2) C(46) 178.3(3) 1_555 1_555 1_555 1_555 yes
P(1) C(16) C(17) C(18) -177.4(8) 1_555 1_555 1_555 1_555 yes
P(1) C(16) C(21) C(20) 174.9(8) 1_555 1_555 1_555 1_555 yes
P(1) C(22) C(23) C(24) -179.5(8) 1_555 1_555 1_555 1_555 yes
P(1) C(22) C(27) C(26) -177.5(8) 1_555 1_555 1_555 1_555 yes
P(1) C(28) C(29) C(30) -179.6(8) 1_555 1_555 1_555 1_555 yes
P(1) C(28) C(33) C(32) 179.7(8) 1_555 1_555 1_555 1_555 yes
P(2) Pt Ru C(6A) 121.8(3) 1_555 1_555 1_555 1_555 yes
P(2) Pt Ru C(7A) 90.6(3) 1_555 1_555 1_555 1_555 yes
P(2) Pt Ru C(8A) 51.8(3) 1_555 1_555 1_555 1_555 yes
P(2) Pt Ru C(9A) 26.3(4) 1_555 1_555 1_555 1_555 yes
P(2) Pt Ru C(10A) 95(1) 1_555 1_555 1_555 1_555 yes
P(2) Pt Ru C(6B) 107.9(3) 1_555 1_555 1_555 1_555 yes
P(2) Pt Ru C(7B) 70.7(3) 1_555 1_555 1_555 1_555 yes
P(2) Pt Ru C(8B) 38.6(4) 1_555 1_555 1_555 1_555 yes
P(2) Pt Ru C(9B) 45(1) 1_555 1_555 1_555 1_555 yes
P(2) Pt Ru C(10B) 128.8(4) 1_555 1_555 1_555 1_555 yes
P(2) Pt P(1) C(16) -110.4(3) 1_555 1_555 1_555 1_555 yes
P(2) Pt P(1) C(22) 133.7(3) 1_555 1_555 1_555 1_555 yes
P(2) Pt P(1) C(28) 10.0(4) 1_555 1_555 1_555 1_555 yes
P(2) C(34) C(35) C(36) 174.3(8) 1_555 1_555 1_555 1_555 yes
P(2) C(34) C(39) C(38) -174.9(8) 1_555 1_555 1_555 1_555 yes
P(2) C(40) C(41) C(42) -177.7(7) 1_555 1_555 1_555 1_555 yes
P(2) C(40) C(45) C(44) 178.3(8) 1_555 1_555 1_555 1_555 yes
P(2) C(46) C(47) C(48) -177.1(9) 1_555 1_555 1_555 1_555 yes
P(2) C(46) C(51) C(50) 176.3(8) 1_555 1_555 1_555 1_555 yes
C(1) Ti Ru C(6A) 25.7(5) 1_555 1_555 1_555 1_555 yes
C(1) Ti Ru C(7A) -18.5(7) 1_555 1_555 1_555 1_555 yes
C(1) Ti Ru C(8A) 162.3(9) 1_555 1_555 1_555 1_555 yes
C(1) Ti Ru C(9A) 113.1(5) 1_555 1_555 1_555 1_555 yes
C(1) Ti Ru C(10A) 70.3(4) 1_555 1_555 1_555 1_555 yes
C(1) Ti Ru C(6B) -2.5(5) 1_555 1_555 1_555 1_555 yes
C(1) Ti Ru C(7B) -69(2) 1_555 1_555 1_555 1_555 yes
C(1) Ti Ru C(8B) 127.2(6) 1_555 1_555 1_555 1_555 yes
C(1) Ti Ru C(9B) 84.3(5) 1_555 1_555 1_555 1_555 yes
C(1) Ti Ru C(10B) 39.8(5) 1_555 1_555 1_555 1_555 yes
C(1) Ti C(2) C(3) 112(1) 1_555 1_555 1_555 1_555 yes
C(1) Ti C(3) C(2) -38.6(8) 1_555 1_555 1_555 1_555 yes
C(1) Ti C(3) C(4) 77.4(10) 1_555 1_555 1_555 1_555 yes
C(1) Ti C(4) C(3) -79.3(9) 1_555 1_555 1_555 1_555 yes
C(1) Ti C(4) C(5) 36.3(8) 1_555 1_555 1_555 1_555 yes
C(1) Ti C(5) C(4) -116(1) 1_555 1_555 1_555 1_555 yes
C(1) C(2) Ti C(3) -112(1) 1_555 1_555 1_555 1_555 yes
C(1) C(2) Ti C(4) -76.4(8) 1_555 1_555 1_555 1_555 yes
C(1) C(2) Ti C(5) -35.9(7) 1_555 1_555 1_555 1_555 yes
C(1) C(2) C(3) C(4) 1(1) 1_555 1_555 1_555 1_555 yes
C(1) C(5) Ti C(2) 37.2(7) 1_555 1_555 1_555 1_555 yes
C(1) C(5) Ti C(3) 79.5(8) 1_555 1_555 1_555 1_555 yes
C(1) C(5) Ti C(4) 116(1) 1_555 1_555 1_555 1_555 yes
C(1) C(5) C(4) C(3) 1(1) 1_555 1_555 1_555 1_555 yes
C(2) Ti Ru C(6A) -2.1(5) 1_555 1_555 1_555 1_555 yes
C(2) Ti Ru C(7A) -46.3(7) 1_555 1_555 1_555 1_555 yes
C(2) Ti Ru C(8A) 134.5(9) 1_555 1_555 1_555 1_555 yes
C(2) Ti Ru C(9A) 85.3(5) 1_555 1_555 1_555 1_555 yes
C(2) Ti Ru C(10A) 42.4(4) 1_555 1_555 1_555 1_555 yes
C(2) Ti Ru C(6B) -30.3(5) 1_555 1_555 1_555 1_555 yes
C(2) Ti Ru C(7B) -96(2) 1_555 1_555 1_555 1_555 yes
C(2) Ti Ru C(8B) 99.3(6) 1_555 1_555 1_555 1_555 yes
C(2) Ti Ru C(9B) 56.5(5) 1_555 1_555 1_555 1_555 yes
C(2) Ti Ru C(10B) 11.9(5) 1_555 1_555 1_555 1_555 yes
C(2) Ti C(1) C(5) -116(1) 1_555 1_555 1_555 1_555 yes
C(2) Ti C(3) C(4) 116(1) 1_555 1_555 1_555 1_555 yes
C(2) Ti C(4) C(3) -37.7(8) 1_555 1_555 1_555 1_555 yes
C(2) Ti C(4) C(5) 77.8(9) 1_555 1_555 1_555 1_555 yes
C(2) Ti C(5) C(4) -79.4(9) 1_555 1_555 1_555 1_555 yes
C(2) C(1) Ti C(3) 39.1(7) 1_555 1_555 1_555 1_555 yes
C(2) C(1) Ti C(4) 80.0(8) 1_555 1_555 1_555 1_555 yes
C(2) C(1) Ti C(5) 116(1) 1_555 1_555 1_555 1_555 yes
C(2) C(1) C(5) C(4) 0(1) 1_555 1_555 1_555 1_555 yes
C(2) C(3) Ti C(4) -116(1) 1_555 1_555 1_555 1_555 yes
C(2) C(3) Ti C(5) -78.9(9) 1_555 1_555 1_555 1_555 yes
C(2) C(3) C(4) C(5) -2(1) 1_555 1_555 1_555 1_555 yes
C(3) Ti Ru C(6A) -37.3(5) 1_555 1_555 1_555 1_555 yes
C(3) Ti Ru C(7A) -81.5(7) 1_555 1_555 1_555 1_555 yes
C(3) Ti Ru C(8A) 99.3(9) 1_555 1_555 1_555 1_555 yes
C(3) Ti Ru C(9A) 50.1(5) 1_555 1_555 1_555 1_555 yes
C(3) Ti Ru C(10A) 7.2(5) 1_555 1_555 1_555 1_555 yes
C(3) Ti Ru C(6B) -65.5(5) 1_555 1_555 1_555 1_555 yes
C(3) Ti Ru C(7B) -132(2) 1_555 1_555 1_555 1_555 yes
C(3) Ti Ru C(8B) 64.2(7) 1_555 1_555 1_555 1_555 yes
C(3) Ti Ru C(9B) 21.3(5) 1_555 1_555 1_555 1_555 yes
C(3) Ti Ru C(10B) -23.3(5) 1_555 1_555 1_555 1_555 yes
C(3) Ti C(1) C(5) -77.6(8) 1_555 1_555 1_555 1_555 yes
C(3) Ti C(4) C(5) 115(1) 1_555 1_555 1_555 1_555 yes
C(3) Ti C(5) C(4) -37.2(9) 1_555 1_555 1_555 1_555 yes
C(3) C(2) Ti C(4) 36.5(8) 1_555 1_555 1_555 1_555 yes
C(3) C(2) Ti C(5) 77.0(9) 1_555 1_555 1_555 1_555 yes
C(3) C(2) C(1) C(5) -1(1) 1_555 1_555 1_555 1_555 yes
C(3) C(4) Ti C(5) -115(1) 1_555 1_555 1_555 1_555 yes
C(4) Ti Ru C(6A) -52.4(7) 1_555 1_555 1_555 1_555 yes
C(4) Ti Ru C(7A) -96.6(9) 1_555 1_555 1_555 1_555 yes
C(4) Ti Ru C(8A) 84(1) 1_555 1_555 1_555 1_555 yes
C(4) Ti Ru C(9A) 35.0(7) 1_555 1_555 1_555 1_555 yes
C(4) Ti Ru C(10A) -7.8(7) 1_555 1_555 1_555 1_555 yes
C(4) Ti Ru C(6B) -80.6(8) 1_555 1_555 1_555 1_555 yes
C(4) Ti Ru C(7B) -147(2) 1_555 1_555 1_555 1_555 yes
C(4) Ti Ru C(8B) 49.1(9) 1_555 1_555 1_555 1_555 yes
C(4) Ti Ru C(9B) 6.2(8) 1_555 1_555 1_555 1_555 yes
C(4) Ti Ru C(10B) -38.3(7) 1_555 1_555 1_555 1_555 yes
C(4) Ti C(1) C(5) -36.7(8) 1_555 1_555 1_555 1_555 yes
C(4) C(3) Ti C(5) 37.1(9) 1_555 1_555 1_555 1_555 yes
C(5) Ti Ru C(6A) 12.1(9) 1_555 1_555 1_555 1_555 yes
C(5) Ti Ru C(7A) -32(1) 1_555 1_555 1_555 1_555 yes
C(5) Ti Ru C(8A) 148(1) 1_555 1_555 1_555 1_555 yes
C(5) Ti Ru C(9A) 99.5(9) 1_555 1_555 1_555 1_555 yes
C(5) Ti Ru C(10A) 56.7(9) 1_555 1_555 1_555 1_555 yes
C(5) Ti Ru C(6B) -16.0(10) 1_555 1_555 1_555 1_555 yes
C(5) Ti Ru C(7B) -82(2) 1_555 1_555 1_555 1_555 yes
C(5) Ti Ru C(8B) 113(1) 1_555 1_555 1_555 1_555 yes
C(5) Ti Ru C(9B) 70.7(9) 1_555 1_555 1_555 1_555 yes
C(5) Ti Ru C(10B) 26.2(9) 1_555 1_555 1_555 1_555 yes
C(16) P(1) C(22) C(23) -179.2(7) 1_555 1_555 1_555 1_555 yes
C(16) P(1) C(22) C(27) -2.6(9) 1_555 1_555 1_555 1_555 yes
C(16) P(1) C(28) C(29) 54.3(8) 1_555 1_555 1_555 1_555 yes
C(16) P(1) C(28) C(33) -125.6(8) 1_555 1_555 1_555 1_555 yes
C(16) C(17) C(18) C(19) 0(1) 1_555 1_555 1_555 1_555 yes
C(16) C(21) C(20) C(19) 4(1) 1_555 1_555 1_555 1_555 yes
C(17) C(16) P(1) C(22) 103.7(8) 1_555 1_555 1_555 1_555 yes
C(17) C(16) P(1) C(28) -149.6(7) 1_555 1_555 1_555 1_555 yes
C(17) C(16) C(21) C(20) -3(1) 1_555 1_555 1_555 1_555 yes
C(17) C(18) C(19) C(20) 0(1) 1_555 1_555 1_555 1_555 yes
C(18) C(17) C(16) C(21) 1(1) 1_555 1_555 1_555 1_555 yes
C(18) C(19) C(20) C(21) -3(1) 1_555 1_555 1_555 1_555 yes
C(21) C(16) P(1) C(22) -75.1(8) 1_555 1_555 1_555 1_555 yes
C(21) C(16) P(1) C(28) 31.7(8) 1_555 1_555 1_555 1_555 yes
C(22) P(1) C(28) C(29) 161.5(7) 1_555 1_555 1_555 1_555 yes
C(22) P(1) C(28) C(33) -18.4(9) 1_555 1_555 1_555 1_555 yes
C(22) C(23) C(24) C(25) -4(1) 1_555 1_555 1_555 1_555 yes
C(22) C(27) C(26) C(25) -1(1) 1_555 1_555 1_555 1_555 yes
C(23) C(22) P(1) C(28) 75.8(8) 1_555 1_555 1_555 1_555 yes
C(23) C(22) C(27) C(26) 0(1) 1_555 1_555 1_555 1_555 yes
C(23) C(24) C(25) C(26) 2(1) 1_555 1_555 1_555 1_555 yes
C(24) C(23) C(22) C(27) 3(1) 1_555 1_555 1_555 1_555 yes
C(24) C(25) C(26) C(27) 0(1) 1_555 1_555 1_555 1_555 yes
C(27) C(22) P(1) C(28) -107.6(8) 1_555 1_555 1_555 1_555 yes
C(28) C(29) C(30) C(31) 0(1) 1_555 1_555 1_555 1_555 yes
C(28) C(33) C(32) C(31) 0(1) 1_555 1_555 1_555 1_555 yes
C(29) C(28) C(33) C(32) 0(1) 1_555 1_555 1_555 1_555 yes
C(29) C(30) C(31) C(32) 0(1) 1_555 1_555 1_555 1_555 yes
C(30) C(29) C(28) C(33) 0(1) 1_555 1_555 1_555 1_555 yes
C(30) C(31) C(32) C(33) 0(1) 1_555 1_555 1_555 1_555 yes
C(34) P(2) C(40) C(41) -38.1(8) 1_555 1_555 1_555 1_555 yes
C(34) P(2) C(40) C(45) 145.4(7) 1_555 1_555 1_555 1_555 yes
C(34) P(2) C(46) C(47) -14.7(10) 1_555 1_555 1_555 1_555 yes
C(34) P(2) C(46) C(51) 168.2(8) 1_555 1_555 1_555 1_555 yes
C(34) C(35) C(36) C(37) 0(1) 1_555 1_555 1_555 1_555 yes
C(34) C(39) C(38) C(37) 1(1) 1_555 1_555 1_555 1_555 yes
C(35) C(34) P(2) C(40) 156.2(7) 1_555 1_555 1_555 1_555 yes
C(35) C(34) P(2) C(46) -96.9(8) 1_555 1_555 1_555 1_555 yes
C(35) C(34) C(39) C(38) 0(1) 1_555 1_555 1_555 1_555 yes
C(35) C(36) C(37) C(38) 0(1) 1_555 1_555 1_555 1_555 yes
C(36) C(35) C(34) C(39) 0(1) 1_555 1_555 1_555 1_555 yes
C(36) C(37) C(38) C(39) -1(1) 1_555 1_555 1_555 1_555 yes
C(39) C(34) P(2) C(40) -29.5(9) 1_555 1_555 1_555 1_555 yes
C(39) C(34) P(2) C(46) 77.3(9) 1_555 1_555 1_555 1_555 yes
C(40) P(2) C(46) C(47) 95.5(9) 1_555 1_555 1_555 1_555 yes
C(40) P(2) C(46) C(51) -81.6(8) 1_555 1_555 1_555 1_555 yes
C(40) C(41) C(42) C(43) 0(1) 1_555 1_555 1_555 1_555 yes
C(40) C(45) C(44) C(43) -1(1) 1_555 1_555 1_555 1_555 yes
C(41) C(40) P(2) C(46) -145.4(7) 1_555 1_555 1_555 1_555 yes
C(41) C(40) C(45) C(44) 1(1) 1_555 1_555 1_555 1_555 yes
C(41) C(42) C(43) C(44) 0(1) 1_555 1_555 1_555 1_555 yes
C(42) C(41) C(40) C(45) -1(1) 1_555 1_555 1_555 1_555 yes
C(42) C(43) C(44) C(45) 0(1) 1_555 1_555 1_555 1_555 yes
C(45) C(40) P(2) C(46) 38.1(8) 1_555 1_555 1_555 1_555 yes
C(46) C(47) C(48) C(49) 1(1) 1_555 1_555 1_555 1_555 yes
C(46) C(51) C(50) C(49) 0(1) 1_555 1_555 1_555 1_555 yes
C(47) C(46) C(51) C(50) 0(1) 1_555 1_555 1_555 1_555 yes
C(47) C(48) C(49) C(50) -1(1) 1_555 1_555 1_555 1_555 yes
C(48) C(47) C(46) C(51) 0(1) 1_555 1_555 1_555 1_555 yes
C(48) C(49) C(50) C(51) 0(1) 1_555 1_555 1_555 1_555 yes
C(6A) Ru C(7A) C(8A) 116.8(7) 1_555 1_555 1_555 1_555 yes
C(6A) Ru C(7A) C(12A) -120(1) 1_555 1_555 1_555 1_555 yes
C(6A) Ru C(7A) C(6B) -28(1) 1_555 1_555 1_555 1_555 yes
C(6A) Ru C(7A) C(7B) 134(1) 1_555 1_555 1_555 1_555 yes
C(6A) Ru C(7A) C(10B) 10.6(5) 1_555 1_555 1_555 1_555 yes
C(6A) Ru C(8A) C(7A) -38.1(5) 1_555 1_555 1_555 1_555 yes
C(6A) Ru C(8A) C(9A) 79.8(6) 1_555 1_555 1_555 1_555 yes
C(6A) Ru C(8A) C(13A) -158.5(9) 1_555 1_555 1_555 1_555 yes
C(6A) Ru C(8A) C(7B) -55.5(10) 1_555 1_555 1_555 1_555 yes
C(6A) Ru C(8A) C(8B) 85(1) 1_555 1_555 1_555 1_555 yes
C(6A) Ru C(9A) C(8A) -80.1(6) 1_555 1_555 1_555 1_555 yes
C(6A) Ru C(9A) C(10A) 37.9(5) 1_555 1_555 1_555 1_555 yes
C(6A) Ru C(9A) C(14A) 158.5(8) 1_555 1_555 1_555 1_555 yes
C(6A) Ru C(9A) C(8B) -86(1) 1_555 1_555 1_555 1_555 yes
C(6A) Ru C(9A) C(9B) 43.0(9) 1_555 1_555 1_555 1_555 yes
C(6A) Ru C(9A) C(13B) -142.9(8) 1_555 1_555 1_555 1_555 yes
C(6A) Ru C(10A) C(9A) -117.1(7) 1_555 1_555 1_555 1_555 yes
C(6A) Ru C(10A) C(15A) 120(1) 1_555 1_555 1_555 1_555 yes
C(6A) Ru C(10A) C(8B) -98.2(6) 1_555 1_555 1_555 1_555 yes
C(6A) Ru C(10A) C(9B) -126(1) 1_555 1_555 1_555 1_555 yes
C(6A) Ru C(10A) C(10B) 13.7(7) 1_555 1_555 1_555 1_555 yes
C(6A) Ru C(10A) C(14B) 173.8(9) 1_555 1_555 1_555 1_555 yes
C(6A) Ru C(6B) C(7A) 133(1) 1_555 1_555 1_555 1_555 yes
C(6A) Ru C(6B) C(12A) -172(1) 1_555 1_555 1_555 1_555 yes
C(6A) Ru C(6B) C(7B) 123(1) 1_555 1_555 1_555 1_555 yes
C(6A) Ru C(6B) C(10B) 6.1(8) 1_555 1_555 1_555 1_555 yes
C(6A) Ru C(6B) C(11B) -114(1) 1_555 1_555 1_555 1_555 yes
C(6A) Ru C(7B) C(7A) -33.4(9) 1_555 1_555 1_555 1_555 yes
C(6A) Ru C(7B) C(8A) 113(1) 1_555 1_555 1_555 1_555 yes
C(6A) Ru C(7B) C(6B) -24.7(5) 1_555 1_555 1_555 1_555 yes
C(6A) Ru C(7B) C(8B) 92.8(7) 1_555 1_555 1_555 1_555 yes
C(6A) Ru C(7B) C(12B) -146(1) 1_555 1_555 1_555 1_555 yes
C(6A) Ru C(8B) C(8A) -84(1) 1_555 1_555 1_555 1_555 yes
C(6A) Ru C(8B) C(9A) 84(1) 1_555 1_555 1_555 1_555 yes
C(6A) Ru C(8B) C(10A) 42.9(4) 1_555 1_555 1_555 1_555 yes
C(6A) Ru C(8B) C(7B) -63.7(6) 1_555 1_555 1_555 1_555 yes
C(6A) Ru C(8B) C(9B) 53.0(6) 1_555 1_555 1_555 1_555 yes
C(6A) Ru C(8B) C(13B) 174(1) 1_555 1_555 1_555 1_555 yes
C(6A) Ru C(9B) C(9A) -123.5(10) 1_555 1_555 1_555 1_555 yes
C(6A) Ru C(9B) C(10A) 42(1) 1_555 1_555 1_555 1_555 yes
C(6A) Ru C(9B) C(15A) 88.2(8) 1_555 1_555 1_555 1_555 yes
C(6A) Ru C(9B) C(8B) -101.7(8) 1_555 1_555 1_555 1_555 yes
C(6A) Ru C(9B) C(10B) 14.7(5) 1_555 1_555 1_555 1_555 yes
C(6A) Ru C(9B) C(14B) 136(1) 1_555 1_555 1_555 1_555 yes
C(6A) Ru C(10B) C(7A) -29(1) 1_555 1_555 1_555 1_555 yes
C(6A) Ru C(10B) C(10A) -141(1) 1_555 1_555 1_555 1_555 yes
C(6A) Ru C(10B) C(11A) 58(1) 1_555 1_555 1_555 1_555 yes
C(6A) Ru C(10B) C(6B) -10(1) 1_555 1_555 1_555 1_555 yes
C(6A) Ru C(10B) C(9B) -127(1) 1_555 1_555 1_555 1_555 yes
C(6A) Ru C(10B) C(15B) 111(1) 1_555 1_555 1_555 1_555 yes
C(6A) C(7A) Ru C(8A) -116.8(7) 1_555 1_555 1_555 1_555 yes
C(6A) C(7A) Ru C(9A) -80.0(5) 1_555 1_555 1_555 1_555 yes
C(6A) C(7A) Ru C(10A) -38.1(5) 1_555 1_555 1_555 1_555 yes
C(6A) C(7A) Ru C(6B) 28(1) 1_555 1_555 1_555 1_555 yes
C(6A) C(7A) Ru C(7B) -134(1) 1_555 1_555 1_555 1_555 yes
C(6A) C(7A) Ru C(8B) -95.3(6) 1_555 1_555 1_555 1_555 yes
C(6A) C(7A) Ru C(9B) -52.7(5) 1_555 1_555 1_555 1_555 yes
C(6A) C(7A) Ru C(10B) -10.6(5) 1_555 1_555 1_555 1_555 yes
C(6A) C(7A) C(8A) C(9A) 0(1) 1_555 1_555 1_555 1_555 yes
C(6A) C(7A) C(8A) C(13A) -180.0 1_555 1_555 1_555 1_555 yes
C(6A) C(7A) C(8A) C(7B) -176(3) 1_555 1_555 1_555 1_555 yes
C(6A) C(7A) C(8A) C(8B) -2(1) 1_555 1_555 1_555 1_555 yes
C(6A) C(7A) C(12A) C(6B) 0(1) 1_555 1_555 1_555 1_555 yes
C(6A) C(7A) C(12A) C(11B) 0(1) 1_555 1_555 1_555 1_555 yes
C(6A) C(7A) C(6B) C(12A) -179(1) 1_555 1_555 1_555 1_555 yes
C(6A) C(7A) C(6B) C(7B) 5(7) 1_555 1_555 1_555 1_555 yes
C(6A) C(7A) C(6B) C(10B) 1(1) 1_555 1_555 1_555 1_555 yes
C(6A) C(7A) C(6B) C(11B) -178(2) 1_555 1_555 1_555 1_555 yes
C(6A) C(7A) C(7B) C(8A) 4(3) 1_555 1_555 1_555 1_555 yes
C(6A) C(7A) C(7B) C(6B) -4(4) 1_555 1_555 1_555 1_555 yes
C(6A) C(7A) C(7B) C(8B) 0(2) 1_555 1_555 1_555 1_555 yes
C(6A) C(7A) C(7B) C(12B) -179(1) 1_555 1_555 1_555 1_555 yes
C(6A) C(7A) C(10B) C(10A) 175(3) 1_555 1_555 1_555 1_555 yes
C(6A) C(7A) C(10B) C(11A) -2(2) 1_555 1_555 1_555 1_555 yes
C(6A) C(7A) C(10B) C(6B) -3(3) 1_555 1_555 1_555 1_555 yes
C(6A) C(7A) C(10B) C(9B) 177(3) 1_555 1_555 1_555 1_555 yes
C(6A) C(7A) C(10B) C(15B) -1(2) 1_555 1_555 1_555 1_555 yes
C(6A) C(10A) Ru C(7A) 38.2(5) 1_555 1_555 1_555 1_555 yes
C(6A) C(10A) Ru C(8A) 80.3(5) 1_555 1_555 1_555 1_555 yes
C(6A) C(10A) Ru C(9A) 117.1(7) 1_555 1_555 1_555 1_555 yes
C(6A) C(10A) Ru C(6B) 18.9(5) 1_555 1_555 1_555 1_555 yes
C(6A) C(10A) Ru C(7B) 59.3(5) 1_555 1_555 1_555 1_555 yes
C(6A) C(10A) Ru C(8B) 98.2(6) 1_555 1_555 1_555 1_555 yes
C(6A) C(10A) Ru C(9B) 126(1) 1_555 1_555 1_555 1_555 yes
C(6A) C(10A) Ru C(10B) -13.7(7) 1_555 1_555 1_555 1_555 yes
C(6A) C(10A) C(9A) C(8A) 0(1) 1_555 1_555 1_555 1_555 yes
C(6A) C(10A) C(9A) C(14A) 180.0 1_555 1_555 1_555 1_555 yes
C(6A) C(10A) C(9A) C(8B) 3(1) 1_555 1_555 1_555 1_555 yes
C(6A) C(10A) C(9A) C(9B) 161(6) 1_555 1_555 1_555 1_555 yes
C(6A) C(10A) C(9A) C(13B) 134(22) 1_555 1_555 1_555 1_555 yes
C(6A) C(10A) C(15A) C(9B) -175(2) 1_555 1_555 1_555 1_555 yes
C(6A) C(10A) C(15A) C(14B) -177(1) 1_555 1_555 1_555 1_555 yes
C(6A) C(10A) C(8B) C(8A) -3(1) 1_555 1_555 1_555 1_555 yes
C(6A) C(10A) C(8B) C(9A) -176(1) 1_555 1_555 1_555 1_555 yes
C(6A) C(10A) C(8B) C(7B) -0.9(9) 1_555 1_555 1_555 1_555 yes
C(6A) C(10A) C(8B) C(9B) 173(3) 1_555 1_555 1_555 1_555 yes
C(6A) C(10A) C(8B) C(13B) -179(1) 1_555 1_555 1_555 1_555 yes
C(6A) C(10A) C(9B) C(9A) -20(7) 1_555 1_555 1_555 1_555 yes
C(6A) C(10A) C(9B) C(15A) 175(2) 1_555 1_555 1_555 1_555 yes
C(6A) C(10A) C(9B) C(8B) -7(3) 1_555 1_555 1_555 1_555 yes
C(6A) C(10A) C(9B) C(10B) 3(1) 1_555 1_555 1_555 1_555 yes
C(6A) C(10A) C(9B) C(14B) 177(1) 1_555 1_555 1_555 1_555 yes
C(6A) C(10A) C(10B) C(7A) -2(2) 1_555 1_555 1_555 1_555 yes
C(6A) C(10A) C(10B) C(11A) 171(5) 1_555 1_555 1_555 1_555 yes
C(6A) C(10A) C(10B) C(6B) -2(2) 1_555 1_555 1_555 1_555 yes
C(6A) C(10A) C(10B) C(9B) -10(4) 1_555 1_555 1_555 1_555 yes
C(6A) C(10A) C(10B) C(15B) 175(3) 1_555 1_555 1_555 1_555 yes
C(6A) C(10A) C(14B) C(15A) 16(7) 1_555 1_555 1_555 1_555 yes
C(6A) C(10A) C(14B) C(9B) -161(8) 1_555 1_555 1_555 1_555 yes
C(6A) C(11A) C(10B) C(7A) 1(1) 1_555 1_555 1_555 1_555 yes
C(6A) C(11A) C(10B) C(10A) -173(4) 1_555 1_555 1_555 1_555 yes
C(6A) C(11A) C(10B) C(6B) 1(1) 1_555 1_555 1_555 1_555 yes
C(6A) C(11A) C(10B) C(9B) -179(10) 1_555 1_555 1_555 1_555 yes
C(6A) C(11A) C(10B) C(15B) -178(2) 1_555 1_555 1_555 1_555 yes
C(6A) C(11A) C(15B) C(10B) 0.5(7) 1_555 1_555 1_555 1_555 yes
C(6A) C(6B) Ru C(7A) -133(1) 1_555 1_555 1_555 1_555 yes
C(6A) C(6B) Ru C(8A) -107.6(9) 1_555 1_555 1_555 1_555 yes
C(6A) C(6B) Ru C(9A) -69.4(8) 1_555 1_555 1_555 1_555 yes
C(6A) C(6B) Ru C(10A) -29.6(8) 1_555 1_555 1_555 1_555 yes
C(6A) C(6B) Ru C(7B) -123(1) 1_555 1_555 1_555 1_555 yes
C(6A) C(6B) Ru C(8B) -86.5(9) 1_555 1_555 1_555 1_555 yes
C(6A) C(6B) Ru C(9B) -43.8(8) 1_555 1_555 1_555 1_555 yes
C(6A) C(6B) Ru C(10B) -6.1(8) 1_555 1_555 1_555 1_555 yes
C(6A) C(6B) C(7A) C(8A) -1(3) 1_555 1_555 1_555 1_555 yes
C(6A) C(6B) C(7A) C(12A) 179(1) 1_555 1_555 1_555 1_555 yes
C(6A) C(6B) C(7A) C(7B) -5(7) 1_555 1_555 1_555 1_555 yes
C(6A) C(6B) C(7A) C(10B) -1(1) 1_555 1_555 1_555 1_555 yes
C(6A) C(6B) C(12A) C(7A) -175(10) 1_555 1_555 1_555 1_555 yes
C(6A) C(6B) C(12A) C(11B) 3(10) 1_555 1_555 1_555 1_555 yes
C(6A) C(6B) C(7B) C(7A) 174(6) 1_555 1_555 1_555 1_555 yes
C(6A) C(6B) C(7B) C(8A) 1(2) 1_555 1_555 1_555 1_555 yes
C(6A) C(6B) C(7B) C(8B) 0(1) 1_555 1_555 1_555 1_555 yes
C(6A) C(6B) C(7B) C(12B) 179(1) 1_555 1_555 1_555 1_555 yes
C(6A) C(6B) C(10B) C(7A) 171(7) 1_555 1_555 1_555 1_555 yes
C(6A) C(6B) C(10B) C(10A) 170(8) 1_555 1_555 1_555 1_555 yes
C(6A) C(6B) C(10B) C(11A) -7(7) 1_555 1_555 1_555 1_555 yes
C(6A) C(6B) C(10B) C(9B) 172(7) 1_555 1_555 1_555 1_555 yes
C(6A) C(6B) C(10B) C(15B) -7(7) 1_555 1_555 1_555 1_555 yes
C(6A) C(6B) C(11B) C(12A) -179(1) 1_555 1_555 1_555 1_555 yes
C(6A) C(9B) Ru C(7A) 42.3(4) 1_555 1_555 1_555 1_555 yes
C(6A) C(9B) Ru C(8A) 84.9(5) 1_555 1_555 1_555 1_555 yes
C(6A) C(9B) Ru C(9A) 123.5(10) 1_555 1_555 1_555 1_555 yes
C(6A) C(9B) Ru C(10A) -42(1) 1_555 1_555 1_555 1_555 yes
C(6A) C(9B) Ru C(6B) 22.5(4) 1_555 1_555 1_555 1_555 yes
C(6A) C(9B) Ru C(7B) 64.2(5) 1_555 1_555 1_555 1_555 yes
C(6A) C(9B) Ru C(8B) 101.7(8) 1_555 1_555 1_555 1_555 yes
C(6A) C(9B) Ru C(10B) -14.7(5) 1_555 1_555 1_555 1_555 yes
C(6A) C(9B) C(9A) C(8A) 3(1) 1_555 1_555 1_555 1_555 yes
C(6A) C(9B) C(9A) C(10A) -15(5) 1_555 1_555 1_555 1_555 yes
C(6A) C(9B) C(9A) C(14A) -178.8(9) 1_555 1_555 1_555 1_555 yes
C(6A) C(9B) C(9A) C(8B) 7(2) 1_555 1_555 1_555 1_555 yes
C(6A) C(9B) C(9A) C(13B) 157(7) 1_555 1_555 1_555 1_555 yes
C(6A) C(9B) C(10A) C(9A) 20(7) 1_555 1_555 1_555 1_555 yes
C(6A) C(9B) C(10A) C(15A) -175(2) 1_555 1_555 1_555 1_555 yes
C(6A) C(9B) C(10A) C(8B) 7(3) 1_555 1_555 1_555 1_555 yes
C(6A) C(9B) C(10A) C(10B) -3(1) 1_555 1_555 1_555 1_555 yes
C(6A) C(9B) C(10A) C(14B) -177(1) 1_555 1_555 1_555 1_555 yes
C(6A) C(9B) C(15A) C(10A) 3(1) 1_555 1_555 1_555 1_555 yes
C(6A) C(9B) C(15A) C(14B) -179(1) 1_555 1_555 1_555 1_555 yes
C(6A) C(9B) C(8B) C(8A) -2(1) 1_555 1_555 1_555 1_555 yes
C(6A) C(9B) C(8B) C(9A) -173(2) 1_555 1_555 1_555 1_555 yes
C(6A) C(9B) C(8B) C(10A) -5(2) 1_555 1_555 1_555 1_555 yes
C(6A) C(9B) C(8B) C(7B) 0(1) 1_555 1_555 1_555 1_555 yes
C(6A) C(9B) C(8B) C(13B) -179(1) 1_555 1_555 1_555 1_555 yes
C(6A) C(9B) C(10B) C(7A) -1(1) 1_555 1_555 1_555 1_555 yes
C(6A) C(9B) C(10B) C(10A) 171(3) 1_555 1_555 1_555 1_555 yes
C(6A) C(9B) C(10B) C(11A) 179(10) 1_555 1_555 1_555 1_555 yes
C(6A) C(9B) C(10B) C(6B) -1(1) 1_555 1_555 1_555 1_555 yes
C(6A) C(9B) C(10B) C(15B) 178(2) 1_555 1_555 1_555 1_555 yes
C(6A) C(9B) C(14B) C(10A) 3(1) 1_555 1_555 1_555 1_555 yes
C(6A) C(9B) C(14B) C(15A) 1(2) 1_555 1_555 1_555 1_555 yes
C(6A) C(10B) Ru C(7A) 29(1) 1_555 1_555 1_555 1_555 yes
C(6A) C(10B) Ru C(8A) 68(1) 1_555 1_555 1_555 1_555 yes
C(6A) C(10B) Ru C(9A) 108(1) 1_555 1_555 1_555 1_555 yes
C(6A) C(10B) Ru C(10A) 141(1) 1_555 1_555 1_555 1_555 yes
C(6A) C(10B) Ru C(6B) 10(1) 1_555 1_555 1_555 1_555 yes
C(6A) C(10B) Ru C(7B) 47(1) 1_555 1_555 1_555 1_555 yes
C(6A) C(10B) Ru C(8B) 89(1) 1_555 1_555 1_555 1_555 yes
C(6A) C(10B) Ru C(9B) 127(1) 1_555 1_555 1_555 1_555 yes
C(6A) C(10B) C(7A) C(8A) -177(3) 1_555 1_555 1_555 1_555 yes
C(6A) C(10B) C(7A) C(12A) 3(3) 1_555 1_555 1_555 1_555 yes
C(6A) C(10B) C(7A) C(6B) 3(3) 1_555 1_555 1_555 1_555 yes
C(6A) C(10B) C(7A) C(7B) -178(3) 1_555 1_555 1_555 1_555 yes
C(6A) C(10B) C(10A) C(9A) 4(3) 1_555 1_555 1_555 1_555 yes
C(6A) C(10B) C(10A) C(15A) -176(2) 1_555 1_555 1_555 1_555 yes
C(6A) C(10B) C(10A) C(8B) 5(3) 1_555 1_555 1_555 1_555 yes
C(6A) C(10B) C(10A) C(9B) 10(4) 1_555 1_555 1_555 1_555 yes
C(6A) C(10B) C(10A) C(14B) 176(2) 1_555 1_555 1_555 1_555 yes
C(6A) C(10B) C(11A) C(15B) 178(2) 1_555 1_555 1_555 1_555 yes
C(6A) C(10B) C(6B) C(7A) -171(7) 1_555 1_555 1_555 1_555 yes
C(6A) C(10B) C(6B) C(12A) 20(42) 1_555 1_555 1_555 1_555 yes
C(6A) C(10B) C(6B) C(7B) -172(7) 1_555 1_555 1_555 1_555 yes
C(6A) C(10B) C(6B) C(11B) 7(7) 1_555 1_555 1_555 1_555 yes
C(6A) C(10B) C(9B) C(9A) -1(2) 1_555 1_555 1_555 1_555 yes
C(6A) C(10B) C(9B) C(10A) -171(3) 1_555 1_555 1_555 1_555 yes
C(6A) C(10B) C(9B) C(15A) -177(2) 1_555 1_555 1_555 1_555 yes
C(6A) C(10B) C(9B) C(8B) 1(2) 1_555 1_555 1_555 1_555 yes
C(6A) C(10B) C(9B) C(14B) -178(2) 1_555 1_555 1_555 1_555 yes
C(6A) C(10B) C(15B) C(11A) -1(2) 1_555 1_555 1_555 1_555 yes
C(6A) C(15B) C(11A) C(10B) -0.5(7) 1_555 1_555 1_555 1_555 yes
C(6A) C(15B) C(10B) C(7A) 0(1) 1_555 1_555 1_555 1_555 yes
C(6A) C(15B) C(10B) C(10A) -176(2) 1_555 1_555 1_555 1_555 yes
C(6A) C(15B) C(10B) C(11A) 1(2) 1_555 1_555 1_555 1_555 yes
C(6A) C(15B) C(10B) C(6B) 1(1) 1_555 1_555 1_555 1_555 yes
C(6A) C(15B) C(10B) C(9B) -178(2) 1_555 1_555 1_555 1_555 yes
C(7A) Ru C(6A) C(10A) -116.3(7) 1_555 1_555 1_555 1_555 yes
C(7A) Ru C(6A) C(11A) 121(1) 1_555 1_555 1_555 1_555 yes
C(7A) Ru C(6A) C(6B) 20.9(8) 1_555 1_555 1_555 1_555 yes
C(7A) Ru C(6A) C(9B) -101.8(6) 1_555 1_555 1_555 1_555 yes
C(7A) Ru C(6A) C(10B) -143(1) 1_555 1_555 1_555 1_555 yes
C(7A) Ru C(6A) C(15B) 170.9(10) 1_555 1_555 1_555 1_555 yes
C(7A) Ru C(8A) C(9A) 117.9(7) 1_555 1_555 1_555 1_555 yes
C(7A) Ru C(8A) C(13A) -120.4(10) 1_555 1_555 1_555 1_555 yes
C(7A) Ru C(8A) C(7B) -17.5(9) 1_555 1_555 1_555 1_555 yes
C(7A) Ru C(8A) C(8B) 123(1) 1_555 1_555 1_555 1_555 yes
C(7A) Ru C(9A) C(8A) -37.2(5) 1_555 1_555 1_555 1_555 yes
C(7A) Ru C(9A) C(10A) 80.8(6) 1_555 1_555 1_555 1_555 yes
C(7A) Ru C(9A) C(14A) -158.6(8) 1_555 1_555 1_555 1_555 yes
C(7A) Ru C(9A) C(8B) -43(1) 1_555 1_555 1_555 1_555 yes
C(7A) Ru C(9A) C(9B) 85.9(9) 1_555 1_555 1_555 1_555 yes
C(7A) Ru C(9A) C(13B) -99.9(8) 1_555 1_555 1_555 1_555 yes
C(7A) Ru C(10A) C(9A) -78.9(5) 1_555 1_555 1_555 1_555 yes
C(7A) Ru C(10A) C(15A) 158.8(10) 1_555 1_555 1_555 1_555 yes
C(7A) Ru C(10A) C(8B) -60.1(5) 1_555 1_555 1_555 1_555 yes
C(7A) Ru C(10A) C(9B) -88(1) 1_555 1_555 1_555 1_555 yes
C(7A) Ru C(10A) C(10B) 51.8(7) 1_555 1_555 1_555 1_555 yes
C(7A) Ru C(10A) C(14B) -148.0(8) 1_555 1_555 1_555 1_555 yes
C(7A) Ru C(6B) C(12A) 53(1) 1_555 1_555 1_555 1_555 yes
C(7A) Ru C(6B) C(7B) -9.7(10) 1_555 1_555 1_555 1_555 yes
C(7A) Ru C(6B) C(10B) -127(1) 1_555 1_555 1_555 1_555 yes
C(7A) Ru C(6B) C(11B) 111(1) 1_555 1_555 1_555 1_555 yes
C(7A) Ru C(7B) C(8A) 147(1) 1_555 1_555 1_555 1_555 yes
C(7A) Ru C(7B) C(6B) 8.7(9) 1_555 1_555 1_555 1_555 yes
C(7A) Ru C(7B) C(8B) 126(1) 1_555 1_555 1_555 1_555 yes
C(7A) Ru C(7B) C(12B) -113(1) 1_555 1_555 1_555 1_555 yes
C(7A) Ru C(8B) C(8A) -40.7(10) 1_555 1_555 1_555 1_555 yes
C(7A) Ru C(8B) C(9A) 127(1) 1_555 1_555 1_555 1_555 yes
C(7A) Ru C(8B) C(10A) 86.2(6) 1_555 1_555 1_555 1_555 yes
C(7A) Ru C(8B) C(7B) -20.4(5) 1_555 1_555 1_555 1_555 yes
C(7A) Ru C(8B) C(9B) 96.3(8) 1_555 1_555 1_555 1_555 yes
C(7A) Ru C(8B) C(13B) -142(1) 1_555 1_555 1_555 1_555 yes
C(7A) Ru C(9B) C(9A) -81.3(9) 1_555 1_555 1_555 1_555 yes
C(7A) Ru C(9B) C(10A) 85(1) 1_555 1_555 1_555 1_555 yes
C(7A) Ru C(9B) C(15A) 130.5(8) 1_555 1_555 1_555 1_555 yes
C(7A) Ru C(9B) C(8B) -59.4(6) 1_555 1_555 1_555 1_555 yes
C(7A) Ru C(9B) C(10B) 57.0(6) 1_555 1_555 1_555 1_555 yes
C(7A) Ru C(9B) C(14B) 178(1) 1_555 1_555 1_555 1_555 yes
C(7A) Ru C(10B) C(10A) -112.4(8) 1_555 1_555 1_555 1_555 yes
C(7A) Ru C(10B) C(11A) 87.7(8) 1_555 1_555 1_555 1_555 yes
C(7A) Ru C(10B) C(6B) 18.5(5) 1_555 1_555 1_555 1_555 yes
C(7A) Ru C(10B) C(9B) -98.5(6) 1_555 1_555 1_555 1_555 yes
C(7A) Ru C(10B) C(15B) 140(1) 1_555 1_555 1_555 1_555 yes
C(7A) C(6A) Ru C(8A) 37.5(5) 1_555 1_555 1_555 1_555 yes
C(7A) C(6A) Ru C(9A) 79.1(5) 1_555 1_555 1_555 1_555 yes
C(7A) C(6A) Ru C(10A) 116.3(7) 1_555 1_555 1_555 1_555 yes
C(7A) C(6A) Ru C(6B) -20.9(8) 1_555 1_555 1_555 1_555 yes
C(7A) C(6A) Ru C(7B) 17.4(5) 1_555 1_555 1_555 1_555 yes
C(7A) C(6A) Ru C(8B) 59.8(5) 1_555 1_555 1_555 1_555 yes
C(7A) C(6A) Ru C(9B) 101.8(6) 1_555 1_555 1_555 1_555 yes
C(7A) C(6A) Ru C(10B) 143(1) 1_555 1_555 1_555 1_555 yes
C(7A) C(6A) C(10A) C(9A) 0(1) 1_555 1_555 1_555 1_555 yes
C(7A) C(6A) C(10A) C(15A) 180.0 1_555 1_555 1_555 1_555 yes
C(7A) C(6A) C(10A) C(8B) 1.1(9) 1_555 1_555 1_555 1_555 yes
C(7A) C(6A) C(10A) C(9B) 4(2) 1_555 1_555 1_555 1_555 yes
C(7A) C(6A) C(10A) C(10B) 176(3) 1_555 1_555 1_555 1_555 yes
C(7A) C(6A) C(10A) C(14B) 165(7) 1_555 1_555 1_555 1_555 yes
C(7A) C(6A) C(11A) C(10B) -178(2) 1_555 1_555 1_555 1_555 yes
C(7A) C(6A) C(11A) C(15B) -179(1) 1_555 1_555 1_555 1_555 yes
C(7A) C(6A) C(6B) C(12A) 175(11) 1_555 1_555 1_555 1_555 yes
C(7A) C(6A) C(6B) C(7B) -1(1) 1_555 1_555 1_555 1_555 yes
C(7A) C(6A) C(6B) C(10B) -8(8) 1_555 1_555 1_555 1_555 yes
C(7A) C(6A) C(6B) C(11B) 178(2) 1_555 1_555 1_555 1_555 yes
C(7A) C(6A) C(9B) C(9A) -3(1) 1_555 1_555 1_555 1_555 yes
C(7A) C(6A) C(9B) C(10A) -175(2) 1_555 1_555 1_555 1_555 yes
C(7A) C(6A) C(9B) C(15A) -178.8(8) 1_555 1_555 1_555 1_555 yes
C(7A) C(6A) C(9B) C(8B) -0.2(9) 1_555 1_555 1_555 1_555 yes
C(7A) C(6A) C(9B) C(10B) 178(2) 1_555 1_555 1_555 1_555 yes
C(7A) C(6A) C(9B) C(14B) -179(1) 1_555 1_555 1_555 1_555 yes
C(7A) C(6A) C(10B) C(10A) -5(4) 1_555 1_555 1_555 1_555 yes
C(7A) C(6A) C(10B) C(11A) 177(2) 1_555 1_555 1_555 1_555 yes
C(7A) C(6A) C(10B) C(6B) 5(5) 1_555 1_555 1_555 1_555 yes
C(7A) C(6A) C(10B) C(9B) -2(3) 1_555 1_555 1_555 1_555 yes
C(7A) C(6A) C(10B) C(15B) 178(1) 1_555 1_555 1_555 1_555 yes
C(7A) C(6A) C(15B) C(11A) 2(5) 1_555 1_555 1_555 1_555 yes
C(7A) C(6A) C(15B) C(10B) -175(6) 1_555 1_555 1_555 1_555 yes
C(7A) C(8A) Ru C(9A) -117.9(7) 1_555 1_555 1_555 1_555 yes
C(7A) C(8A) Ru C(10A) -80.9(5) 1_555 1_555 1_555 1_555 yes
C(7A) C(8A) Ru C(6B) -12.5(5) 1_555 1_555 1_555 1_555 yes
C(7A) C(8A) Ru C(7B) 17.5(9) 1_555 1_555 1_555 1_555 yes
C(7A) C(8A) Ru C(8B) -123(1) 1_555 1_555 1_555 1_555 yes
C(7A) C(8A) Ru C(9B) -92.6(6) 1_555 1_555 1_555 1_555 yes
C(7A) C(8A) Ru C(10B) -52.1(5) 1_555 1_555 1_555 1_555 yes
C(7A) C(8A) C(9A) C(10A) 0(1) 1_555 1_555 1_555 1_555 yes
C(7A) C(8A) C(9A) C(14A) -180.0 1_555 1_555 1_555 1_555 yes
C(7A) C(8A) C(9A) C(8B) -161(7) 1_555 1_555 1_555 1_555 yes
C(7A) C(8A) C(9A) C(9B) -2(1) 1_555 1_555 1_555 1_555 yes
C(7A) C(8A) C(9A) C(13B) -178.1(10) 1_555 1_555 1_555 1_555 yes
C(7A) C(8A) C(13A) C(12B) 0(1) 1_555 1_555 1_555 1_555 yes
C(7A) C(8A) C(7B) C(6B) 1(1) 1_555 1_555 1_555 1_555 yes
C(7A) C(8A) C(7B) C(8B) 8(4) 1_555 1_555 1_555 1_555 yes
C(7A) C(8A) C(7B) C(12B) -175(3) 1_555 1_555 1_555 1_555 yes
C(7A) C(8A) C(8B) C(9A) 19(7) 1_555 1_555 1_555 1_555 yes
C(7A) C(8A) C(8B) C(10A) 4(1) 1_555 1_555 1_555 1_555 yes
C(7A) C(8A) C(8B) C(7B) -3(1) 1_555 1_555 1_555 1_555 yes
C(7A) C(8A) C(8B) C(9B) 3(2) 1_555 1_555 1_555 1_555 yes
C(7A) C(8A) C(8B) C(13B) -178(1) 1_555 1_555 1_555 1_555 yes
C(7A) C(12A) C(6B) C(7B) 0(1) 1_555 1_555 1_555 1_555 yes
C(7A) C(12A) C(6B) C(10B) 167(42) 1_555 1_555 1_555 1_555 yes
C(7A) C(12A) C(6B) C(11B) -178(1) 1_555 1_555 1_555 1_555 yes
C(7A) C(12A) C(11B) C(6B) 0.5(7) 1_555 1_555 1_555 1_555 yes
C(7A) C(6B) Ru C(8A) 25.8(10) 1_555 1_555 1_555 1_555 yes
C(7A) C(6B) Ru C(9A) 64(1) 1_555 1_555 1_555 1_555 yes
C(7A) C(6B) Ru C(10A) 103(1) 1_555 1_555 1_555 1_555 yes
C(7A) C(6B) Ru C(7B) 9.7(10) 1_555 1_555 1_555 1_555 yes
C(7A) C(6B) Ru C(8B) 46(1) 1_555 1_555 1_555 1_555 yes
C(7A) C(6B) Ru C(9B) 89(1) 1_555 1_555 1_555 1_555 yes
C(7A) C(6B) Ru C(10B) 127(1) 1_555 1_555 1_555 1_555 yes
C(7A) C(6B) C(6A) C(10A) 1(2) 1_555 1_555 1_555 1_555 yes
C(7A) C(6B) C(6A) C(11A) -179(1) 1_555 1_555 1_555 1_555 yes
C(7A) C(6B) C(6A) C(9B) 2(2) 1_555 1_555 1_555 1_555 yes
C(7A) C(6B) C(6A) C(10B) 8(8) 1_555 1_555 1_555 1_555 yes
C(7A) C(6B) C(6A) C(15B) 179(1) 1_555 1_555 1_555 1_555 yes
C(7A) C(6B) C(12A) C(11B) 178(1) 1_555 1_555 1_555 1_555 yes
C(7A) C(6B) C(7B) C(8A) -172(6) 1_555 1_555 1_555 1_555 yes
C(7A) C(6B) C(7B) C(8B) -175(6) 1_555 1_555 1_555 1_555 yes
C(7A) C(6B) C(7B) C(12B) 4(5) 1_555 1_555 1_555 1_555 yes
C(7A) C(6B) C(10B) C(10A) -1(2) 1_555 1_555 1_555 1_555 yes
C(7A) C(6B) C(10B) C(11A) -179(1) 1_555 1_555 1_555 1_555 yes
C(7A) C(6B) C(10B) C(9B) 0(1) 1_555 1_555 1_555 1_555 yes
C(7A) C(6B) C(10B) C(15B) -179(1) 1_555 1_555 1_555 1_555 yes
C(7A) C(6B) C(11B) C(12A) -1(1) 1_555 1_555 1_555 1_555 yes
C(7A) C(7B) Ru C(8A) -147(1) 1_555 1_555 1_555 1_555 yes
C(7A) C(7B) Ru C(9A) -114(1) 1_555 1_555 1_555 1_555 yes
C(7A) C(7B) Ru C(10A) -74.6(10) 1_555 1_555 1_555 1_555 yes
C(7A) C(7B) Ru C(6B) -8.7(9) 1_555 1_555 1_555 1_555 yes
C(7A) C(7B) Ru C(8B) -126(1) 1_555 1_555 1_555 1_555 yes
C(7A) C(7B) Ru C(9B) -88(1) 1_555 1_555 1_555 1_555 yes
C(7A) C(7B) Ru C(10B) -45.8(10) 1_555 1_555 1_555 1_555 yes
C(7A) C(7B) C(8A) C(9A) -4(3) 1_555 1_555 1_555 1_555 yes
C(7A) C(7B) C(8A) C(13A) 176(2) 1_555 1_555 1_555 1_555 yes
C(7A) C(7B) C(8A) C(8B) -8(4) 1_555 1_555 1_555 1_555 yes
C(7A) C(7B) C(6B) C(12A) -4(5) 1_555 1_555 1_555 1_555 yes
C(7A) C(7B) C(6B) C(10B) 175(6) 1_555 1_555 1_555 1_555 yes
C(7A) C(7B) C(6B) C(11B) -4(5) 1_555 1_555 1_555 1_555 yes
C(7A) C(7B) C(8B) C(8A) 173(3) 1_555 1_555 1_555 1_555 yes
C(7A) C(7B) C(8B) C(9A) 4(3) 1_555 1_555 1_555 1_555 yes
C(7A) C(7B) C(8B) C(10A) 0(1) 1_555 1_555 1_555 1_555 yes
C(7A) C(7B) C(8B) C(9B) 0(1) 1_555 1_555 1_555 1_555 yes
C(7A) C(7B) C(8B) C(13B) 179(1) 1_555 1_555 1_555 1_555 yes
C(7A) C(7B) C(12B) C(13A) -177(1) 1_555 1_555 1_555 1_555 yes
C(7A) C(10B) Ru C(8A) 39.1(4) 1_555 1_555 1_555 1_555 yes
C(7A) C(10B) Ru C(9A) 79.6(5) 1_555 1_555 1_555 1_555 yes
C(7A) C(10B) Ru C(10A) 112.4(8) 1_555 1_555 1_555 1_555 yes
C(7A) C(10B) Ru C(6B) -18.5(5) 1_555 1_555 1_555 1_555 yes
C(7A) C(10B) Ru C(7B) 18.4(4) 1_555 1_555 1_555 1_555 yes
C(7A) C(10B) Ru C(8B) 60.5(5) 1_555 1_555 1_555 1_555 yes
C(7A) C(10B) Ru C(9B) 98.5(6) 1_555 1_555 1_555 1_555 yes
C(7A) C(10B) C(6A) C(10A) 5(4) 1_555 1_555 1_555 1_555 yes
C(7A) C(10B) C(6A) C(11A) -177(2) 1_555 1_555 1_555 1_555 yes
C(7A) C(10B) C(6A) C(6B) -5(5) 1_555 1_555 1_555 1_555 yes
C(7A) C(10B) C(6A) C(9B) 2(3) 1_555 1_555 1_555 1_555 yes
C(7A) C(10B) C(6A) C(15B) -178(1) 1_555 1_555 1_555 1_555 yes
C(7A) C(10B) C(10A) C(9A) 1(1) 1_555 1_555 1_555 1_555 yes
C(7A) C(10B) C(10A) C(15A) -179.6(8) 1_555 1_555 1_555 1_555 yes
C(7A) C(10B) C(10A) C(8B) 2(1) 1_555 1_555 1_555 1_555 yes
C(7A) C(10B) C(10A) C(9B) 7(3) 1_555 1_555 1_555 1_555 yes
C(7A) C(10B) C(10A) C(14B) 173(2) 1_555 1_555 1_555 1_555 yes
C(7A) C(10B) C(11A) C(15B) 179(1) 1_555 1_555 1_555 1_555 yes
C(7A) C(10B) C(6B) C(12A) -167(42) 1_555 1_555 1_555 1_555 yes
C(7A) C(10B) C(6B) C(7B) 0(1) 1_555 1_555 1_555 1_555 yes
C(7A) C(10B) C(6B) C(11B) 179(2) 1_555 1_555 1_555 1_555 yes
C(7A) C(10B) C(9B) C(9A) -3(1) 1_555 1_555 1_555 1_555 yes
C(7A) C(10B) C(9B) C(10A) -172(3) 1_555 1_555 1_555 1_555 yes
C(7A) C(10B) C(9B) C(15A) -178.4(7) 1_555 1_555 1_555 1_555 yes
C(7A) C(10B) C(9B) C(8B) 0.3(10) 1_555 1_555 1_555 1_555 yes
C(7A) C(10B) C(9B) C(14B) -179(1) 1_555 1_555 1_555 1_555 yes
C(7A) C(10B) C(15B) C(11A) 0(1) 1_555 1_555 1_555 1_555 yes
C(8A) Ru C(6A) C(10A) -78.9(5) 1_555 1_555 1_555 1_555 yes
C(8A) Ru C(6A) C(11A) 159.2(9) 1_555 1_555 1_555 1_555 yes
C(8A) Ru C(6A) C(6B) 58.4(8) 1_555 1_555 1_555 1_555 yes
C(8A) Ru C(6A) C(9B) -64.3(5) 1_555 1_555 1_555 1_555 yes
C(8A) Ru C(6A) C(10B) -105(1) 1_555 1_555 1_555 1_555 yes
C(8A) Ru C(6A) C(15B) -151.7(8) 1_555 1_555 1_555 1_555 yes
C(8A) Ru C(7A) C(12A) 122(1) 1_555 1_555 1_555 1_555 yes
C(8A) Ru C(7A) C(6B) -145(1) 1_555 1_555 1_555 1_555 yes
C(8A) Ru C(7A) C(7B) 17.4(9) 1_555 1_555 1_555 1_555 yes
C(8A) Ru C(7A) C(10B) -106.2(6) 1_555 1_555 1_555 1_555 yes
C(8A) Ru C(9A) C(10A) 118.0(8) 1_555 1_555 1_555 1_555 yes
C(8A) Ru C(9A) C(14A) -121.4(10) 1_555 1_555 1_555 1_555 yes
C(8A) Ru C(9A) C(8B) -6(1) 1_555 1_555 1_555 1_555 yes
C(8A) Ru C(9A) C(9B) 123(1) 1_555 1_555 1_555 1_555 yes
C(8A) Ru C(9A) C(13B) -62.7(8) 1_555 1_555 1_555 1_555 yes
C(8A) Ru C(10A) C(9A) -36.7(5) 1_555 1_555 1_555 1_555 yes
C(8A) Ru C(10A) C(15A) -159.1(10) 1_555 1_555 1_555 1_555 yes
C(8A) Ru C(10A) C(8B) -17.9(5) 1_555 1_555 1_555 1_555 yes
C(8A) Ru C(10A) C(9B) -45(1) 1_555 1_555 1_555 1_555 yes
C(8A) Ru C(10A) C(10B) 94.0(7) 1_555 1_555 1_555 1_555 yes
C(8A) Ru C(10A) C(14B) -105.9(7) 1_555 1_555 1_555 1_555 yes
C(8A) Ru C(6B) C(12A) 79.6(7) 1_555 1_555 1_555 1_555 yes
C(8A) Ru C(6B) C(7B) 16.2(5) 1_555 1_555 1_555 1_555 yes
C(8A) Ru C(6B) C(10B) -101.5(7) 1_555 1_555 1_555 1_555 yes
C(8A) Ru C(6B) C(11B) 137.6(10) 1_555 1_555 1_555 1_555 yes
C(8A) Ru C(7B) C(6B) -138(1) 1_555 1_555 1_555 1_555 yes
C(8A) Ru C(7B) C(8B) -20.8(9) 1_555 1_555 1_555 1_555 yes
C(8A) Ru C(7B) C(12B) 99(1) 1_555 1_555 1_555 1_555 yes
C(8A) Ru C(8B) C(9A) 168(2) 1_555 1_555 1_555 1_555 yes
C(8A) Ru C(8B) C(10A) 126(1) 1_555 1_555 1_555 1_555 yes
C(8A) Ru C(8B) C(7B) 20.3(9) 1_555 1_555 1_555 1_555 yes
C(8A) Ru C(8B) C(9B) 136(1) 1_555 1_555 1_555 1_555 yes
C(8A) Ru C(8B) C(13B) -101(1) 1_555 1_555 1_555 1_555 yes
C(8A) Ru C(9B) C(9A) -38.6(8) 1_555 1_555 1_555 1_555 yes
C(8A) Ru C(9B) C(10A) 127(1) 1_555 1_555 1_555 1_555 yes
C(8A) Ru C(9B) C(15A) 173.1(9) 1_555 1_555 1_555 1_555 yes
C(8A) Ru C(9B) C(8B) -16.8(6) 1_555 1_555 1_555 1_555 yes
C(8A) Ru C(9B) C(10B) 99.6(6) 1_555 1_555 1_555 1_555 yes
C(8A) Ru C(9B) C(14B) -138(1) 1_555 1_555 1_555 1_555 yes
C(8A) Ru C(10B) C(10A) -73.3(7) 1_555 1_555 1_555 1_555 yes
C(8A) Ru C(10B) C(11A) 126.8(8) 1_555 1_555 1_555 1_555 yes
C(8A) Ru C(10B) C(6B) 57.6(6) 1_555 1_555 1_555 1_555 yes
C(8A) Ru C(10B) C(9B) -59.4(5) 1_555 1_555 1_555 1_555 yes
C(8A) Ru C(10B) C(15B) 179(1) 1_555 1_555 1_555 1_555 yes
C(8A) C(7A) Ru C(9A) 36.8(5) 1_555 1_555 1_555 1_555 yes
C(8A) C(7A) Ru C(10A) 78.7(5) 1_555 1_555 1_555 1_555 yes
C(8A) C(7A) Ru C(6B) 145(1) 1_555 1_555 1_555 1_555 yes
C(8A) C(7A) Ru C(7B) -17.4(9) 1_555 1_555 1_555 1_555 yes
C(8A) C(7A) Ru C(8B) 21.5(5) 1_555 1_555 1_555 1_555 yes
C(8A) C(7A) Ru C(9B) 64.1(5) 1_555 1_555 1_555 1_555 yes
C(8A) C(7A) Ru C(10B) 106.2(6) 1_555 1_555 1_555 1_555 yes
C(8A) C(7A) C(6A) C(10A) 0(1) 1_555 1_555 1_555 1_555 yes
C(8A) C(7A) C(6A) C(11A) 180.0 1_555 1_555 1_555 1_555 yes
C(8A) C(7A) C(6A) C(6B) 179(2) 1_555 1_555 1_555 1_555 yes
C(8A) C(7A) C(6A) C(9B) 1.2(9) 1_555 1_555 1_555 1_555 yes
C(8A) C(7A) C(6A) C(10B) 3(3) 1_555 1_555 1_555 1_555 yes
C(8A) C(7A) C(6A) C(15B) 177(5) 1_555 1_555 1_555 1_555 yes
C(8A) C(7A) C(12A) C(6B) -179(1) 1_555 1_555 1_555 1_555 yes
C(8A) C(7A) C(12A) C(11B) 179(1) 1_555 1_555 1_555 1_555 yes
C(8A) C(7A) C(6B) C(12A) 179(2) 1_555 1_555 1_555 1_555 yes
C(8A) C(7A) C(6B) C(7B) 4(4) 1_555 1_555 1_555 1_555 yes
C(8A) C(7A) C(6B) C(10B) 0(3) 1_555 1_555 1_555 1_555 yes
C(8A) C(7A) C(6B) C(11B) -179(1) 1_555 1_555 1_555 1_555 yes
C(8A) C(7A) C(7B) C(6B) -8(7) 1_555 1_555 1_555 1_555 yes
C(8A) C(7A) C(7B) C(8B) -3(1) 1_555 1_555 1_555 1_555 yes
C(8A) C(7A) C(7B) C(12B) 175(3) 1_555 1_555 1_555 1_555 yes
C(8A) C(7A) C(10B) C(10A) -1(1) 1_555 1_555 1_555 1_555 yes
C(8A) C(7A) C(10B) C(11A) -179.4(8) 1_555 1_555 1_555 1_555 yes
C(8A) C(7A) C(10B) C(6B) 179(1) 1_555 1_555 1_555 1_555 yes
C(8A) C(7A) C(10B) C(9B) 0.7(9) 1_555 1_555 1_555 1_555 yes
C(8A) C(7A) C(10B) C(15B) -178(1) 1_555 1_555 1_555 1_555 yes
C(8A) C(9A) Ru C(10A) -118.0(8) 1_555 1_555 1_555 1_555 yes
C(8A) C(9A) Ru C(6B) -55.1(5) 1_555 1_555 1_555 1_555 yes
C(8A) C(9A) Ru C(7B) -17.2(5) 1_555 1_555 1_555 1_555 yes
C(8A) C(9A) Ru C(8B) 6(1) 1_555 1_555 1_555 1_555 yes
C(8A) C(9A) Ru C(9B) -123(1) 1_555 1_555 1_555 1_555 yes
C(8A) C(9A) Ru C(10B) -94.5(6) 1_555 1_555 1_555 1_555 yes
C(8A) C(9A) C(10A) C(15A) -180.0 1_555 1_555 1_555 1_555 yes
C(8A) C(9A) C(10A) C(8B) -3(1) 1_555 1_555 1_555 1_555 yes
C(8A) C(9A) C(10A) C(9B) -161(6) 1_555 1_555 1_555 1_555 yes
C(8A) C(9A) C(10A) C(10B) -1(1) 1_555 1_555 1_555 1_555 yes
C(8A) C(9A) C(10A) C(14B) -178.1(9) 1_555 1_555 1_555 1_555 yes
C(8A) C(9A) C(14A) C(13B) 2(1) 1_555 1_555 1_555 1_555 yes
C(8A) C(9A) C(8B) C(10A) 20(7) 1_555 1_555 1_555 1_555 yes
C(8A) C(9A) C(8B) C(7B) 13(4) 1_555 1_555 1_555 1_555 yes
C(8A) C(9A) C(8B) C(9B) 23(7) 1_555 1_555 1_555 1_555 yes
C(8A) C(9A) C(8B) C(13B) -162(7) 1_555 1_555 1_555 1_555 yes
C(8A) C(9A) C(9B) C(10A) 19(7) 1_555 1_555 1_555 1_555 yes
C(8A) C(9A) C(9B) C(15A) 175(1) 1_555 1_555 1_555 1_555 yes
C(8A) C(9A) C(9B) C(8B) -4(1) 1_555 1_555 1_555 1_555 yes
C(8A) C(9A) C(9B) C(10B) 3(2) 1_555 1_555 1_555 1_555 yes
C(8A) C(9A) C(9B) C(14B) -178.8(10) 1_555 1_555 1_555 1_555 yes
C(8A) C(9A) C(13B) C(14A) -178(1) 1_555 1_555 1_555 1_555 yes
C(8A) C(9A) C(13B) C(8B) 3(1) 1_555 1_555 1_555 1_555 yes
C(8A) C(13A) C(12B) C(7B) 0.5(7) 1_555 1_555 1_555 1_555 yes
C(8A) C(7B) Ru C(9A) 32.2(9) 1_555 1_555 1_555 1_555 yes
C(8A) C(7B) Ru C(10A) 72.4(10) 1_555 1_555 1_555 1_555 yes
C(8A) C(7B) Ru C(6B) 138(1) 1_555 1_555 1_555 1_555 yes
C(8A) C(7B) Ru C(8B) 20.8(9) 1_555 1_555 1_555 1_555 yes
C(8A) C(7B) Ru C(9B) 58.8(10) 1_555 1_555 1_555 1_555 yes
C(8A) C(7B) Ru C(10B) 101(1) 1_555 1_555 1_555 1_555 yes
C(8A) C(7B) C(7A) C(12A) -176(2) 1_555 1_555 1_555 1_555 yes
C(8A) C(7B) C(7A) C(6B) 8(7) 1_555 1_555 1_555 1_555 yes
C(8A) C(7B) C(7A) C(10B) 4(3) 1_555 1_555 1_555 1_555 yes
C(8A) C(7B) C(6B) C(12A) -177(1) 1_555 1_555 1_555 1_555 yes
C(8A) C(7B) C(6B) C(10B) 2(2) 1_555 1_555 1_555 1_555 yes
C(8A) C(7B) C(6B) C(11B) -177(1) 1_555 1_555 1_555 1_555 yes
C(8A) C(7B) C(8B) C(9A) -168(4) 1_555 1_555 1_555 1_555 yes
C(8A) C(7B) C(8B) C(10A) -173(2) 1_555 1_555 1_555 1_555 yes
C(8A) C(7B) C(8B) C(9B) -174(2) 1_555 1_555 1_555 1_555 yes
C(8A) C(7B) C(8B) C(13B) 5(2) 1_555 1_555 1_555 1_555 yes
C(8A) C(7B) C(12B) C(13A) 0(1) 1_555 1_555 1_555 1_555 yes
C(8A) C(8B) Ru C(9A) -168(2) 1_555 1_555 1_555 1_555 yes
C(8A) C(8B) Ru C(10A) -126(1) 1_555 1_555 1_555 1_555 yes
C(8A) C(8B) Ru C(6B) -57(1) 1_555 1_555 1_555 1_555 yes
C(8A) C(8B) Ru C(7B) -20.3(9) 1_555 1_555 1_555 1_555 yes
C(8A) C(8B) Ru C(9B) -136(1) 1_555 1_555 1_555 1_555 yes
C(8A) C(8B) Ru C(10B) -99(1) 1_555 1_555 1_555 1_555 yes
C(8A) C(8B) C(9A) C(10A) -20(7) 1_555 1_555 1_555 1_555 yes
C(8A) C(8B) C(9A) C(14A) 163(6) 1_555 1_555 1_555 1_555 yes
C(8A) C(8B) C(9A) C(9B) -23(7) 1_555 1_555 1_555 1_555 yes
C(8A) C(8B) C(9A) C(13B) 162(7) 1_555 1_555 1_555 1_555 yes
C(8A) C(8B) C(10A) C(9A) 172(2) 1_555 1_555 1_555 1_555 yes
C(8A) C(8B) C(10A) C(15A) 177(1) 1_555 1_555 1_555 1_555 yes
C(8A) C(8B) C(10A) C(9B) -177(3) 1_555 1_555 1_555 1_555 yes
C(8A) C(8B) C(10A) C(10B) -5(1) 1_555 1_555 1_555 1_555 yes
C(8A) C(8B) C(10A) C(14B) 178(1) 1_555 1_555 1_555 1_555 yes
C(8A) C(8B) C(7B) C(6B) 174(2) 1_555 1_555 1_555 1_555 yes
C(8A) C(8B) C(7B) C(12B) -5(2) 1_555 1_555 1_555 1_555 yes
C(8A) C(8B) C(9B) C(9A) 170(3) 1_555 1_555 1_555 1_555 yes
C(8A) C(8B) C(9B) C(10A) 2(4) 1_555 1_555 1_555 1_555 yes
C(8A) C(8B) C(9B) C(15A) 169(5) 1_555 1_555 1_555 1_555 yes
C(8A) C(8B) C(9B) C(10B) -2(2) 1_555 1_555 1_555 1_555 yes
C(8A) C(8B) C(9B) C(14B) 177(1) 1_555 1_555 1_555 1_555 yes
C(8A) C(8B) C(13B) C(9A) -174(2) 1_555 1_555 1_555 1_555 yes
C(8A) C(8B) C(13B) C(14A) -175(1) 1_555 1_555 1_555 1_555 yes
C(9A) Ru C(6A) C(10A) -37.2(5) 1_555 1_555 1_555 1_555 yes
C(9A) Ru C(6A) C(11A) -159.2(9) 1_555 1_555 1_555 1_555 yes
C(9A) Ru C(6A) C(6B) 100.0(9) 1_555 1_555 1_555 1_555 yes
C(9A) Ru C(6A) C(9B) -22.7(4) 1_555 1_555 1_555 1_555 yes
C(9A) Ru C(6A) C(10B) -64(1) 1_555 1_555 1_555 1_555 yes
C(9A) Ru C(6A) C(15B) -110.0(8) 1_555 1_555 1_555 1_555 yes
C(9A) Ru C(7A) C(12A) 159.1(9) 1_555 1_555 1_555 1_555 yes
C(9A) Ru C(7A) C(6B) -108(1) 1_555 1_555 1_555 1_555 yes
C(9A) Ru C(7A) C(7B) 54.2(10) 1_555 1_555 1_555 1_555 yes
C(9A) Ru C(7A) C(10B) -69.4(5) 1_555 1_555 1_555 1_555 yes
C(9A) Ru C(8A) C(13A) 121(1) 1_555 1_555 1_555 1_555 yes
C(9A) Ru C(8A) C(7B) -135(1) 1_555 1_555 1_555 1_555 yes
C(9A) Ru C(8A) C(8B) 5.7(10) 1_555 1_555 1_555 1_555 yes
C(9A) Ru C(10A) C(15A) -122(1) 1_555 1_555 1_555 1_555 yes
C(9A) Ru C(10A) C(8B) 18.8(6) 1_555 1_555 1_555 1_555 yes
C(9A) Ru C(10A) C(9B) -9(1) 1_555 1_555 1_555 1_555 yes
C(9A) Ru C(10A) C(10B) 130.7(9) 1_555 1_555 1_555 1_555 yes
C(9A) Ru C(10A) C(14B) -69.1(8) 1_555 1_555 1_555 1_555 yes
C(9A) Ru C(6B) C(12A) 117.8(7) 1_555 1_555 1_555 1_555 yes
C(9A) Ru C(6B) C(7B) 54.4(6) 1_555 1_555 1_555 1_555 yes
C(9A) Ru C(6B) C(10B) -63.3(6) 1_555 1_555 1_555 1_555 yes
C(9A) Ru C(6B) C(11B) 175.8(9) 1_555 1_555 1_555 1_555 yes
C(9A) Ru C(7B) C(6B) -106.1(7) 1_555 1_555 1_555 1_555 yes
C(9A) Ru C(7B) C(8B) 11.4(6) 1_555 1_555 1_555 1_555 yes
C(9A) Ru C(7B) C(12B) 132(1) 1_555 1_555 1_555 1_555 yes
C(9A) Ru C(8B) C(10A) -41(1) 1_555 1_555 1_555 1_555 yes
C(9A) Ru C(8B) C(7B) -147(1) 1_555 1_555 1_555 1_555 yes
C(9A) Ru C(8B) C(9B) -31(1) 1_555 1_555 1_555 1_555 yes
C(9A) Ru C(8B) C(13B) 89(1) 1_555 1_555 1_555 1_555 yes
C(9A) Ru C(9B) C(10A) 166(2) 1_555 1_555 1_555 1_555 yes
C(9A) Ru C(9B) C(15A) -148(1) 1_555 1_555 1_555 1_555 yes
C(9A) Ru C(9B) C(8B) 21.8(8) 1_555 1_555 1_555 1_555 yes
C(9A) Ru C(9B) C(10B) 138(1) 1_555 1_555 1_555 1_555 yes
C(9A) Ru C(9B) C(14B) -99(1) 1_555 1_555 1_555 1_555 yes
C(9A) Ru C(10B) C(10A) -32.9(6) 1_555 1_555 1_555 1_555 yes
C(9A) Ru C(10B) C(11A) 167.3(8) 1_555 1_555 1_555 1_555 yes
C(9A) Ru C(10B) C(6B) 98.0(6) 1_555 1_555 1_555 1_555 yes
C(9A) Ru C(10B) C(9B) -18.9(5) 1_555 1_555 1_555 1_555 yes
C(9A) Ru C(10B) C(15B) -139(1) 1_555 1_555 1_555 1_555 yes
C(9A) C(8A) Ru C(10A) 37.0(5) 1_555 1_555 1_555 1_555 yes
C(9A) C(8A) Ru C(6B) 105.3(6) 1_555 1_555 1_555 1_555 yes
C(9A) C(8A) Ru C(7B) 135(1) 1_555 1_555 1_555 1_555 yes
C(9A) C(8A) Ru C(8B) -5.7(10) 1_555 1_555 1_555 1_555 yes
C(9A) C(8A) Ru C(9B) 25.3(6) 1_555 1_555 1_555 1_555 yes
C(9A) C(8A) Ru C(10B) 65.7(6) 1_555 1_555 1_555 1_555 yes
C(9A) C(8A) C(7A) C(12A) 180.0 1_555 1_555 1_555 1_555 yes
C(9A) C(8A) C(7A) C(6B) 0(2) 1_555 1_555 1_555 1_555 yes
C(9A) C(8A) C(7A) C(7B) 176(3) 1_555 1_555 1_555 1_555 yes
C(9A) C(8A) C(7A) C(10B) 0.6(9) 1_555 1_555 1_555 1_555 yes
C(9A) C(8A) C(13A) C(12B) -179(1) 1_555 1_555 1_555 1_555 yes
C(9A) C(8A) C(7B) C(6B) -2(2) 1_555 1_555 1_555 1_555 yes
C(9A) C(8A) C(7B) C(8B) 4(1) 1_555 1_555 1_555 1_555 yes
C(9A) C(8A) C(7B) C(12B) 179(1) 1_555 1_555 1_555 1_555 yes
C(9A) C(8A) C(8B) C(10A) -15(6) 1_555 1_555 1_555 1_555 yes
C(9A) C(8A) C(8B) C(7B) -23(8) 1_555 1_555 1_555 1_555 yes
C(9A) C(8A) C(8B) C(9B) -16(5) 1_555 1_555 1_555 1_555 yes
C(9A) C(8A) C(8B) C(13B) 161(7) 1_555 1_555 1_555 1_555 yes
C(9A) C(10A) Ru C(6B) -98.1(6) 1_555 1_555 1_555 1_555 yes
C(9A) C(10A) Ru C(7B) -57.7(5) 1_555 1_555 1_555 1_555 yes
C(9A) C(10A) Ru C(8B) -18.8(6) 1_555 1_555 1_555 1_555 yes
C(9A) C(10A) Ru C(9B) 9(1) 1_555 1_555 1_555 1_555 yes
C(9A) C(10A) Ru C(10B) -130.7(9) 1_555 1_555 1_555 1_555 yes
C(9A) C(10A) C(6A) C(11A) -180.0 1_555 1_555 1_555 1_555 yes
C(9A) C(10A) C(6A) C(6B) 0(1) 1_555 1_555 1_555 1_555 yes
C(9A) C(10A) C(6A) C(9B) -4(1) 1_555 1_555 1_555 1_555 yes
C(9A) C(10A) C(6A) C(10B) -176(2) 1_555 1_555 1_555 1_555 yes
C(9A) C(10A) C(6A) C(15B) -179.6(9) 1_555 1_555 1_555 1_555 yes
C(9A) C(10A) C(15A) C(9B) 4(1) 1_555 1_555 1_555 1_555 yes
C(9A) C(10A) C(15A) C(14B) 2(1) 1_555 1_555 1_555 1_555 yes
C(9A) C(10A) C(8B) C(7B) 175(2) 1_555 1_555 1_555 1_555 yes
C(9A) C(10A) C(8B) C(9B) -9(3) 1_555 1_555 1_555 1_555 yes
C(9A) C(10A) C(8B) C(13B) -3(1) 1_555 1_555 1_555 1_555 yes
C(9A) C(10A) C(9B) C(15A) -163(5) 1_555 1_555 1_555 1_555 yes
C(9A) C(10A) C(9B) C(8B) 13(4) 1_555 1_555 1_555 1_555 yes
C(9A) C(10A) C(9B) C(10B) 23(8) 1_555 1_555 1_555 1_555 yes
C(9A) C(10A) C(9B) C(14B) -162(7) 1_555 1_555 1_555 1_555 yes
C(9A) C(10A) C(10B) C(11A) 176(2) 1_555 1_555 1_555 1_555 yes
C(9A) C(10A) C(10B) C(6B) 1(1) 1_555 1_555 1_555 1_555 yes
C(9A) C(10A) C(10B) C(9B) -6(2) 1_555 1_555 1_555 1_555 yes
C(9A) C(10A) C(10B) C(15B) -179(1) 1_555 1_555 1_555 1_555 yes
C(9A) C(10A) C(14B) C(15A) -177(1) 1_555 1_555 1_555 1_555 yes
C(9A) C(10A) C(14B) C(9B) 4(1) 1_555 1_555 1_555 1_555 yes
C(9A) C(14A) C(13B) C(8B) 0.5(7) 1_555 1_555 1_555 1_555 yes
C(9A) C(8B) Ru C(10A) 41(1) 1_555 1_555 1_555 1_555 yes
C(9A) C(8B) Ru C(6B) 111(1) 1_555 1_555 1_555 1_555 yes
C(9A) C(8B) Ru C(7B) 147(1) 1_555 1_555 1_555 1_555 yes
C(9A) C(8B) Ru C(9B) 31(1) 1_555 1_555 1_555 1_555 yes
C(9A) C(8B) Ru C(10B) 69(1) 1_555 1_555 1_555 1_555 yes
C(9A) C(8B) C(8A) C(13A) -162(6) 1_555 1_555 1_555 1_555 yes
C(9A) C(8B) C(8A) C(7B) 23(8) 1_555 1_555 1_555 1_555 yes
C(9A) C(8B) C(10A) C(15A) 4(2) 1_555 1_555 1_555 1_555 yes
C(9A) C(8B) C(10A) C(9B) 9(3) 1_555 1_555 1_555 1_555 yes
C(9A) C(8B) C(10A) C(10B) -178(1) 1_555 1_555 1_555 1_555 yes
C(9A) C(8B) C(10A) C(14B) 5(1) 1_555 1_555 1_555 1_555 yes
C(9A) C(8B) C(7B) C(6B) 5(2) 1_555 1_555 1_555 1_555 yes
C(9A) C(8B) C(7B) C(12B) -174(2) 1_555 1_555 1_555 1_555 yes
C(9A) C(8B) C(9B) C(10A) -168(3) 1_555 1_555 1_555 1_555 yes
C(9A) C(8B) C(9B) C(15A) -1(6) 1_555 1_555 1_555 1_555 yes
C(9A) C(8B) C(9B) C(10B) -173(2) 1_555 1_555 1_555 1_555 yes
C(9A) C(8B) C(9B) C(14B) 6(2) 1_555 1_555 1_555 1_555 yes
C(9A) C(8B) C(13B) C(14A) -1(1) 1_555 1_555 1_555 1_555 yes
C(9A) C(9B) Ru C(10A) -166(2) 1_555 1_555 1_555 1_555 yes
C(9A) C(9B) Ru C(6B) -101.0(9) 1_555 1_555 1_555 1_555 yes
C(9A) C(9B) Ru C(7B) -59.3(8) 1_555 1_555 1_555 1_555 yes
C(9A) C(9B) Ru C(8B) -21.8(8) 1_555 1_555 1_555 1_555 yes
C(9A) C(9B) Ru C(10B) -138(1) 1_555 1_555 1_555 1_555 yes
C(9A) C(9B) C(6A) C(10A) 172(3) 1_555 1_555 1_555 1_555 yes
C(9A) C(9B) C(6A) C(11A) 178(1) 1_555 1_555 1_555 1_555 yes
C(9A) C(9B) C(6A) C(6B) -4(1) 1_555 1_555 1_555 1_555 yes
C(9A) C(9B) C(6A) C(10B) 178(2) 1_555 1_555 1_555 1_555 yes
C(9A) C(9B) C(6A) C(15B) 177(1) 1_555 1_555 1_555 1_555 yes
C(9A) C(9B) C(10A) C(15A) 163(5) 1_555 1_555 1_555 1_555 yes
C(9A) C(9B) C(10A) C(8B) -13(4) 1_555 1_555 1_555 1_555 yes
C(9A) C(9B) C(10A) C(10B) -23(8) 1_555 1_555 1_555 1_555 yes
C(9A) C(9B) C(10A) C(14B) 162(7) 1_555 1_555 1_555 1_555 yes
C(9A) C(9B) C(15A) C(10A) -169(3) 1_555 1_555 1_555 1_555 yes
C(9A) C(9B) C(15A) C(14B) 8(2) 1_555 1_555 1_555 1_555 yes
C(9A) C(9B) C(8B) C(10A) 168(3) 1_555 1_555 1_555 1_555 yes
C(9A) C(9B) C(8B) C(7B) 173(2) 1_555 1_555 1_555 1_555 yes
C(9A) C(9B) C(8B) C(13B) -6(1) 1_555 1_555 1_555 1_555 yes
C(9A) C(9B) C(10B) C(10A) 169(4) 1_555 1_555 1_555 1_555 yes
C(9A) C(9B) C(10B) C(11A) 177(8) 1_555 1_555 1_555 1_555 yes
C(9A) C(9B) C(10B) C(6B) -3(2) 1_555 1_555 1_555 1_555 yes
C(9A) C(9B) C(10B) C(15B) 176(1) 1_555 1_555 1_555 1_555 yes
C(9A) C(9B) C(14B) C(10A) -173(2) 1_555 1_555 1_555 1_555 yes
C(9A) C(9B) C(14B) C(15A) -175(1) 1_555 1_555 1_555 1_555 yes
C(9A) C(13B) C(8B) C(10A) 2(1) 1_555 1_555 1_555 1_555 yes
C(9A) C(13B) C(8B) C(7B) -176(2) 1_555 1_555 1_555 1_555 yes
C(9A) C(13B) C(8B) C(9B) 3(1) 1_555 1_555 1_555 1_555 yes
C(10A) Ru C(6A) C(11A) -122.0(10) 1_555 1_555 1_555 1_555 yes
C(10A) Ru C(6A) C(6B) 137(1) 1_555 1_555 1_555 1_555 yes
C(10A) Ru C(6A) C(9B) 14.6(5) 1_555 1_555 1_555 1_555 yes
C(10A) Ru C(6A) C(10B) -26(1) 1_555 1_555 1_555 1_555 yes
C(10A) Ru C(6A) C(15B) -72.8(8) 1_555 1_555 1_555 1_555 yes
C(10A) Ru C(7A) C(12A) -158.9(9) 1_555 1_555 1_555 1_555 yes
C(10A) Ru C(7A) C(6B) -66(1) 1_555 1_555 1_555 1_555 yes
C(10A) Ru C(7A) C(7B) 96(1) 1_555 1_555 1_555 1_555 yes
C(10A) Ru C(7A) C(10B) -27.4(5) 1_555 1_555 1_555 1_555 yes
C(10A) Ru C(8A) C(13A) 158.7(9) 1_555 1_555 1_555 1_555 yes
C(10A) Ru C(8A) C(7B) -98(1) 1_555 1_555 1_555 1_555 yes
C(10A) Ru C(8A) C(8B) 42(1) 1_555 1_555 1_555 1_555 yes
C(10A) Ru C(9A) C(14A) 120.6(9) 1_555 1_555 1_555 1_555 yes
C(10A) Ru C(9A) C(8B) -124(1) 1_555 1_555 1_555 1_555 yes
C(10A) Ru C(9A) C(9B) 5.1(8) 1_555 1_555 1_555 1_555 yes
C(10A) Ru C(9A) C(13B) 179(1) 1_555 1_555 1_555 1_555 yes
C(10A) Ru C(6B) C(12A) 157.6(8) 1_555 1_555 1_555 1_555 yes
C(10A) Ru C(6B) C(7B) 94.2(6) 1_555 1_555 1_555 1_555 yes
C(10A) Ru C(6B) C(10B) -23.5(6) 1_555 1_555 1_555 1_555 yes
C(10A) Ru C(6B) C(11B) -144.4(10) 1_555 1_555 1_555 1_555 yes
C(10A) Ru C(7B) C(6B) -65.9(6) 1_555 1_555 1_555 1_555 yes
C(10A) Ru C(7B) C(8B) 51.6(6) 1_555 1_555 1_555 1_555 yes
C(10A) Ru C(7B) C(12B) 172(1) 1_555 1_555 1_555 1_555 yes
C(10A) Ru C(8B) C(7B) -106.6(7) 1_555 1_555 1_555 1_555 yes
C(10A) Ru C(8B) C(9B) 10.1(6) 1_555 1_555 1_555 1_555 yes
C(10A) Ru C(8B) C(13B) 131(1) 1_555 1_555 1_555 1_555 yes
C(10A) Ru C(9B) C(15A) 45(1) 1_555 1_555 1_555 1_555 yes
C(10A) Ru C(9B) C(8B) -144(1) 1_555 1_555 1_555 1_555 yes
C(10A) Ru C(9B) C(10B) -28(1) 1_555 1_555 1_555 1_555 yes
C(10A) Ru C(9B) C(14B) 93(1) 1_555 1_555 1_555 1_555 yes
C(10A) Ru C(10B) C(11A) -159(1) 1_555 1_555 1_555 1_555 yes
C(10A) Ru C(10B) C(6B) 130.9(10) 1_555 1_555 1_555 1_555 yes
C(10A) Ru C(10B) C(9B) 13.9(6) 1_555 1_555 1_555 1_555 yes
C(10A) Ru C(10B) C(15B) -106(1) 1_555 1_555 1_555 1_555 yes
C(10A) C(6A) Ru C(6B) -137(1) 1_555 1_555 1_555 1_555 yes
C(10A) C(6A) Ru C(7B) -98.9(6) 1_555 1_555 1_555 1_555 yes
C(10A) C(6A) Ru C(8B) -56.5(5) 1_555 1_555 1_555 1_555 yes
C(10A) C(6A) Ru C(9B) -14.6(5) 1_555 1_555 1_555 1_555 yes
C(10A) C(6A) Ru C(10B) 26(1) 1_555 1_555 1_555 1_555 yes
C(10A) C(6A) C(7A) C(12A) -180.0 1_555 1_555 1_555 1_555 yes
C(10A) C(6A) C(7A) C(6B) -179(2) 1_555 1_555 1_555 1_555 yes
C(10A) C(6A) C(7A) C(7B) -1(2) 1_555 1_555 1_555 1_555 yes
C(10A) C(6A) C(7A) C(10B) -3(2) 1_555 1_555 1_555 1_555 yes
C(10A) C(6A) C(11A) C(10B) 1(1) 1_555 1_555 1_555 1_555 yes
C(10A) C(6A) C(11A) C(15B) 0(1) 1_555 1_555 1_555 1_555 yes
C(10A) C(6A) C(6B) C(12A) 176(9) 1_555 1_555 1_555 1_555 yes
C(10A) C(6A) C(6B) C(7B) 0(2) 1_555 1_555 1_555 1_555 yes
C(10A) C(6A) C(6B) C(10B) -7(6) 1_555 1_555 1_555 1_555 yes
C(10A) C(6A) C(6B) C(11B) 179(1) 1_555 1_555 1_555 1_555 yes
C(10A) C(6A) C(9B) C(15A) -3(1) 1_555 1_555 1_555 1_555 yes
C(10A) C(6A) C(9B) C(8B) 175(2) 1_555 1_555 1_555 1_555 yes
C(10A) C(6A) C(9B) C(10B) -6(2) 1_555 1_555 1_555 1_555 yes
C(10A) C(6A) C(9B) C(14B) -4(2) 1_555 1_555 1_555 1_555 yes
C(10A) C(6A) C(10B) C(11A) -176(2) 1_555 1_555 1_555 1_555 yes
C(10A) C(6A) C(10B) C(6B) 10(9) 1_555 1_555 1_555 1_555 yes
C(10A) C(6A) C(10B) C(9B) 3(1) 1_555 1_555 1_555 1_555 yes
C(10A) C(6A) C(10B) C(15B) -175(3) 1_555 1_555 1_555 1_555 yes
C(10A) C(6A) C(15B) C(11A) -179(1) 1_555 1_555 1_555 1_555 yes
C(10A) C(6A) C(15B) C(10B) 2(1) 1_555 1_555 1_555 1_555 yes
C(10A) C(9A) Ru C(6B) 63.0(5) 1_555 1_555 1_555 1_555 yes
C(10A) C(9A) Ru C(7B) 100.8(6) 1_555 1_555 1_555 1_555 yes
C(10A) C(9A) Ru C(8B) 124(1) 1_555 1_555 1_555 1_555 yes
C(10A) C(9A) Ru C(9B) -5.1(8) 1_555 1_555 1_555 1_555 yes
C(10A) C(9A) Ru C(10B) 23.5(5) 1_555 1_555 1_555 1_555 yes
C(10A) C(9A) C(8A) C(13A) 180.0 1_555 1_555 1_555 1_555 yes
C(10A) C(9A) C(8A) C(7B) 1(1) 1_555 1_555 1_555 1_555 yes
C(10A) C(9A) C(8A) C(8B) 161(7) 1_555 1_555 1_555 1_555 yes
C(10A) C(9A) C(14A) C(13B) -177(1) 1_555 1_555 1_555 1_555 yes
C(10A) C(9A) C(8B) C(7B) -6(3) 1_555 1_555 1_555 1_555 yes
C(10A) C(9A) C(8B) C(9B) 3(1) 1_555 1_555 1_555 1_555 yes
C(10A) C(9A) C(8B) C(13B) 177(1) 1_555 1_555 1_555 1_555 yes
C(10A) C(9A) C(9B) C(15A) 156(8) 1_555 1_555 1_555 1_555 yes
C(10A) C(9A) C(9B) C(8B) -23(7) 1_555 1_555 1_555 1_555 yes
C(10A) C(9A) C(9B) C(10B) -15(5) 1_555 1_555 1_555 1_555 yes
C(10A) C(9A) C(9B) C(14B) 161(7) 1_555 1_555 1_555 1_555 yes
C(10A) C(9A) C(13B) C(14A) 46(22) 1_555 1_555 1_555 1_555 yes
C(10A) C(9A) C(13B) C(8B) -132(22) 1_555 1_555 1_555 1_555 yes
C(10A) C(15A) C(9B) C(8B) -168(7) 1_555 1_555 1_555 1_555 yes
C(10A) C(15A) C(9B) C(10B) 3(1) 1_555 1_555 1_555 1_555 yes
C(10A) C(15A) C(9B) C(14B) -177(2) 1_555 1_555 1_555 1_555 yes
C(10A) C(15A) C(14B) C(9B) 0.6(7) 1_555 1_555 1_555 1_555 yes
C(10A) C(8B) Ru C(6B) 69.6(5) 1_555 1_555 1_555 1_555 yes
C(10A) C(8B) Ru C(7B) 106.6(7) 1_555 1_555 1_555 1_555 yes
C(10A) C(8B) Ru C(9B) -10.1(6) 1_555 1_555 1_555 1_555 yes
C(10A) C(8B) Ru C(10B) 27.8(4) 1_555 1_555 1_555 1_555 yes
C(10A) C(8B) C(8A) C(13A) -178.6(9) 1_555 1_555 1_555 1_555 yes
C(10A) C(8B) C(8A) C(7B) 7(2) 1_555 1_555 1_555 1_555 yes
C(10A) C(8B) C(9A) C(14A) -176(2) 1_555 1_555 1_555 1_555 yes
C(10A) C(8B) C(9A) C(9B) -3(1) 1_555 1_555 1_555 1_555 yes
C(10A) C(8B) C(9A) C(13B) -177(1) 1_555 1_555 1_555 1_555 yes
C(10A) C(8B) C(7B) C(6B) 1(1) 1_555 1_555 1_555 1_555 yes
C(10A) C(8B) C(7B) C(12B) -178(1) 1_555 1_555 1_555 1_555 yes
C(10A) C(8B) C(9B) C(15A) 166(8) 1_555 1_555 1_555 1_555 yes
C(10A) C(8B) C(9B) C(10B) -5(2) 1_555 1_555 1_555 1_555 yes
C(10A) C(8B) C(9B) C(14B) 174(3) 1_555 1_555 1_555 1_555 yes
C(10A) C(8B) C(13B) C(14A) 1(1) 1_555 1_555 1_555 1_555 yes
C(10A) C(9B) Ru C(6B) 65(1) 1_555 1_555 1_555 1_555 yes
C(10A) C(9B) Ru C(7B) 107(1) 1_555 1_555 1_555 1_555 yes
C(10A) C(9B) Ru C(8B) 144(1) 1_555 1_555 1_555 1_555 yes
C(10A) C(9B) Ru C(10B) 28(1) 1_555 1_555 1_555 1_555 yes
C(10A) C(9B) C(6A) C(11A) 6(2) 1_555 1_555 1_555 1_555 yes
C(10A) C(9B) C(6A) C(6B) -176(2) 1_555 1_555 1_555 1_555 yes
C(10A) C(9B) C(6A) C(10B) 6(2) 1_555 1_555 1_555 1_555 yes
C(10A) C(9B) C(6A) C(15B) 5(2) 1_555 1_555 1_555 1_555 yes
C(10A) C(9B) C(9A) C(14A) -163(6) 1_555 1_555 1_555 1_555 yes
C(10A) C(9B) C(9A) C(8B) 23(7) 1_555 1_555 1_555 1_555 yes
C(10A) C(9B) C(9A) C(13B) 173(6) 1_555 1_555 1_555 1_555 yes
C(10A) C(9B) C(15A) C(14B) 177(2) 1_555 1_555 1_555 1_555 yes
C(10A) C(9B) C(8B) C(7B) 5(3) 1_555 1_555 1_555 1_555 yes
C(10A) C(9B) C(8B) C(13B) -174(2) 1_555 1_555 1_555 1_555 yes
C(10A) C(9B) C(10B) C(11A) 8(10) 1_555 1_555 1_555 1_555 yes
C(10A) C(9B) C(10B) C(6B) -172(3) 1_555 1_555 1_555 1_555 yes
C(10A) C(9B) C(10B) C(15B) 7(3) 1_555 1_555 1_555 1_555 yes
C(10A) C(9B) C(14B) C(15A) -1(1) 1_555 1_555 1_555 1_555 yes
C(10A) C(10B) Ru C(6B) -130.9(10) 1_555 1_555 1_555 1_555 yes
C(10A) C(10B) Ru C(7B) -94.0(7) 1_555 1_555 1_555 1_555 yes
C(10A) C(10B) Ru C(8B) -51.9(7) 1_555 1_555 1_555 1_555 yes
C(10A) C(10B) Ru C(9B) -13.9(6) 1_555 1_555 1_555 1_555 yes
C(10A) C(10B) C(6A) C(11A) 176(2) 1_555 1_555 1_555 1_555 yes
C(10A) C(10B) C(6A) C(6B) -10(9) 1_555 1_555 1_555 1_555 yes
C(10A) C(10B) C(6A) C(9B) -3(1) 1_555 1_555 1_555 1_555 yes
C(10A) C(10B) C(6A) C(15B) 175(3) 1_555 1_555 1_555 1_555 yes
C(10A) C(10B) C(7A) C(12A) 179(1) 1_555 1_555 1_555 1_555 yes
C(10A) C(10B) C(7A) C(6B) 178(2) 1_555 1_555 1_555 1_555 yes
C(10A) C(10B) C(7A) C(7B) -2(1) 1_555 1_555 1_555 1_555 yes
C(10A) C(10B) C(11A) C(15B) 4(3) 1_555 1_555 1_555 1_555 yes
C(10A) C(10B) C(6B) C(12A) -168(40) 1_555 1_555 1_555 1_555 yes
C(10A) C(10B) C(6B) C(7B) -2(1) 1_555 1_555 1_555 1_555 yes
C(10A) C(10B) C(6B) C(11B) 177(1) 1_555 1_555 1_555 1_555 yes
C(10A) C(10B) C(9B) C(15A) -6(2) 1_555 1_555 1_555 1_555 yes
C(10A) C(10B) C(9B) C(8B) 172(3) 1_555 1_555 1_555 1_555 yes
C(10A) C(10B) C(9B) C(14B) -7(2) 1_555 1_555 1_555 1_555 yes
C(10A) C(10B) C(15B) C(11A) -178(1) 1_555 1_555 1_555 1_555 yes
C(10A) C(14B) C(15A) C(9B) -0.6(7) 1_555 1_555 1_555 1_555 yes
C(10A) C(14B) C(9B) C(15A) 1(1) 1_555 1_555 1_555 1_555 yes
C(10A) C(14B) C(9B) C(8B) -176(2) 1_555 1_555 1_555 1_555 yes
C(10A) C(14B) C(9B) C(10B) 3(1) 1_555 1_555 1_555 1_555 yes
C(11A) C(6A) Ru C(6B) 100(1) 1_555 1_555 1_555 1_555 yes
C(11A) C(6A) Ru C(7B) 139.1(9) 1_555 1_555 1_555 1_555 yes
C(11A) C(6A) Ru C(8B) -178.4(9) 1_555 1_555 1_555 1_555 yes
C(11A) C(6A) Ru C(9B) -136.5(10) 1_555 1_555 1_555 1_555 yes
C(11A) C(6A) Ru C(10B) -95(1) 1_555 1_555 1_555 1_555 yes
C(11A) C(6A) C(7A) C(12A) 0(1) 1_555 1_555 1_555 1_555 yes
C(11A) C(6A) C(7A) C(6B) 0(2) 1_555 1_555 1_555 1_555 yes
C(11A) C(6A) C(7A) C(7B) 178(1) 1_555 1_555 1_555 1_555 yes
C(11A) C(6A) C(7A) C(10B) 176(3) 1_555 1_555 1_555 1_555 yes
C(11A) C(6A) C(10A) C(15A) 0(1) 1_555 1_555 1_555 1_555 yes
C(11A) C(6A) C(10A) C(8B) -178(1) 1_555 1_555 1_555 1_555 yes
C(11A) C(6A) C(10A) C(9B) -175(2) 1_555 1_555 1_555 1_555 yes
C(11A) C(6A) C(10A) C(10B) -3(2) 1_555 1_555 1_555 1_555 yes
C(11A) C(6A) C(10A) C(14B) -14(7) 1_555 1_555 1_555 1_555 yes
C(11A) C(6A) C(6B) C(12A) -4(10) 1_555 1_555 1_555 1_555 yes
C(11A) C(6A) C(6B) C(7B) 179(1) 1_555 1_555 1_555 1_555 yes
C(11A) C(6A) C(6B) C(10B) 172(7) 1_555 1_555 1_555 1_555 yes
C(11A) C(6A) C(6B) C(11B) -1(1) 1_555 1_555 1_555 1_555 yes
C(11A) C(6A) C(9B) C(15A) 2(1) 1_555 1_555 1_555 1_555 yes
C(11A) C(6A) C(9B) C(8B) -178(1) 1_555 1_555 1_555 1_555 yes
C(11A) C(6A) C(9B) C(10B) 0(2) 1_555 1_555 1_555 1_555 yes
C(11A) C(6A) C(9B) C(14B) 1(2) 1_555 1_555 1_555 1_555 yes
C(11A) C(6A) C(10B) C(6B) -172(7) 1_555 1_555 1_555 1_555 yes
C(11A) C(6A) C(10B) C(9B) 179(1) 1_555 1_555 1_555 1_555 yes
C(11A) C(6A) C(10B) C(15B) 1(1) 1_555 1_555 1_555 1_555 yes
C(11A) C(6A) C(15B) C(10B) -178(2) 1_555 1_555 1_555 1_555 yes
C(11A) C(10B) Ru C(6B) 69.2(8) 1_555 1_555 1_555 1_555 yes
C(11A) C(10B) Ru C(7B) 106.1(8) 1_555 1_555 1_555 1_555 yes
C(11A) C(10B) Ru C(8B) 148.2(8) 1_555 1_555 1_555 1_555 yes
C(11A) C(10B) Ru C(9B) -173.8(10) 1_555 1_555 1_555 1_555 yes
C(11A) C(10B) C(6A) C(6B) 172(7) 1_555 1_555 1_555 1_555 yes
C(11A) C(10B) C(6A) C(9B) -179(1) 1_555 1_555 1_555 1_555 yes
C(11A) C(10B) C(6A) C(15B) -1(1) 1_555 1_555 1_555 1_555 yes
C(11A) C(10B) C(7A) C(12A) 1(1) 1_555 1_555 1_555 1_555 yes
C(11A) C(10B) C(7A) C(6B) 0(1) 1_555 1_555 1_555 1_555 yes
C(11A) C(10B) C(7A) C(7B) 178(1) 1_555 1_555 1_555 1_555 yes
C(11A) C(10B) C(10A) C(15A) -4(3) 1_555 1_555 1_555 1_555 yes
C(11A) C(10B) C(10A) C(8B) 177(3) 1_555 1_555 1_555 1_555 yes
C(11A) C(10B) C(10A) C(9B) -177(3) 1_555 1_555 1_555 1_555 yes
C(11A) C(10B) C(10A) C(14B) -11(5) 1_555 1_555 1_555 1_555 yes
C(11A) C(10B) C(6B) C(12A) 13(41) 1_555 1_555 1_555 1_555 yes
C(11A) C(10B) C(6B) C(7B) 179(1) 1_555 1_555 1_555 1_555 yes
C(11A) C(10B) C(6B) C(11B) 0(1) 1_555 1_555 1_555 1_555 yes
C(11A) C(10B) C(9B) C(15A) 2(9) 1_555 1_555 1_555 1_555 yes
C(11A) C(10B) C(9B) C(8B) -178(9) 1_555 1_555 1_555 1_555 yes
C(11A) C(10B) C(9B) C(14B) 1(10) 1_555 1_555 1_555 1_555 yes
C(11A) C(15B) C(6A) C(6B) 1(2) 1_555 1_555 1_555 1_555 yes
C(11A) C(15B) C(6A) C(9B) 179(1) 1_555 1_555 1_555 1_555 yes
C(11A) C(15B) C(6A) C(10B) 178(2) 1_555 1_555 1_555 1_555 yes
C(11A) C(15B) C(10B) C(6B) 0(1) 1_555 1_555 1_555 1_555 yes
C(11A) C(15B) C(10B) C(9B) 179(1) 1_555 1_555 1_555 1_555 yes
C(13A) C(8A) Ru C(6B) -133.0(9) 1_555 1_555 1_555 1_555 yes
C(13A) C(8A) Ru C(7B) -102(1) 1_555 1_555 1_555 1_555 yes
C(13A) C(8A) Ru C(8B) 115(1) 1_555 1_555 1_555 1_555 yes
C(13A) C(8A) Ru C(9B) 147.0(10) 1_555 1_555 1_555 1_555 yes
C(13A) C(8A) Ru C(10B) -172.5(9) 1_555 1_555 1_555 1_555 yes
C(13A) C(8A) C(7A) C(12A) 0(1) 1_555 1_555 1_555 1_555 yes
C(13A) C(8A) C(7A) C(6B) -179(2) 1_555 1_555 1_555 1_555 yes
C(13A) C(8A) C(7A) C(7B) -3(2) 1_555 1_555 1_555 1_555 yes
C(13A) C(8A) C(7A) C(10B) -179.4(9) 1_555 1_555 1_555 1_555 yes
C(13A) C(8A) C(9A) C(14A) 0(1) 1_555 1_555 1_555 1_555 yes
C(13A) C(8A) C(9A) C(8B) 18(6) 1_555 1_555 1_555 1_555 yes
C(13A) C(8A) C(9A) C(9B) 177(1) 1_555 1_555 1_555 1_555 yes
C(13A) C(8A) C(9A) C(13B) 1(1) 1_555 1_555 1_555 1_555 yes
C(13A) C(8A) C(7B) C(6B) 178(1) 1_555 1_555 1_555 1_555 yes
C(13A) C(8A) C(7B) C(8B) -174(2) 1_555 1_555 1_555 1_555 yes
C(13A) C(8A) C(7B) C(12B) 0(1) 1_555 1_555 1_555 1_555 yes
C(13A) C(8A) C(8B) C(7B) 173(3) 1_555 1_555 1_555 1_555 yes
C(13A) C(8A) C(8B) C(9B) -179(1) 1_555 1_555 1_555 1_555 yes
C(13A) C(8A) C(8B) C(13B) -1(1) 1_555 1_555 1_555 1_555 yes
C(13A) C(12B) C(7B) C(6B) -178(1) 1_555 1_555 1_555 1_555 yes
C(13A) C(12B) C(7B) C(8B) 1(1) 1_555 1_555 1_555 1_555 yes
C(12A) C(7A) Ru C(6B) -92(1) 1_555 1_555 1_555 1_555 yes
C(12A) C(7A) Ru C(7B) 104(1) 1_555 1_555 1_555 1_555 yes
C(12A) C(7A) Ru C(8B) 143.9(10) 1_555 1_555 1_555 1_555 yes
C(12A) C(7A) Ru C(9B) -173.6(9) 1_555 1_555 1_555 1_555 yes
C(12A) C(7A) Ru C(10B) -131.4(10) 1_555 1_555 1_555 1_555 yes
C(12A) C(7A) C(6A) C(6B) 0(2) 1_555 1_555 1_555 1_555 yes
C(12A) C(7A) C(6A) C(9B) -178(1) 1_555 1_555 1_555 1_555 yes
C(12A) C(7A) C(6A) C(10B) -176(2) 1_555 1_555 1_555 1_555 yes
C(12A) C(7A) C(6A) C(15B) -2(6) 1_555 1_555 1_555 1_555 yes
C(12A) C(7A) C(8A) C(7B) 3(2) 1_555 1_555 1_555 1_555 yes
C(12A) C(7A) C(8A) C(8B) 177(1) 1_555 1_555 1_555 1_555 yes
C(12A) C(7A) C(6B) C(7B) -174(6) 1_555 1_555 1_555 1_555 yes
C(12A) C(7A) C(6B) C(10B) -179(1) 1_555 1_555 1_555 1_555 yes
C(12A) C(7A) C(6B) C(11B) 1(1) 1_555 1_555 1_555 1_555 yes
C(12A) C(7A) C(7B) C(6B) 174(6) 1_555 1_555 1_555 1_555 yes
C(12A) C(7A) C(7B) C(8B) 179(1) 1_555 1_555 1_555 1_555 yes
C(12A) C(7A) C(7B) C(12B) -1(1) 1_555 1_555 1_555 1_555 yes
C(12A) C(7A) C(10B) C(6B) 0(1) 1_555 1_555 1_555 1_555 yes
C(12A) C(7A) C(10B) C(9B) -178(1) 1_555 1_555 1_555 1_555 yes
C(12A) C(7A) C(10B) C(15B) 1(2) 1_555 1_555 1_555 1_555 yes
C(12A) C(6B) Ru C(7B) 63.4(7) 1_555 1_555 1_555 1_555 yes
C(12A) C(6B) Ru C(8B) 100.7(7) 1_555 1_555 1_555 1_555 yes
C(12A) C(6B) Ru C(9B) 143.4(7) 1_555 1_555 1_555 1_555 yes
C(12A) C(6B) Ru C(10B) -178.9(10) 1_555 1_555 1_555 1_555 yes
C(12A) C(6B) C(6A) C(9B) 177(9) 1_555 1_555 1_555 1_555 yes
C(12A) C(6B) C(6A) C(10B) -176(8) 1_555 1_555 1_555 1_555 yes
C(12A) C(6B) C(6A) C(15B) -5(11) 1_555 1_555 1_555 1_555 yes
C(12A) C(6B) C(7A) C(7B) 174(6) 1_555 1_555 1_555 1_555 yes
C(12A) C(6B) C(7A) C(10B) 179(1) 1_555 1_555 1_555 1_555 yes
C(12A) C(6B) C(7B) C(8B) 179(1) 1_555 1_555 1_555 1_555 yes
C(12A) C(6B) C(7B) C(12B) 0(1) 1_555 1_555 1_555 1_555 yes
C(12A) C(6B) C(10B) C(9B) -166(41) 1_555 1_555 1_555 1_555 yes
C(12A) C(6B) C(10B) C(15B) 13(42) 1_555 1_555 1_555 1_555 yes
C(12A) C(11B) C(6B) C(7B) 0(1) 1_555 1_555 1_555 1_555 yes
C(12A) C(11B) C(6B) C(10B) 179(1) 1_555 1_555 1_555 1_555 yes
C(14A) C(9A) Ru C(6B) -176.5(8) 1_555 1_555 1_555 1_555 yes
C(14A) C(9A) Ru C(7B) -138.6(9) 1_555 1_555 1_555 1_555 yes
C(14A) C(9A) Ru C(8B) -114(1) 1_555 1_555 1_555 1_555 yes
C(14A) C(9A) Ru C(9B) 115(1) 1_555 1_555 1_555 1_555 yes
C(14A) C(9A) Ru C(10B) 144.1(8) 1_555 1_555 1_555 1_555 yes
C(14A) C(9A) C(8A) C(7B) -178(1) 1_555 1_555 1_555 1_555 yes
C(14A) C(9A) C(8A) C(8B) -18(6) 1_555 1_555 1_555 1_555 yes
C(14A) C(9A) C(10A) C(15A) 0(1) 1_555 1_555 1_555 1_555 yes
C(14A) C(9A) C(10A) C(8B) 176(2) 1_555 1_555 1_555 1_555 yes
C(14A) C(9A) C(10A) C(9B) 18(6) 1_555 1_555 1_555 1_555 yes
C(14A) C(9A) C(10A) C(10B) 178(1) 1_555 1_555 1_555 1_555 yes
C(14A) C(9A) C(10A) C(14B) 1(1) 1_555 1_555 1_555 1_555 yes
C(14A) C(9A) C(8B) C(7B) 176(1) 1_555 1_555 1_555 1_555 yes
C(14A) C(9A) C(8B) C(9B) -173(2) 1_555 1_555 1_555 1_555 yes
C(14A) C(9A) C(8B) C(13B) 1(1) 1_555 1_555 1_555 1_555 yes
C(14A) C(9A) C(9B) C(15A) -6(2) 1_555 1_555 1_555 1_555 yes
C(14A) C(9A) C(9B) C(8B) 173(2) 1_555 1_555 1_555 1_555 yes
C(14A) C(9A) C(9B) C(10B) -178(1) 1_555 1_555 1_555 1_555 yes
C(14A) C(9A) C(9B) C(14B) -1(1) 1_555 1_555 1_555 1_555 yes
C(14A) C(9A) C(13B) C(8B) -178(1) 1_555 1_555 1_555 1_555 yes
C(14A) C(13B) C(9A) C(8B) 178(1) 1_555 1_555 1_555 1_555 yes
C(14A) C(13B) C(9A) C(9B) 26(7) 1_555 1_555 1_555 1_555 yes
C(14A) C(13B) C(8B) C(7B) -177(1) 1_555 1_555 1_555 1_555 yes
C(14A) C(13B) C(8B) C(9B) 2(1) 1_555 1_555 1_555 1_555 yes
C(15A) C(10A) Ru C(6B) 139.5(10) 1_555 1_555 1_555 1_555 yes
C(15A) C(10A) Ru C(7B) 179.9(10) 1_555 1_555 1_555 1_555 yes
C(15A) C(10A) Ru C(8B) -141(1) 1_555 1_555 1_555 1_555 yes
C(15A) C(10A) Ru C(9B) -113(1) 1_555 1_555 1_555 1_555 yes
C(15A) C(10A) Ru C(10B) 106(1) 1_555 1_555 1_555 1_555 yes
C(15A) C(10A) C(6A) C(6B) 179(1) 1_555 1_555 1_555 1_555 yes
C(15A) C(10A) C(6A) C(9B) 175(2) 1_555 1_555 1_555 1_555 yes
C(15A) C(10A) C(6A) C(10B) 3(2) 1_555 1_555 1_555 1_555 yes
C(15A) C(10A) C(6A) C(15B) 0(1) 1_555 1_555 1_555 1_555 yes
C(15A) C(10A) C(9A) C(8B) -176(1) 1_555 1_555 1_555 1_555 yes
C(15A) C(10A) C(9A) C(9B) -18(6) 1_555 1_555 1_555 1_555 yes
C(15A) C(10A) C(9A) C(13B) -45(22) 1_555 1_555 1_555 1_555 yes
C(15A) C(10A) C(8B) C(7B) -179(1) 1_555 1_555 1_555 1_555 yes
C(15A) C(10A) C(8B) C(9B) -4(2) 1_555 1_555 1_555 1_555 yes
C(15A) C(10A) C(8B) C(13B) 1(2) 1_555 1_555 1_555 1_555 yes
C(15A) C(10A) C(9B) C(8B) 177(1) 1_555 1_555 1_555 1_555 yes
C(15A) C(10A) C(9B) C(10B) -172(3) 1_555 1_555 1_555 1_555 yes
C(15A) C(10A) C(9B) C(14B) 1(1) 1_555 1_555 1_555 1_555 yes
C(15A) C(10A) C(10B) C(6B) -179(1) 1_555 1_555 1_555 1_555 yes
C(15A) C(10A) C(10B) C(9B) 172(3) 1_555 1_555 1_555 1_555 yes
C(15A) C(10A) C(10B) C(15B) -1(1) 1_555 1_555 1_555 1_555 yes
C(15A) C(10A) C(14B) C(9B) -177(2) 1_555 1_555 1_555 1_555 yes
C(15A) C(9B) Ru C(6B) 110.7(8) 1_555 1_555 1_555 1_555 yes
C(15A) C(9B) Ru C(7B) 152.4(9) 1_555 1_555 1_555 1_555 yes
C(15A) C(9B) Ru C(8B) -170(1) 1_555 1_555 1_555 1_555 yes
C(15A) C(9B) Ru C(10B) 73.5(8) 1_555 1_555 1_555 1_555 yes
C(15A) C(9B) C(6A) C(6B) -179(1) 1_555 1_555 1_555 1_555 yes
C(15A) C(9B) C(6A) C(10B) 2(2) 1_555 1_555 1_555 1_555 yes
C(15A) C(9B) C(6A) C(15B) 1.8(9) 1_555 1_555 1_555 1_555 yes
C(15A) C(9B) C(9A) C(8B) 179(1) 1_555 1_555 1_555 1_555 yes
C(15A) C(9B) C(9A) C(13B) -30(9) 1_555 1_555 1_555 1_555 yes
C(15A) C(9B) C(10A) C(8B) -177(1) 1_555 1_555 1_555 1_555 yes
C(15A) C(9B) C(10A) C(10B) 172(3) 1_555 1_555 1_555 1_555 yes
C(15A) C(9B) C(10A) C(14B) -1(1) 1_555 1_555 1_555 1_555 yes
C(15A) C(9B) C(8B) C(7B) 172(5) 1_555 1_555 1_555 1_555 yes
C(15A) C(9B) C(8B) C(13B) -7(6) 1_555 1_555 1_555 1_555 yes
C(15A) C(9B) C(10B) C(6B) -178.7(9) 1_555 1_555 1_555 1_555 yes
C(15A) C(9B) C(10B) C(15B) 1(1) 1_555 1_555 1_555 1_555 yes
C(15A) C(14B) C(10A) C(8B) -179(1) 1_555 1_555 1_555 1_555 yes
C(15A) C(14B) C(10A) C(9B) 177(2) 1_555 1_555 1_555 1_555 yes
C(15A) C(14B) C(10A) C(10B) 8(3) 1_555 1_555 1_555 1_555 yes
C(15A) C(14B) C(9B) C(8B) -178(1) 1_555 1_555 1_555 1_555 yes
C(15A) C(14B) C(9B) C(10B) 1(1) 1_555 1_555 1_555 1_555 yes
C(6B) Ru C(6A) C(9B) -122.7(10) 1_555 1_555 1_555 1_555 yes
C(6B) Ru C(6A) C(10B) -164(1) 1_555 1_555 1_555 1_555 yes
C(6B) Ru C(6A) C(15B) 149(1) 1_555 1_555 1_555 1_555 yes
C(6B) Ru C(7A) C(7B) 162(1) 1_555 1_555 1_555 1_555 yes
C(6B) Ru C(7A) C(10B) 38(1) 1_555 1_555 1_555 1_555 yes
C(6B) Ru C(8A) C(7B) -30.0(9) 1_555 1_555 1_555 1_555 yes
C(6B) Ru C(8A) C(8B) 111(1) 1_555 1_555 1_555 1_555 yes
C(6B) Ru C(9A) C(8B) -61(1) 1_555 1_555 1_555 1_555 yes
C(6B) Ru C(9A) C(9B) 68.1(9) 1_555 1_555 1_555 1_555 yes
C(6B) Ru C(9A) C(13B) -117.8(8) 1_555 1_555 1_555 1_555 yes
C(6B) Ru C(10A) C(8B) -79.3(5) 1_555 1_555 1_555 1_555 yes
C(6B) Ru C(10A) C(9B) -107(1) 1_555 1_555 1_555 1_555 yes
C(6B) Ru C(10A) C(10B) 32.6(7) 1_555 1_555 1_555 1_555 yes
C(6B) Ru C(10A) C(14B) -167.3(8) 1_555 1_555 1_555 1_555 yes
C(6B) Ru C(7B) C(8B) 117.5(8) 1_555 1_555 1_555 1_555 yes
C(6B) Ru C(7B) C(12B) -121(1) 1_555 1_555 1_555 1_555 yes
C(6B) Ru C(8B) C(7B) -36.9(6) 1_555 1_555 1_555 1_555 yes
C(6B) Ru C(8B) C(9B) 79.7(7) 1_555 1_555 1_555 1_555 yes
C(6B) Ru C(8B) C(13B) -159(1) 1_555 1_555 1_555 1_555 yes
C(6B) Ru C(9B) C(8B) -79.2(7) 1_555 1_555 1_555 1_555 yes
C(6B) Ru C(9B) C(10B) 37.2(5) 1_555 1_555 1_555 1_555 yes
C(6B) Ru C(9B) C(14B) 159(1) 1_555 1_555 1_555 1_555 yes
C(6B) Ru C(10B) C(9B) -117.0(8) 1_555 1_555 1_555 1_555 yes
C(6B) Ru C(10B) C(15B) 122(1) 1_555 1_555 1_555 1_555 yes
C(6B) C(6A) Ru C(7B) 38.3(8) 1_555 1_555 1_555 1_555 yes
C(6B) C(6A) Ru C(8B) 80.8(8) 1_555 1_555 1_555 1_555 yes
C(6B) C(6A) Ru C(9B) 122.7(10) 1_555 1_555 1_555 1_555 yes
C(6B) C(6A) Ru C(10B) 164(1) 1_555 1_555 1_555 1_555 yes
C(6B) C(6A) C(7A) C(7B) 177(3) 1_555 1_555 1_555 1_555 yes
C(6B) C(6A) C(7A) C(10B) 176(3) 1_555 1_555 1_555 1_555 yes
C(6B) C(6A) C(10A) C(8B) 0(1) 1_555 1_555 1_555 1_555 yes
C(6B) C(6A) C(10A) C(9B) 4(2) 1_555 1_555 1_555 1_555 yes
C(6B) C(6A) C(10A) C(10B) 175(3) 1_555 1_555 1_555 1_555 yes
C(6B) C(6A) C(10A) C(14B) 164(6) 1_555 1_555 1_555 1_555 yes
C(6B) C(6A) C(11A) C(10B) -177(2) 1_555 1_555 1_555 1_555 yes
C(6B) C(6A) C(11A) C(15B) -179(1) 1_555 1_555 1_555 1_555 yes
C(6B) C(6A) C(9B) C(8B) -1(1) 1_555 1_555 1_555 1_555 yes
C(6B) C(6A) C(9B) C(10B) 177(2) 1_555 1_555 1_555 1_555 yes
C(6B) C(6A) C(9B) C(14B) 179(1) 1_555 1_555 1_555 1_555 yes
C(6B) C(6A) C(10B) C(9B) -7(8) 1_555 1_555 1_555 1_555 yes
C(6B) C(6A) C(10B) C(15B) 173(6) 1_555 1_555 1_555 1_555 yes
C(6B) C(6A) C(15B) C(10B) -176(3) 1_555 1_555 1_555 1_555 yes
C(6B) C(7A) Ru C(7B) -162(1) 1_555 1_555 1_555 1_555 yes
C(6B) C(7A) Ru C(8B) -123(1) 1_555 1_555 1_555 1_555 yes
C(6B) C(7A) Ru C(9B) -81(1) 1_555 1_555 1_555 1_555 yes
C(6B) C(7A) Ru C(10B) -38(1) 1_555 1_555 1_555 1_555 yes
C(6B) C(7A) C(6A) C(9B) -177(2) 1_555 1_555 1_555 1_555 yes
C(6B) C(7A) C(6A) C(10B) -176(3) 1_555 1_555 1_555 1_555 yes
C(6B) C(7A) C(6A) C(15B) -1(5) 1_555 1_555 1_555 1_555 yes
C(6B) C(7A) C(8A) C(7B) -175(4) 1_555 1_555 1_555 1_555 yes
C(6B) C(7A) C(8A) C(8B) -2(2) 1_555 1_555 1_555 1_555 yes
C(6B) C(7A) C(12A) C(11B) -1(1) 1_555 1_555 1_555 1_555 yes
C(6B) C(7A) C(7B) C(8B) 4(6) 1_555 1_555 1_555 1_555 yes
C(6B) C(7A) C(7B) C(12B) -175(5) 1_555 1_555 1_555 1_555 yes
C(6B) C(7A) C(10B) C(9B) -179(1) 1_555 1_555 1_555 1_555 yes
C(6B) C(7A) C(10B) C(15B) 1(2) 1_555 1_555 1_555 1_555 yes
C(6B) C(12A) C(7A) C(7B) -178(2) 1_555 1_555 1_555 1_555 yes
C(6B) C(12A) C(7A) C(10B) 0(1) 1_555 1_555 1_555 1_555 yes
C(6B) C(7B) Ru C(8B) -117.5(8) 1_555 1_555 1_555 1_555 yes
C(6B) C(7B) Ru C(9B) -79.5(6) 1_555 1_555 1_555 1_555 yes
C(6B) C(7B) Ru C(10B) -37.1(6) 1_555 1_555 1_555 1_555 yes
C(6B) C(7B) C(7A) C(10B) -3(5) 1_555 1_555 1_555 1_555 yes
C(6B) C(7B) C(8A) C(8B) -6(3) 1_555 1_555 1_555 1_555 yes
C(6B) C(7B) C(8B) C(9B) 0(1) 1_555 1_555 1_555 1_555 yes
C(6B) C(7B) C(8B) C(13B) -180.0 1_555 1_555 1_555 1_555 yes
C(6B) C(10B) Ru C(7B) 36.9(6) 1_555 1_555 1_555 1_555 yes
C(6B) C(10B) Ru C(8B) 79.0(6) 1_555 1_555 1_555 1_555 yes
C(6B) C(10B) Ru C(9B) 117.0(8) 1_555 1_555 1_555 1_555 yes
C(6B) C(10B) C(6A) C(9B) 7(8) 1_555 1_555 1_555 1_555 yes
C(6B) C(10B) C(6A) C(15B) -173(6) 1_555 1_555 1_555 1_555 yes
C(6B) C(10B) C(7A) C(7B) 178(2) 1_555 1_555 1_555 1_555 yes
C(6B) C(10B) C(10A) C(8B) 2(1) 1_555 1_555 1_555 1_555 yes
C(6B) C(10B) C(10A) C(9B) 8(3) 1_555 1_555 1_555 1_555 yes
C(6B) C(10B) C(10A) C(14B) 173(2) 1_555 1_555 1_555 1_555 yes
C(6B) C(10B) C(11A) C(15B) 179(1) 1_555 1_555 1_555 1_555 yes
C(6B) C(10B) C(9B) C(8B) 0(1) 1_555 1_555 1_555 1_555 yes
C(6B) C(10B) C(9B) C(14B) 180.0 1_555 1_555 1_555 1_555 yes
C(7B) Ru C(6A) C(9B) -84.3(5) 1_555 1_555 1_555 1_555 yes
C(7B) Ru C(6A) C(10B) -125(1) 1_555 1_555 1_555 1_555 yes
C(7B) Ru C(6A) C(15B) -171.7(9) 1_555 1_555 1_555 1_555 yes
C(7B) Ru C(7A) C(10B) -123(1) 1_555 1_555 1_555 1_555 yes
C(7B) Ru C(8A) C(8B) 141(1) 1_555 1_555 1_555 1_555 yes
C(7B) Ru C(9A) C(8B) -23(1) 1_555 1_555 1_555 1_555 yes
C(7B) Ru C(9A) C(9B) 105.9(10) 1_555 1_555 1_555 1_555 yes
C(7B) Ru C(9A) C(13B) -79.9(8) 1_555 1_555 1_555 1_555 yes
C(7B) Ru C(10A) C(8B) -38.9(5) 1_555 1_555 1_555 1_555 yes
C(7B) Ru C(10A) C(9B) -66(1) 1_555 1_555 1_555 1_555 yes
C(7B) Ru C(10A) C(10B) 73.0(7) 1_555 1_555 1_555 1_555 yes
C(7B) Ru C(10A) C(14B) -126.9(8) 1_555 1_555 1_555 1_555 yes
C(7B) Ru C(6B) C(10B) -117.7(8) 1_555 1_555 1_555 1_555 yes
C(7B) Ru C(6B) C(11B) 121(1) 1_555 1_555 1_555 1_555 yes
C(7B) Ru C(8B) C(9B) 116.7(9) 1_555 1_555 1_555 1_555 yes
C(7B) Ru C(8B) C(13B) -122(1) 1_555 1_555 1_555 1_555 yes
C(7B) Ru C(9B) C(8B) -37.5(6) 1_555 1_555 1_555 1_555 yes
C(7B) Ru C(9B) C(10B) 78.9(6) 1_555 1_555 1_555 1_555 yes
C(7B) Ru C(9B) C(14B) -159(1) 1_555 1_555 1_555 1_555 yes
C(7B) Ru C(10B) C(9B) -80.1(6) 1_555 1_555 1_555 1_555 yes
C(7B) Ru C(10B) C(15B) 159(1) 1_555 1_555 1_555 1_555 yes
C(7B) C(7A) Ru C(8B) 38.9(10) 1_555 1_555 1_555 1_555 yes
C(7B) C(7A) Ru C(9B) 81(1) 1_555 1_555 1_555 1_555 yes
C(7B) C(7A) Ru C(10B) 123(1) 1_555 1_555 1_555 1_555 yes
C(7B) C(7A) C(6A) C(9B) 0(1) 1_555 1_555 1_555 1_555 yes
C(7B) C(7A) C(6A) C(10B) 1(3) 1_555 1_555 1_555 1_555 yes
C(7B) C(7A) C(6A) C(15B) 176(5) 1_555 1_555 1_555 1_555 yes
C(7B) C(7A) C(8A) C(8B) 173(3) 1_555 1_555 1_555 1_555 yes
C(7B) C(7A) C(12A) C(11B) -179(1) 1_555 1_555 1_555 1_555 yes
C(7B) C(7A) C(6B) C(10B) -4(6) 1_555 1_555 1_555 1_555 yes
C(7B) C(7A) C(6B) C(11B) 175(5) 1_555 1_555 1_555 1_555 yes
C(7B) C(7A) C(10B) C(9B) 0(1) 1_555 1_555 1_555 1_555 yes
C(7B) C(7A) C(10B) C(15B) 179(1) 1_555 1_555 1_555 1_555 yes
C(7B) C(8A) Ru C(8B) -141(1) 1_555 1_555 1_555 1_555 yes
C(7B) C(8A) Ru C(9B) -110(1) 1_555 1_555 1_555 1_555 yes
C(7B) C(8A) Ru C(10B) -69.6(10) 1_555 1_555 1_555 1_555 yes
C(7B) C(8A) C(7A) C(10B) -175(2) 1_555 1_555 1_555 1_555 yes
C(7B) C(8A) C(9A) C(8B) -159(7) 1_555 1_555 1_555 1_555 yes
C(7B) C(8A) C(9A) C(9B) 0(2) 1_555 1_555 1_555 1_555 yes
C(7B) C(8A) C(9A) C(13B) -176(1) 1_555 1_555 1_555 1_555 yes
C(7B) C(8A) C(13A) C(12B) 0(1) 1_555 1_555 1_555 1_555 yes
C(7B) C(8A) C(8B) C(9B) 6(3) 1_555 1_555 1_555 1_555 yes
C(7B) C(8A) C(8B) C(13B) -175(2) 1_555 1_555 1_555 1_555 yes
C(7B) C(6B) Ru C(8B) 37.3(6) 1_555 1_555 1_555 1_555 yes
C(7B) C(6B) Ru C(9B) 80.0(6) 1_555 1_555 1_555 1_555 yes
C(7B) C(6B) Ru C(10B) 117.7(8) 1_555 1_555 1_555 1_555 yes
C(7B) C(6B) C(6A) C(9B) 1(1) 1_555 1_555 1_555 1_555 yes
C(7B) C(6B) C(6A) C(10B) 7(7) 1_555 1_555 1_555 1_555 yes
C(7B) C(6B) C(6A) C(15B) 178(1) 1_555 1_555 1_555 1_555 yes
C(7B) C(6B) C(7A) C(10B) 4(6) 1_555 1_555 1_555 1_555 yes
C(7B) C(6B) C(12A) C(11B) 179(1) 1_555 1_555 1_555 1_555 yes
C(7B) C(6B) C(10B) C(9B) 0(1) 1_555 1_555 1_555 1_555 yes
C(7B) C(6B) C(10B) C(15B) 180.0 1_555 1_555 1_555 1_555 yes
C(7B) C(8B) Ru C(9B) -116.7(9) 1_555 1_555 1_555 1_555 yes
C(7B) C(8B) Ru C(10B) -78.8(6) 1_555 1_555 1_555 1_555 yes
C(7B) C(8B) C(9A) C(9B) -9(3) 1_555 1_555 1_555 1_555 yes
C(7B) C(8B) C(9A) C(13B) 175(2) 1_555 1_555 1_555 1_555 yes
C(7B) C(8B) C(10A) C(9B) -174(3) 1_555 1_555 1_555 1_555 yes
C(7B) C(8B) C(10A) C(10B) -2(1) 1_555 1_555 1_555 1_555 yes
C(7B) C(8B) C(10A) C(14B) -178.9(9) 1_555 1_555 1_555 1_555 yes
C(7B) C(8B) C(9B) C(10B) 0(1) 1_555 1_555 1_555 1_555 yes
C(7B) C(8B) C(9B) C(14B) -180.0 1_555 1_555 1_555 1_555 yes
C(8B) Ru C(6A) C(9B) -41.9(5) 1_555 1_555 1_555 1_555 yes
C(8B) Ru C(6A) C(10B) -83(1) 1_555 1_555 1_555 1_555 yes
C(8B) Ru C(6A) C(15B) -129.3(8) 1_555 1_555 1_555 1_555 yes
C(8B) Ru C(7A) C(10B) -84.7(6) 1_555 1_555 1_555 1_555 yes
C(8B) Ru C(9A) C(9B) 129(1) 1_555 1_555 1_555 1_555 yes
C(8B) Ru C(9A) C(13B) -56(1) 1_555 1_555 1_555 1_555 yes
C(8B) Ru C(10A) C(9B) -28(1) 1_555 1_555 1_555 1_555 yes
C(8B) Ru C(10A) C(10B) 111.9(8) 1_555 1_555 1_555 1_555 yes
C(8B) Ru C(10A) C(14B) -87.9(8) 1_555 1_555 1_555 1_555 yes
C(8B) Ru C(6B) C(10B) -80.4(6) 1_555 1_555 1_555 1_555 yes
C(8B) Ru C(6B) C(11B) 158.7(10) 1_555 1_555 1_555 1_555 yes
C(8B) Ru C(7B) C(12B) 120(1) 1_555 1_555 1_555 1_555 yes
C(8B) Ru C(9B) C(10B) 116.4(9) 1_555 1_555 1_555 1_555 yes
C(8B) Ru C(9B) C(14B) -121(1) 1_555 1_555 1_555 1_555 yes
C(8B) Ru C(10B) C(9B) -38.0(6) 1_555 1_555 1_555 1_555 yes
C(8B) Ru C(10B) C(15B) -158(1) 1_555 1_555 1_555 1_555 yes
C(8B) C(8A) Ru C(9B) 31(1) 1_555 1_555 1_555 1_555 yes
C(8B) C(8A) Ru C(10B) 71(1) 1_555 1_555 1_555 1_555 yes
C(8B) C(8A) C(7A) C(10B) -2(1) 1_555 1_555 1_555 1_555 yes
C(8B) C(8A) C(9A) C(9B) 158(7) 1_555 1_555 1_555 1_555 yes
C(8B) C(8A) C(9A) C(13B) -16(6) 1_555 1_555 1_555 1_555 yes
C(8B) C(8A) C(13A) C(12B) -176(1) 1_555 1_555 1_555 1_555 yes
C(8B) C(8A) C(7B) C(12B) 175(2) 1_555 1_555 1_555 1_555 yes
C(8B) C(9A) Ru C(9B) -129(1) 1_555 1_555 1_555 1_555 yes
C(8B) C(9A) Ru C(10B) -101(1) 1_555 1_555 1_555 1_555 yes
C(8B) C(9A) C(10A) C(9B) -158(7) 1_555 1_555 1_555 1_555 yes
C(8B) C(9A) C(10A) C(10B) 2(2) 1_555 1_555 1_555 1_555 yes
C(8B) C(9A) C(10A) C(14B) -174(1) 1_555 1_555 1_555 1_555 yes
C(8B) C(9A) C(14A) C(13B) -1(1) 1_555 1_555 1_555 1_555 yes
C(8B) C(9A) C(9B) C(10B) 8(2) 1_555 1_555 1_555 1_555 yes
C(8B) C(9A) C(9B) C(14B) -174(1) 1_555 1_555 1_555 1_555 yes
C(8B) C(10A) Ru C(9B) 28(1) 1_555 1_555 1_555 1_555 yes
C(8B) C(10A) Ru C(10B) -111.9(8) 1_555 1_555 1_555 1_555 yes
C(8B) C(10A) C(6A) C(9B) -3(2) 1_555 1_555 1_555 1_555 yes
C(8B) C(10A) C(6A) C(10B) -175(2) 1_555 1_555 1_555 1_555 yes
C(8B) C(10A) C(6A) C(15B) -178.5(8) 1_555 1_555 1_555 1_555 yes
C(8B) C(10A) C(9A) C(9B) 158(7) 1_555 1_555 1_555 1_555 yes
C(8B) C(10A) C(9A) C(13B) 131(22) 1_555 1_555 1_555 1_555 yes
C(8B) C(10A) C(15A) C(9B) 2(1) 1_555 1_555 1_555 1_555 yes
C(8B) C(10A) C(15A) C(14B) 0(1) 1_555 1_555 1_555 1_555 yes
C(8B) C(10A) C(9B) C(10B) 10(4) 1_555 1_555 1_555 1_555 yes
C(8B) C(10A) C(9B) C(14B) -175(3) 1_555 1_555 1_555 1_555 yes
C(8B) C(10A) C(10B) C(9B) -5(2) 1_555 1_555 1_555 1_555 yes
C(8B) C(10A) C(10B) C(15B) -179.2(9) 1_555 1_555 1_555 1_555 yes
C(8B) C(10A) C(14B) C(9B) 2(1) 1_555 1_555 1_555 1_555 yes
C(8B) C(7B) Ru C(9B) 37.9(6) 1_555 1_555 1_555 1_555 yes
C(8B) C(7B) Ru C(10B) 80.4(6) 1_555 1_555 1_555 1_555 yes
C(8B) C(7B) C(7A) C(10B) 1(1) 1_555 1_555 1_555 1_555 yes
C(8B) C(7B) C(6B) C(10B) 0(1) 1_555 1_555 1_555 1_555 yes
C(8B) C(7B) C(6B) C(11B) 180.0 1_555 1_555 1_555 1_555 yes
C(8B) C(9B) Ru C(10B) -116.4(9) 1_555 1_555 1_555 1_555 yes
C(8B) C(9B) C(6A) C(10B) -178(2) 1_555 1_555 1_555 1_555 yes
C(8B) C(9B) C(6A) C(15B) -179.6(9) 1_555 1_555 1_555 1_555 yes
C(8B) C(9B) C(9A) C(13B) 149(8) 1_555 1_555 1_555 1_555 yes
C(8B) C(9B) C(10A) C(10B) -10(4) 1_555 1_555 1_555 1_555 yes
C(8B) C(9B) C(10A) C(14B) 175(3) 1_555 1_555 1_555 1_555 yes
C(8B) C(9B) C(15A) C(14B) 9(6) 1_555 1_555 1_555 1_555 yes
C(8B) C(9B) C(10B) C(15B) -180.0 1_555 1_555 1_555 1_555 yes
C(8B) C(13B) C(9A) C(9B) -152(8) 1_555 1_555 1_555 1_555 yes
C(9B) Ru C(6A) C(10B) -41(1) 1_555 1_555 1_555 1_555 yes
C(9B) Ru C(6A) C(15B) -87.4(8) 1_555 1_555 1_555 1_555 yes
C(9B) Ru C(7A) C(10B) -42.1(5) 1_555 1_555 1_555 1_555 yes
C(9B) Ru C(9A) C(13B) 174(1) 1_555 1_555 1_555 1_555 yes
C(9B) Ru C(10A) C(10B) 139(1) 1_555 1_555 1_555 1_555 yes
C(9B) Ru C(10A) C(14B) -59(1) 1_555 1_555 1_555 1_555 yes
C(9B) Ru C(6B) C(10B) -37.7(6) 1_555 1_555 1_555 1_555 yes
C(9B) Ru C(6B) C(11B) -158.6(10) 1_555 1_555 1_555 1_555 yes
C(9B) Ru C(7B) C(12B) 158(1) 1_555 1_555 1_555 1_555 yes
C(9B) Ru C(8B) C(13B) 121(1) 1_555 1_555 1_555 1_555 yes
C(9B) Ru C(10B) C(15B) -120(1) 1_555 1_555 1_555 1_555 yes
C(9B) C(6A) Ru C(10B) 41(1) 1_555 1_555 1_555 1_555 yes
C(9B) C(6A) C(7A) C(10B) -1(2) 1_555 1_555 1_555 1_555 yes
C(9B) C(6A) C(10A) C(10B) 171(3) 1_555 1_555 1_555 1_555 yes
C(9B) C(6A) C(10A) C(14B) 160(8) 1_555 1_555 1_555 1_555 yes
C(9B) C(6A) C(11A) C(10B) 0(1) 1_555 1_555 1_555 1_555 yes
C(9B) C(6A) C(11A) C(15B) -1(1) 1_555 1_555 1_555 1_555 yes
C(9B) C(6A) C(6B) C(10B) -6(6) 1_555 1_555 1_555 1_555 yes
C(9B) C(6A) C(6B) C(11B) -179(1) 1_555 1_555 1_555 1_555 yes
C(9B) C(6A) C(10B) C(15B) -178(2) 1_555 1_555 1_555 1_555 yes
C(9B) C(6A) C(15B) C(10B) 1(1) 1_555 1_555 1_555 1_555 yes
C(9B) C(9A) Ru C(10B) 28.6(8) 1_555 1_555 1_555 1_555 yes
C(9B) C(9A) C(10A) C(10B) 160(7) 1_555 1_555 1_555 1_555 yes
C(9B) C(9A) C(10A) C(14B) -16(6) 1_555 1_555 1_555 1_555 yes
C(9B) C(9A) C(14A) C(13B) -175(1) 1_555 1_555 1_555 1_555 yes
C(9B) C(9A) C(8B) C(13B) 174(1) 1_555 1_555 1_555 1_555 yes
C(9B) C(10A) Ru C(10B) -139(1) 1_555 1_555 1_555 1_555 yes
C(9B) C(10A) C(6A) C(10B) -171(3) 1_555 1_555 1_555 1_555 yes
C(9B) C(10A) C(6A) C(15B) -174(2) 1_555 1_555 1_555 1_555 yes
C(9B) C(10A) C(9A) C(13B) -26(23) 1_555 1_555 1_555 1_555 yes
C(9B) C(10A) C(15A) C(14B) -2(2) 1_555 1_555 1_555 1_555 yes
C(9B) C(10A) C(8B) C(13B) 6(3) 1_555 1_555 1_555 1_555 yes
C(9B) C(10A) C(10B) C(15B) -173(2) 1_555 1_555 1_555 1_555 yes
C(9B) C(15A) C(10A) C(10B) -174(2) 1_555 1_555 1_555 1_555 yes
C(9B) C(15A) C(10A) C(14B) 2(2) 1_555 1_555 1_555 1_555 yes
C(9B) C(8B) Ru C(10B) 37.8(6) 1_555 1_555 1_555 1_555 yes
C(9B) C(8B) C(9A) C(13B) -174(1) 1_555 1_555 1_555 1_555 yes
C(9B) C(8B) C(10A) C(10B) 172(3) 1_555 1_555 1_555 1_555 yes
C(9B) C(8B) C(10A) C(14B) -4(2) 1_555 1_555 1_555 1_555 yes
C(9B) C(8B) C(7B) C(12B) 180.0 1_555 1_555 1_555 1_555 yes
C(9B) C(10B) C(6A) C(15B) 178(2) 1_555 1_555 1_555 1_555 yes
C(9B) C(10B) C(10A) C(14B) 165(5) 1_555 1_555 1_555 1_555 yes
C(9B) C(10B) C(11A) C(15B) -1(9) 1_555 1_555 1_555 1_555 yes
C(9B) C(10B) C(6B) C(11B) -180.0 1_555 1_555 1_555 1_555 yes
C(9B) C(14B) C(10A) C(10B) -169(3) 1_555 1_555 1_555 1_555 yes
C(10B) Ru C(6A) C(15B) -45(1) 1_555 1_555 1_555 1_555 yes
C(10B) Ru C(9A) C(13B) -157.2(9) 1_555 1_555 1_555 1_555 yes
C(10B) Ru C(10A) C(14B) 160(1) 1_555 1_555 1_555 1_555 yes
C(10B) Ru C(6B) C(11B) -120(1) 1_555 1_555 1_555 1_555 yes
C(10B) Ru C(7B) C(12B) -158(1) 1_555 1_555 1_555 1_555 yes
C(10B) Ru C(8B) C(13B) 158(1) 1_555 1_555 1_555 1_555 yes
C(10B) Ru C(9B) C(14B) 121(1) 1_555 1_555 1_555 1_555 yes
C(10B) C(6A) C(10A) C(14B) -10(8) 1_555 1_555 1_555 1_555 yes
C(10B) C(6A) C(11A) C(15B) -1(1) 1_555 1_555 1_555 1_555 yes
C(10B) C(6A) C(6B) C(11B) -173(6) 1_555 1_555 1_555 1_555 yes
C(10B) C(6A) C(9B) C(14B) 2(2) 1_555 1_555 1_555 1_555 yes
C(10B) C(7A) C(6A) C(15B) 174(7) 1_555 1_555 1_555 1_555 yes
C(10B) C(7A) C(12A) C(11B) -1(1) 1_555 1_555 1_555 1_555 yes
C(10B) C(7A) C(6B) C(11B) -179(2) 1_555 1_555 1_555 1_555 yes
C(10B) C(7A) C(7B) C(12B) -179.6(9) 1_555 1_555 1_555 1_555 yes
C(10B) C(10A) C(6A) C(15B) -3(2) 1_555 1_555 1_555 1_555 yes
C(10B) C(10A) C(9A) C(13B) 133(21) 1_555 1_555 1_555 1_555 yes
C(10B) C(10A) C(15A) C(14B) -176(1) 1_555 1_555 1_555 1_555 yes
C(10B) C(10A) C(8B) C(13B) 178(1) 1_555 1_555 1_555 1_555 yes
C(10B) C(10A) C(9B) C(14B) 173(2) 1_555 1_555 1_555 1_555 yes
C(10B) C(11A) C(6A) C(15B) 1(1) 1_555 1_555 1_555 1_555 yes
C(10B) C(6B) C(6A) C(15B) 171(9) 1_555 1_555 1_555 1_555 yes
C(10B) C(6B) C(12A) C(11B) -13(41) 1_555 1_555 1_555 1_555 yes
C(10B) C(6B) C(7B) C(12B) 180.0 1_555 1_555 1_555 1_555 yes
C(10B) C(9B) C(6A) C(15B) -1(2) 1_555 1_555 1_555 1_555 yes
C(10B) C(9B) C(9A) C(13B) 157(6) 1_555 1_555 1_555 1_555 yes
C(10B) C(9B) C(10A) C(14B) -173(2) 1_555 1_555 1_555 1_555 yes
C(10B) C(9B) C(15A) C(14B) -178(1) 1_555 1_555 1_555 1_555 yes
C(10B) C(9B) C(8B) C(13B) 180.0 1_555 1_555 1_555 1_555 yes
C(11B) C(6B) C(6A) C(15B) -2(2) 1_555 1_555 1_555 1_555 yes
C(11B) C(6B) C(7B) C(12B) 0(1) 1_555 1_555 1_555 1_555 yes
C(11B) C(6B) C(10B) C(15B) 0(1) 1_555 1_555 1_555 1_555 yes
C(13B) C(9A) C(10A) C(14B) -43(22) 1_555 1_555 1_555 1_555 yes
C(13B) C(9A) C(9B) C(14B) -24(8) 1_555 1_555 1_555 1_555 yes
C(13B) C(8B) C(10A) C(14B) 2(1) 1_555 1_555 1_555 1_555 yes
C(13B) C(8B) C(7B) C(12B) 0(1) 1_555 1_555 1_555 1_555 yes
C(13B) C(8B) C(9B) C(14B) 0(2) 1_555 1_555 1_555 1_555 yes
C(14B) C(10A) C(6A) C(15B) -14(7) 1_555 1_555 1_555 1_555 yes
C(14B) C(10A) C(10B) C(15B) -7(3) 1_555 1_555 1_555 1_555 yes
C(14B) C(9B) C(6A) C(15B) 0(1) 1_555 1_555 1_555 1_555 yes
C(14B) C(9B) C(10B) C(15B) 0(2) 1_555 1_555 1_555 1_555 yes
